data_1574543
loop_
_publ_author_name
'Li, Zhi-Ao'
'Zhu, Ke-Lin'
'Yao, Nai-Te'
'Liang, Jiaqi'
'Shang, Yi-Ling'
'Zhang, Ye'
'Gong, Han-Yuan'

_publ_section_title
;
 Enantiomer-enriched \p-extended helicenes with a perylene core from
 binaphthol: axial-to-helical chirality transfer with a stepwise Scholl
 reaction mechanism
;
_journal_issue 22
_journal_name_full 'Chemical Science'
_journal_page_first 9978
_journal_page_last 9987
_journal_paper_doi 10.1039/D5SC01498K
_journal_volume 16
_journal_year 2025
_chemical_formula_sum 'C136.12 H142.25 Cl2.25 O2'
_chemical_formula_weight 1890.00
_space_group_crystal_system triclinic
_space_group_IT_number 2
_space_group_name_Hall '-P 1'
_space_group_name_H-M_alt 'P -1'
_atom_sites_solution_hydrogens geom
_audit_creation_method SHELXL-2018/3
_audit_update_record
;
2024-12-18 deposited with the CCDC.	2025-04-28 downloaded from the CCDC.
;
_cell_angle_alpha 95.8580(10)
_cell_angle_beta 100.3070(10)
_cell_angle_gamma 99.5330(10)
_cell_formula_units_Z 4
_cell_length_a 14.47660(10)
_cell_length_b 26.9600(2)
_cell_length_c 32.5283(2)
_cell_measurement_reflns_used 38807
_cell_measurement_temperature 170(2)
_cell_measurement_theta_max 62.499
_cell_measurement_theta_min 1.677
_cell_volume 12204.09(16)
_computing_cell_refinement 'CrysAlisPro 1.171.42.96a (Rigaku OD, 2023)'
_computing_data_collection 'CrysAlisPro 1.171.42.96a (Rigaku OD, 2023)'
_computing_data_reduction 'CrysAlisPro 1.171.42.96a (Rigaku OD, 2023)'
_computing_structure_refinement 'SHELXL-2018/3 (Sheldrick, 2018)'
_computing_structure_solution 'CrysAlisPro 1.171.42.96a (Rigaku OD, 2023)'
_diffrn_ambient_temperature 170(2)
_diffrn_detector_area_resol_mean 10.0000
_diffrn_measured_fraction_theta_full 0.997
_diffrn_measured_fraction_theta_max 0.997
_diffrn_measurement_device_type 'XtaLAB Synergy R, HyPix'
_diffrn_measurement_method '\w scans'
_diffrn_radiation_type CuK\a
_diffrn_radiation_wavelength 1.54184
_diffrn_reflns_av_R_equivalents 0.0380
_diffrn_reflns_av_unetI/netI 0.0329
_diffrn_reflns_Laue_measured_fraction_full 0.997
_diffrn_reflns_Laue_measured_fraction_max 0.997
_diffrn_reflns_limit_h_max 16
_diffrn_reflns_limit_h_min -16
_diffrn_reflns_limit_k_max 30
_diffrn_reflns_limit_k_min -31
_diffrn_reflns_limit_l_max 36
_diffrn_reflns_limit_l_min -37
_diffrn_reflns_number 159940
_diffrn_reflns_point_group_measured_fraction_full 0.997
_diffrn_reflns_point_group_measured_fraction_max 0.997
_diffrn_reflns_theta_full 62.499
_diffrn_reflns_theta_max 62.499
_diffrn_reflns_theta_min 1.677
_exptl_absorpt_coefficient_mu 0.884
_exptl_absorpt_correction_T_max 1.00000
_exptl_absorpt_correction_T_min 0.73880
_exptl_absorpt_correction_type multi-scan
_exptl_crystal_colour yellow
_exptl_crystal_density_diffrn 1.029
_exptl_crystal_description prism
_exptl_crystal_F_000 4053
_exptl_crystal_size_max 0.100
_exptl_crystal_size_mid 0.050
_exptl_crystal_size_min 0.020
_refine_diff_density_max 1.420
_refine_diff_density_min -0.871
_refine_diff_density_rms 0.077
_refine_ls_extinction_coef 0.00016(3)
_refine_ls_extinction_expression Fc^*^=kFc[1+0.001xFc^2^\l^3^/sin(2\q)]^-1/4^
_refine_ls_extinction_method 'SHELXL-2018/3 (Sheldrick 2018)'
_refine_ls_goodness_of_fit_ref 0.961
_refine_ls_hydrogen_treatment constr
_refine_ls_matrix_type full
_refine_ls_number_parameters 2741
_refine_ls_number_reflns 38807
_refine_ls_number_restraints 1221
_refine_ls_restrained_S_all 1.001
_refine_ls_R_factor_all 0.1111
_refine_ls_R_factor_gt 0.1003
_refine_ls_shift/su_max 0.000
_refine_ls_shift/su_mean 0.000
_refine_ls_structure_factor_coef Fsqd
_refine_ls_weighting_details 'w=1/[\s^2^(Fo^2^)+(0.1657P)^2^+21.7500P] where P=(Fo^2^+2Fc^2^)/3'
_refine_ls_weighting_scheme calc
_refine_ls_wR_factor_gt 0.2759
_refine_ls_wR_factor_ref 0.2874
_reflns_Friedel_coverage 0.000
_reflns_number_gt 32538
_reflns_number_total 38807
_reflns_threshold_expression 'I > 2\s(I)'
_cod_data_source_file d5sc01498k4.cif
_cod_data_source_block c_sq
_cod_depositor_comments 'Adding full bibliography for 1574540--1574544.cif.'
_cod_database_code 1574543
_shelx_shelxl_version_number 2018/3
_shelx_space_group_comment
;
The symmetry employed for this shelxl refinement is uniquely defined
by the following loop, which should always be used as a source of
symmetry information in preference to the above space-group names.
They are only intended as comments.
;

loop_
_space_group_symop_operation_xyz
'x, y, z'
'-x, -y, -z'

loop_
_atom_site_label
_atom_site_type_symbol
_atom_site_fract_x
_atom_site_fract_y
_atom_site_fract_z
_atom_site_U_iso_or_equiv
_atom_site_adp_type
_atom_site_occupancy
_atom_site_site_symmetry_order
_atom_site_calc_flag
_atom_site_refinement_flags_posn
_atom_site_refinement_flags_adp
_atom_site_refinement_flags_occupancy
_atom_site_disorder_assembly
_atom_site_disorder_group
C00B C -0.2970(10) 0.1685(4) 0.5190(6) 0.121(2) Uani 0.5 1 d D . P A 2
H00A H -0.260927 0.161267 0.545477 0.182 Uiso 0.5 1 calc R U P A 2
H00B H -0.363402 0.168602 0.521549 0.182 Uiso 0.5 1 calc R U P A 2
H00C H -0.295595 0.142238 0.496014 0.182 Uiso 0.5 1 calc R U P A 2
C1 C 0.1814(2) 0.24187(12) 0.45736(10) 0.0336(7) Uani 1 1 d . . . . .
C2 C 0.1461(2) 0.22695(12) 0.49244(10) 0.0354(7) Uani 1 1 d . . . . .
C02B C -0.1182(6) 0.1204(6) 0.6164(4) 0.0998(19) Uani 0.5 1 d D U P B 2
H02A H -0.134828 0.106599 0.586395 0.150 Uiso 0.5 1 calc R U P B 2
H02B H -0.165184 0.103459 0.631147 0.150 Uiso 0.5 1 calc R U P B 2
H02C H -0.118204 0.156921 0.619535 0.150 Uiso 0.5 1 calc R U P B 2
C3 C 0.2083(2) 0.21469(12) 0.52718(10) 0.0367(7) Uani 1 1 d . . . . .
C03B C 0.0098(8) 0.1323(5) 0.6821(2) 0.0998(19) Uani 0.5 1 d D U P B 2
H03A H 0.014216 0.169223 0.685457 0.150 Uiso 0.5 1 calc R U P B 2
H03B H -0.038808 0.116991 0.696881 0.150 Uiso 0.5 1 calc R U P B 2
H03C H 0.071801 0.124305 0.694133 0.150 Uiso 0.5 1 calc R U P B 2
C4 C 0.3070(2) 0.22557(12) 0.53006(10) 0.0360(7) Uani 1 1 d . . . . .
C04B C -0.0248(10) 0.0538(3) 0.6302(4) 0.0998(19) Uani 0.5 1 d D U P B 2
H04A H -0.042619 0.040263 0.600146 0.150 Uiso 0.5 1 calc R U P B 2
H04B H 0.037173 0.045723 0.642156 0.150 Uiso 0.5 1 calc R U P B 2
H04C H -0.073435 0.038410 0.644905 0.150 Uiso 0.5 1 calc R U P B 2
C5 C 0.3437(2) 0.24943(12) 0.49754(10) 0.0350(7) Uani 1 1 d . . . . .
C6 C 0.2818(2) 0.24878(12) 0.45878(10) 0.0335(7) Uani 1 1 d . . . . .
C06B C 0.6029(17) 0.2002(9) 0.7023(4) 0.067(6) Uani 0.5 1 d D U P C 2
H06A H 0.616906 0.236344 0.699377 0.101 Uiso 0.5 1 calc R U P C 2
H06B H 0.543174 0.192719 0.712635 0.101 Uiso 0.5 1 calc R U P C 2
H06C H 0.655219 0.191922 0.722476 0.101 Uiso 0.5 1 calc R U P C 2
C7 C 0.1171(2) 0.25323(12) 0.41962(10) 0.0334(7) Uani 1 1 d . . . . .
C07B C 0.5707(17) 0.1114(3) 0.6626(8) 0.073(6) Uani 0.5 1 d D U P C 2
H07A H 0.510125 0.103200 0.672111 0.110 Uiso 0.5 1 calc R U P C 2
H07B H 0.565695 0.091846 0.634892 0.110 Uiso 0.5 1 calc R U P C 2
H07C H 0.622199 0.102641 0.682871 0.110 Uiso 0.5 1 calc R U P C 2
C8 C 0.1396(2) 0.29752(12) 0.40240(10) 0.0376(7) Uani 1 1 d . . . . .
H8A H 0.191112 0.323308 0.417185 0.045 Uiso 1 1 calc R U . . .
C08B C 0.6878(7) 0.1799(11) 0.6443(7) 0.073(7) Uani 0.5 1 d D U P C 2
H08A H 0.702982 0.216170 0.641956 0.110 Uiso 0.5 1 calc R U P C 2
H08B H 0.738745 0.170870 0.664647 0.110 Uiso 0.5 1 calc R U P C 2
H08C H 0.682241 0.160076 0.616669 0.110 Uiso 0.5 1 calc R U P C 2
C9 C 0.0883(2) 0.30485(13) 0.36399(11) 0.0394(7) Uani 1 1 d . . . . .
H9A H 0.105591 0.335581 0.352952 0.047 Uiso 1 1 calc R U . . .
C10 C 0.0118(2) 0.26828(12) 0.34109(10) 0.0390(7) Uani 1 1 d D . . . .
C10B C 0.6090(8) 0.4589(4) 0.5067(4) 0.108(2) Uani 0.5 1 d D U P D 2
H10A H 0.577372 0.449780 0.476945 0.162 Uiso 0.5 1 calc R U P D 2
H10B H 0.560973 0.462420 0.523954 0.162 Uiso 0.5 1 calc R U P D 2
H10C H 0.654186 0.491116 0.510189 0.162 Uiso 0.5 1 calc R U P D 2
C11 C -0.0135(2) 0.22540(13) 0.35997(11) 0.0387(7) Uani 1 1 d . . . . .
H11A H -0.066919 0.200283 0.345939 0.046 Uiso 1 1 calc R U . . .
C11B C 0.7093(9) 0.4347(6) 0.5667(3) 0.108(2) Uani 0.5 1 d D U P D 2
H11B H 0.659655 0.439123 0.582943 0.162 Uiso 0.5 1 calc R U P D 2
H11C H 0.744479 0.409220 0.577732 0.162 Uiso 0.5 1 calc R U P D 2
H11D H 0.753519 0.467080 0.569205 0.162 Uiso 0.5 1 calc R U P D 2
C12 C 0.0369(2) 0.21817(12) 0.39856(10) 0.0355(7) Uani 1 1 d . . . . .
H12A H 0.016315 0.188835 0.410827 0.043 Uiso 1 1 calc R U . . .
C12B C 0.7363(8) 0.4094(5) 0.4934(4) 0.108(2) Uani 0.5 1 d D U P D 2
H12B H 0.703379 0.398163 0.464039 0.162 Uiso 0.5 1 calc R U P D 2
H12C H 0.780829 0.441530 0.495030 0.162 Uiso 0.5 1 calc R U P D 2
H12D H 0.771788 0.383670 0.503558 0.162 Uiso 0.5 1 calc R U P D 2
C13 C 0.0424(2) 0.22412(13) 0.49373(10) 0.0382(7) Uani 1 1 d . . . . .
C14 C -0.0187(3) 0.17829(15) 0.49261(11) 0.0466(8) Uani 1 1 d . . . . .
H14A H 0.004027 0.147359 0.489015 0.056 Uiso 1 1 calc R U . . .
C15 C -0.1127(3) 0.17732(18) 0.49671(14) 0.0600(11) Uani 1 1 d . . . . .
H15A H -0.153051 0.145540 0.496116 0.072 Uiso 1 1 calc R U . . .
C16 C -0.1492(3) 0.22105(19) 0.50161(15) 0.0655(12) Uani 1 1 d D . . . .
C17 C -0.0886(3) 0.26656(19) 0.50126(15) 0.0660(12) Uani 1 1 d . . . . .
H17A H -0.112272 0.297337 0.503616 0.079 Uiso 1 1 calc R U . . .
C17B C 0.2350(6) 0.0574(4) 0.0937(2) 0.034(3) Uani 0.5 1 d D U P E 2
H17B H 0.202784 0.025367 0.100694 0.052 Uiso 0.5 1 calc R U P E 2
H17C H 0.274058 0.050330 0.072924 0.052 Uiso 0.5 1 calc R U P E 2
H17D H 0.276082 0.077351 0.119312 0.052 Uiso 0.5 1 calc R U P E 2
C18 C 0.0056(3) 0.26814(16) 0.49754(13) 0.0511(9) Uani 1 1 d . . . . .
H18A H 0.045542 0.299906 0.497601 0.061 Uiso 1 1 calc R U . . .
C18B C 0.2109(8) 0.1376(3) 0.0645(3) 0.041(3) Uani 0.5 1 d D U P E 2
H18B H 0.163129 0.156883 0.052791 0.061 Uiso 0.5 1 calc R U P E 2
H18C H 0.251940 0.157419 0.090149 0.061 Uiso 0.5 1 calc R U P E 2
H18D H 0.249917 0.130398 0.043761 0.061 Uiso 0.5 1 calc R U P E 2
C19 C 0.1638(2) 0.18961(14) 0.55979(10) 0.0397(7) Uani 1 1 d . . . . .
C19B C 0.0984(7) 0.0561(4) 0.0348(2) 0.040(3) Uani 0.5 1 d D U P E 2
H19A H 0.050074 0.074902 0.022707 0.060 Uiso 0.5 1 calc R U P E 2
H19B H 0.138949 0.049741 0.014526 0.060 Uiso 0.5 1 calc R U P E 2
H19C H 0.066675 0.023715 0.041407 0.060 Uiso 0.5 1 calc R U P E 2
C20 C 0.1526(3) 0.13775(16) 0.55938(13) 0.0539(10) Uani 1 1 d . . . . .
H20A H 0.183292 0.118626 0.541644 0.065 Uiso 1 1 calc R U . . .
C21 C 0.0971(3) 0.11317(17) 0.58459(15) 0.0626(11) Uani 1 1 d . . . . .
H21A H 0.090510 0.077402 0.583705 0.075 Uiso 1 1 calc R U . . .
C21B C -0.4765(11) 0.2118(6) 0.1300(4) 0.138(3) Uani 0.5 1 d D U P F 2
H21B H -0.498614 0.189077 0.149360 0.207 Uiso 0.5 1 calc R U P F 2
H21C H -0.429525 0.240758 0.146042 0.207 Uiso 0.5 1 calc R U P F 2
H21D H -0.530990 0.223923 0.114501 0.207 Uiso 0.5 1 calc R U P F 2
C22 C 0.0514(3) 0.13924(17) 0.61083(13) 0.0559(10) Uani 1 1 d D . . . .
C22B C -0.3958(10) 0.2177(6) 0.0686(4) 0.138(3) Uani 0.5 1 d D U P F 2
H22A H -0.366417 0.198553 0.048881 0.207 Uiso 0.5 1 calc R U P F 2
H22B H -0.449885 0.229873 0.052839 0.207 Uiso 0.5 1 calc R U P F 2
H22C H -0.348420 0.246708 0.084381 0.207 Uiso 0.5 1 calc R U P F 2
C23 C 0.0673(3) 0.19150(17) 0.61287(12) 0.0535(10) Uani 1 1 d . . . . .
H23A H 0.040086 0.210740 0.632040 0.064 Uiso 1 1 calc R U . . .
C23B C -0.5073(9) 0.1385(5) 0.0725(5) 0.138(3) Uani 0.5 1 d D U P F 2
H23B H -0.478019 0.119871 0.052400 0.207 Uiso 0.5 1 calc R U P F 2
H23C H -0.531723 0.115539 0.091189 0.207 Uiso 0.5 1 calc R U P F 2
H23D H -0.560150 0.151934 0.057007 0.207 Uiso 0.5 1 calc R U P F 2
C24 C 0.1220(3) 0.21659(15) 0.58766(11) 0.0473(8) Uani 1 1 d . . . . .
H24A H 0.130864 0.252518 0.589497 0.057 Uiso 1 1 calc R U . . .
C25 C 0.3738(2) 0.20962(13) 0.56437(10) 0.0376(7) Uani 1 1 d . . . . .
C25B C -0.6333(8) 0.1010(4) 0.2226(3) 0.0779(13) Uani 0.5 1 d D U P G 2
H25A H -0.599088 0.135763 0.223725 0.117 Uiso 0.5 1 calc R U P G 2
H25B H -0.636245 0.081830 0.194986 0.117 Uiso 0.5 1 calc R U P G 2
H25C H -0.698341 0.101623 0.227044 0.117 Uiso 0.5 1 calc R U P G 2
C26 C 0.3762(2) 0.22202(13) 0.60702(10) 0.0406(7) Uani 1 1 d . . . . .
H26A H 0.329992 0.239882 0.615601 0.049 Uiso 1 1 calc R U . . .
C26B C -0.6325(9) 0.0209(3) 0.2562(4) 0.0779(13) Uani 0.5 1 d D U P G 2
H26B H -0.698575 0.021234 0.259298 0.117 Uiso 0.5 1 calc R U P G 2
H26C H -0.632585 0.001088 0.229243 0.117 Uiso 0.5 1 calc R U P G 2
H26D H -0.600070 0.005560 0.279369 0.117 Uiso 0.5 1 calc R U P G 2
C27 C 0.4449(3) 0.20877(14) 0.63747(11) 0.0438(8) Uani 1 1 d . . . . .
H27A H 0.445554 0.218434 0.666457 0.053 Uiso 1 1 calc R U . . .
C27B C -0.5765(9) 0.1077(5) 0.3003(3) 0.0779(13) Uani 0.5 1 d D U P G 2
H27B H -0.542596 0.142303 0.300298 0.117 Uiso 0.5 1 calc R U P G 2
H27C H -0.641685 0.108602 0.304352 0.117 Uiso 0.5 1 calc R U P G 2
H27D H -0.542750 0.092596 0.323319 0.117 Uiso 0.5 1 calc R U P G 2
C28 C 0.5123(2) 0.18181(14) 0.62643(11) 0.0454(8) Uani 1 1 d D . . . .
C29 C 0.5072(3) 0.16718(15) 0.58355(11) 0.0459(8) Uani 1 1 d . . . . .
H29A H 0.550589 0.147273 0.575038 0.055 Uiso 1 1 calc R U . . .
C29B C -0.3286(13) -0.0493(3) 0.4072(5) 0.0919(15) Uani 0.5 1 d D U P H 2
H29B H -0.273611 -0.063886 0.401628 0.138 Uiso 0.5 1 calc R U P H 2
H29C H -0.348342 -0.061408 0.432225 0.138 Uiso 0.5 1 calc R U P H 2
H29D H -0.381591 -0.059680 0.382833 0.138 Uiso 0.5 1 calc R U P H 2
C29D C 1.1298(8) 0.8036(5) 0.2462(4) 0.0923(17) Uani 0.5 1 d D U P I 2
H29E H 1.152756 0.779227 0.264058 0.138 Uiso 0.5 1 calc R U P I 2
H29F H 1.181581 0.819246 0.233284 0.138 Uiso 0.5 1 calc R U P I 2
H29G H 1.109139 0.830013 0.263493 0.138 Uiso 0.5 1 calc R U P I 2
C30 C 0.4402(2) 0.18118(14) 0.55326(11) 0.0434(8) Uani 1 1 d . . . . .
H30A H 0.439151 0.171255 0.524282 0.052 Uiso 1 1 calc R U . . .
C30B C -0.3791(8) 0.0348(4) 0.4234(4) 0.0919(15) Uani 0.5 1 d D U P H 2
H30B H -0.355692 0.071556 0.427821 0.138 Uiso 0.5 1 calc R U P H 2
H30C H -0.433127 0.026014 0.399382 0.138 Uiso 0.5 1 calc R U P H 2
H30D H -0.399877 0.024286 0.448774 0.138 Uiso 0.5 1 calc R U P H 2
C30D C 1.0852(8) 0.7373(3) 0.1823(3) 0.0923(17) Uani 0.5 1 d D U P I 2
H30E H 1.109674 0.712155 0.198790 0.138 Uiso 0.5 1 calc R U P I 2
H30F H 1.033257 0.720005 0.159053 0.138 Uiso 0.5 1 calc R U P I 2
H30G H 1.136749 0.755751 0.170751 0.138 Uiso 0.5 1 calc R U P I 2
C31 C 0.4388(2) 0.28190(13) 0.50363(10) 0.0381(7) Uani 1 1 d . . . . .
C31B C -0.2170(7) 0.0176(5) 0.4556(3) 0.0919(15) Uani 0.5 1 d D U P H 2
H31A H -0.165713 0.000038 0.449762 0.138 Uiso 0.5 1 calc R U P H 2
H31B H -0.191706 0.054058 0.463069 0.138 Uiso 0.5 1 calc R U P H 2
H31C H -0.242363 0.004390 0.479182 0.138 Uiso 0.5 1 calc R U P H 2
C31D C 1.0104(7) 0.8126(4) 0.1846(3) 0.0923(17) Uani 0.5 1 d D U P I 2
H31D H 0.956521 0.794608 0.162559 0.138 Uiso 0.5 1 calc R U P I 2
H31E H 0.989428 0.838975 0.201686 0.138 Uiso 0.5 1 calc R U P I 2
H31F H 1.061870 0.828208 0.171476 0.138 Uiso 0.5 1 calc R U P I 2
C32 C 0.4907(3) 0.30454(15) 0.54402(11) 0.0473(9) Uani 1 1 d . . . . .
H32A H 0.473721 0.291354 0.568195 0.057 Uiso 1 1 calc R U . . .
C33 C 0.5648(3) 0.34498(16) 0.54936(12) 0.0555(10) Uani 1 1 d . . . . .
H33A H 0.599574 0.358314 0.576989 0.067 Uiso 1 1 calc R U . . .
C33D C 0.7289(8) 0.8602(4) 0.2160(3) 0.0732(12) Uani 0.5 1 d D . P J 2
H33B H 0.709911 0.833674 0.191546 0.110 Uiso 0.5 1 calc R U P J 2
H33C H 0.732915 0.893613 0.206434 0.110 Uiso 0.5 1 calc R U P J 2
H33D H 0.791414 0.857305 0.232106 0.110 Uiso 0.5 1 calc R U P J 2
C34 C 0.5903(3) 0.36698(15) 0.51490(12) 0.0536(10) Uani 1 1 d D . . . .
C34D C 0.5566(7) 0.8579(6) 0.2174(4) 0.0732(12) Uani 0.5 1 d D . P J 2
H34A H 0.540288 0.831693 0.192735 0.110 Uiso 0.5 1 calc R U P J 2
H34B H 0.506932 0.853194 0.234272 0.110 Uiso 0.5 1 calc R U P J 2
H34C H 0.561212 0.891508 0.208075 0.110 Uiso 0.5 1 calc R U P J 2
C35 C 0.5424(3) 0.34414(14) 0.47538(11) 0.0461(8) Uani 1 1 d . . . . .
H35A H 0.559166 0.358324 0.451555 0.055 Uiso 1 1 calc R U . . .
C35D C 0.6803(11) 0.8939(4) 0.2827(3) 0.0732(12) Uani 0.5 1 d D U P J 2
H35B H 0.682224 0.927495 0.273592 0.110 Uiso 0.5 1 calc R U P J 2
H35C H 0.632540 0.888269 0.300458 0.110 Uiso 0.5 1 calc R U P J 2
H35D H 0.743250 0.891842 0.298827 0.110 Uiso 0.5 1 calc R U P J 2
C36 C 0.4701(2) 0.30087(13) 0.46861(10) 0.0385(7) Uani 1 1 d . . . . .
C37 C 0.3250(2) 0.25323(12) 0.42136(10) 0.0339(7) Uani 1 1 d . . . . .
C37D C 0.1636(14) 0.6398(9) 0.2592(5) 0.094(9) Uani 0.5 1 d D U P K 2
H37A H 0.194600 0.674262 0.256906 0.142 Uiso 0.5 1 calc R U P K 2
H37B H 0.168425 0.616545 0.234787 0.142 Uiso 0.5 1 calc R U P K 2
H37C H 0.096155 0.639205 0.260068 0.142 Uiso 0.5 1 calc R U P K 2
C38 C 0.4206(2) 0.27661(12) 0.42629(10) 0.0354(7) Uani 1 1 d . . . . .
C38D C 0.2043(16) 0.6595(8) 0.3377(6) 0.075(6) Uani 0.5 1 d D U P K 2
H38A H 0.232526 0.694240 0.334608 0.112 Uiso 0.5 1 calc R U P K 2
H38B H 0.136588 0.657636 0.338750 0.112 Uiso 0.5 1 calc R U P K 2
H38C H 0.237888 0.650005 0.363738 0.112 Uiso 0.5 1 calc R U P K 2
C39 C 0.4649(2) 0.27619(12) 0.39002(10) 0.0369(7) Uani 1 1 d . . . . .
C39D C 0.1685(11) 0.5690(5) 0.3056(8) 0.070(5) Uani 0.5 1 d D U P K 2
H39A H 0.202484 0.559901 0.331774 0.106 Uiso 0.5 1 calc R U P K 2
H39B H 0.101094 0.567609 0.306942 0.106 Uiso 0.5 1 calc R U P K 2
H39C H 0.173365 0.544950 0.281661 0.106 Uiso 0.5 1 calc R U P K 2
C40 C 0.5649(2) 0.29010(15) 0.39245(11) 0.0457(8) Uani 1 1 d . . . . .
H40A H 0.605832 0.301112 0.419245 0.055 Uiso 1 1 calc R U . . .
C41 C 0.6036(2) 0.28799(16) 0.35714(12) 0.0494(9) Uani 1 1 d . . . . .
H41A H 0.671102 0.294985 0.359955 0.059 Uiso 1 1 calc R U . . .
C41D C 0.2583(9) 0.4407(6) 0.3558(6) 0.093(6) Uani 0.5 1 d D U P L 2
H41B H 0.281814 0.470872 0.376992 0.140 Uiso 0.5 1 calc R U P L 2
H41C H 0.227163 0.450656 0.329459 0.140 Uiso 0.5 1 calc R U P L 2
H41D H 0.212232 0.416575 0.366095 0.140 Uiso 0.5 1 calc R U P L 2
C42 C 0.5460(2) 0.27581(15) 0.31721(11) 0.0444(8) Uani 1 1 d . . . . .
C42D C 0.3876(11) 0.4005(5) 0.3907(3) 0.078(4) Uani 0.5 1 d D U P L 2
H42A H 0.409127 0.430851 0.411740 0.117 Uiso 0.5 1 calc R U P L 2
H42B H 0.339975 0.376452 0.400136 0.117 Uiso 0.5 1 calc R U P L 2
H42C H 0.442281 0.384632 0.387024 0.117 Uiso 0.5 1 calc R U P L 2
C43 C 0.4472(2) 0.26378(13) 0.31273(10) 0.0375(7) Uani 1 1 d . . . . .
C43D C 0.3087(14) 0.3686(5) 0.3152(5) 0.054(5) Uani 0.5 1 d D U P L 2
H43A H 0.363772 0.353423 0.310772 0.082 Uiso 0.5 1 calc R U P L 2
H43B H 0.262926 0.343971 0.325162 0.082 Uiso 0.5 1 calc R U P L 2
H43C H 0.277856 0.378053 0.288526 0.082 Uiso 0.5 1 calc R U P L 2
C44 C 0.4080(2) 0.25815(12) 0.34918(10) 0.0340(7) Uani 1 1 d . . . . .
C45 C 0.3118(2) 0.23167(12) 0.34531(10) 0.0328(7) Uani 1 1 d . . . . .
C45D C 0.9781(9) 0.4746(5) 0.4515(2) 0.068(5) Uani 0.5 1 d D U P M 2
H45A H 0.918898 0.478347 0.461096 0.101 Uiso 0.5 1 calc R U P M 2
H45B H 1.017463 0.458426 0.471921 0.101 Uiso 0.5 1 calc R U P M 2
H45C H 1.013466 0.508104 0.449106 0.101 Uiso 0.5 1 calc R U P M 2
C46 C 0.2748(2) 0.22884(12) 0.38110(10) 0.0329(7) Uani 1 1 d . . . . .
H46A H 0.212479 0.209555 0.378778 0.039 Uiso 1 1 calc R U . . .
C46D C 0.8982(14) 0.3896(5) 0.4134(7) 0.147(12) Uani 0.5 1 d D U P M 2
H46B H 0.838267 0.394052 0.422102 0.220 Uiso 0.5 1 calc R U P M 2
H46C H 0.883894 0.367178 0.386529 0.220 Uiso 0.5 1 calc R U P M 2
H46D H 0.936704 0.374570 0.434967 0.220 Uiso 0.5 1 calc R U P M 2
C47 C 0.0220(2) 0.11951(12) 0.25209(10) 0.0343(7) Uani 1 1 d . . . . .
C47D C 1.0482(5) 0.4367(5) 0.3947(3) 0.041(4) Uani 0.5 1 d D U P M 2
H47A H 1.081849 0.470341 0.391671 0.061 Uiso 0.5 1 calc R U P M 2
H47B H 1.087997 0.421992 0.416067 0.061 Uiso 0.5 1 calc R U P M 2
H47C H 1.035187 0.414600 0.367630 0.061 Uiso 0.5 1 calc R U P M 2
C48 C -0.0413(2) 0.11690(12) 0.21295(10) 0.0364(7) Uani 1 1 d . . . . .
C49 C -0.1411(2) 0.10816(13) 0.21117(11) 0.0393(7) Uani 1 1 d . . . . .
C50 C -0.1764(2) 0.09341(12) 0.24636(11) 0.0391(7) Uani 1 1 d . . . . .
C51 C -0.1134(2) 0.08445(12) 0.28211(11) 0.0378(7) Uani 1 1 d . . . . .
C52 C -0.0138(2) 0.09682(12) 0.28504(10) 0.0353(7) Uani 1 1 d . . . . .
C52D C 1.1489(12) 0.5243(3) -0.0371(6) 0.057(4) Uani 0.5 1 d D U P N 2
H52A H 1.084279 0.507382 -0.035975 0.085 Uiso 0.5 1 calc R U P N 2
H52B H 1.173085 0.504846 -0.058673 0.085 Uiso 0.5 1 calc R U P N 2
H52C H 1.191089 0.526311 -0.009624 0.085 Uiso 0.5 1 calc R U P N 2
C53 C 0.1190(2) 0.15050(12) 0.25735(10) 0.0328(7) Uani 1 1 d . . . . .
C53D C 1.2462(6) 0.6039(5) -0.0502(4) 0.058(3) Uani 0.5 1 d D U P N 2
H53A H 1.243962 0.638184 -0.057339 0.087 Uiso 0.5 1 calc R U P N 2
H53B H 1.288551 0.606103 -0.022655 0.087 Uiso 0.5 1 calc R U P N 2
H53C H 1.270547 0.584639 -0.071704 0.087 Uiso 0.5 1 calc R U P N 2
C54 C 0.1715(2) 0.17416(12) 0.29747(10) 0.0332(7) Uani 1 1 d . . . . .
H54A H 0.145521 0.167411 0.321584 0.040 Uiso 1 1 calc R U . . .
C54D C 1.0794(9) 0.5721(6) -0.0918(3) 0.062(3) Uani 0.5 1 d D U P N 2
H54B H 1.076243 0.605936 -0.099866 0.093 Uiso 0.5 1 calc R U P N 2
H54C H 1.104175 0.552326 -0.112855 0.093 Uiso 0.5 1 calc R U P N 2
H54D H 1.015248 0.554822 -0.090231 0.093 Uiso 0.5 1 calc R U P N 2
C55 C 0.2584(2) 0.20643(12) 0.30331(10) 0.0323(7) Uani 1 1 d . . . . .
C56 C 0.2937(2) 0.21987(12) 0.26664(10) 0.0338(7) Uani 1 1 d . . . . .
C56D C 1.3121(6) 0.8971(4) 0.0423(3) 0.0690(12) Uani 0.5 1 d D U P O 2
H56A H 1.301396 0.908730 0.070293 0.103 Uiso 0.5 1 calc R U P O 2
H56B H 1.336939 0.865502 0.043017 0.103 Uiso 0.5 1 calc R U P O 2
H56C H 1.358465 0.923124 0.034023 0.103 Uiso 0.5 1 calc R U P O 2
C57 C 0.3816(2) 0.25450(12) 0.27129(10) 0.0357(7) Uani 1 1 d . . . . .
C57D C 1.2293(10) 0.8698(6) -0.0341(3) 0.0690(12) Uani 0.5 1 d D U P O 2
H57A H 1.167291 0.864321 -0.053498 0.103 Uiso 0.5 1 calc R U P O 2
H57B H 1.274771 0.895455 -0.043117 0.103 Uiso 0.5 1 calc R U P O 2
H57C H 1.253245 0.837833 -0.034123 0.103 Uiso 0.5 1 calc R U P O 2
C58 C 0.3972(2) 0.28058(13) 0.23805(11) 0.0409(8) Uani 1 1 d . . . . .
C58D C 1.1839(10) 0.9394(3) 0.0113(5) 0.0690(12) Uani 0.5 1 d D U P O 2
H58A H 1.176608 0.950653 0.039982 0.103 Uiso 0.5 1 calc R U P O 2
H58B H 1.231304 0.964572 0.002872 0.103 Uiso 0.5 1 calc R U P O 2
H58C H 1.122367 0.935489 -0.008183 0.103 Uiso 0.5 1 calc R U P O 2
C59 C 0.3368(3) 0.26697(14) 0.19839(11) 0.0449(8) Uani 1 1 d . . . . .
H59A H 0.348476 0.285271 0.175805 0.054 Uiso 1 1 calc R U . . .
C60 C 0.2608(2) 0.22738(14) 0.19198(11) 0.0418(8) Uani 1 1 d . . . . .
H60A H 0.223788 0.216469 0.164366 0.050 Uiso 1 1 calc R U . . .
C60D C 0.7746(10) 0.9833(4) 0.0770(5) 0.060(4) Uani 0.5 1 d D U P P 2
H60B H 0.827064 0.981688 0.100189 0.090 Uiso 0.5 1 calc R U P P 2
H60C H 0.798207 0.983714 0.050627 0.090 Uiso 0.5 1 calc R U P P 2
H60D H 0.749214 1.014252 0.082826 0.090 Uiso 0.5 1 calc R U P P 2
C61 C 0.2367(2) 0.20241(12) 0.22605(10) 0.0352(7) Uani 1 1 d . . . . .
C61D C 0.6126(12) 0.9390(8) 0.0368(5) 0.115(9) Uani 0.5 1 d D U P P 2
H61A H 0.561912 0.909240 0.034305 0.173 Uiso 0.5 1 calc R U P P 2
H61B H 0.587093 0.969945 0.042549 0.173 Uiso 0.5 1 calc R U P P 2
H61C H 0.636086 0.939407 0.010351 0.173 Uiso 0.5 1 calc R U P P 2
C62 C 0.1532(2) 0.16376(12) 0.22149(10) 0.0348(7) Uani 1 1 d . . . . .
C62D C 0.6580(12) 0.9366(6) 0.1144(4) 0.079(4) Uani 0.5 1 d D U P P 2
H62A H 0.710552 0.935120 0.137568 0.119 Uiso 0.5 1 calc R U P P 2
H62B H 0.632846 0.967646 0.119962 0.119 Uiso 0.5 1 calc R U P P 2
H62C H 0.607092 0.906945 0.111979 0.119 Uiso 0.5 1 calc R U P P 2
C63 C 0.0024(2) 0.11838(13) 0.17539(10) 0.0375(7) Uani 1 1 d . . . . .
C64 C 0.1010(2) 0.13736(13) 0.18050(10) 0.0368(7) Uani 1 1 d . . . . .
C64D C 0.3178(7) 0.7325(5) 0.0369(3) 0.0838(13) Uani 0.5 1 d D U P Q 2
H64A H 0.252464 0.734902 0.039855 0.126 Uiso 0.5 1 calc R U P Q 2
H64B H 0.347237 0.763481 0.027222 0.126 Uiso 0.5 1 calc R U P Q 2
H64C H 0.316300 0.703095 0.016247 0.126 Uiso 0.5 1 calc R U P Q 2
C65 C 0.1480(3) 0.12661(13) 0.14741(10) 0.0407(8) Uani 1 1 d . . . . .
H65A H 0.215059 0.138405 0.151693 0.049 Uiso 1 1 calc R U . . .
C65D C 0.3715(14) 0.7697(6) 0.1134(5) 0.0838(13) Uani 0.5 1 d D U P Q 2
H65B H 0.409265 0.765297 0.140481 0.126 Uiso 0.5 1 calc R U P Q 2
H65C H 0.397480 0.802432 0.105307 0.126 Uiso 0.5 1 calc R U P Q 2
H65D H 0.304914 0.768972 0.116005 0.126 Uiso 0.5 1 calc R U P Q 2
C66 C 0.1009(2) 0.09954(13) 0.10876(10) 0.0417(8) Uani 1 1 d D . . . .
C66D C 0.3332(7) 0.6760(4) 0.0936(4) 0.0838(13) Uani 0.5 1 d D U P Q 2
H66A H 0.370808 0.672205 0.120866 0.126 Uiso 0.5 1 calc R U P Q 2
H66B H 0.266931 0.676415 0.096208 0.126 Uiso 0.5 1 calc R U P Q 2
H66C H 0.334676 0.647491 0.072584 0.126 Uiso 0.5 1 calc R U P Q 2
C67 C 0.0022(3) 0.08412(14) 0.10307(11) 0.0458(8) Uani 1 1 d . . . . .
H67A H -0.032864 0.067194 0.076416 0.055 Uiso 1 1 calc R U . . .
C68 C -0.0459(3) 0.09300(14) 0.13560(11) 0.0432(8) Uani 1 1 d . . . . .
H68A H -0.113149 0.081632 0.130790 0.052 Uiso 1 1 calc R U . . .
C68D C 0.5193(9) 0.4529(4) 0.1160(4) 0.0994(18) Uani 0.5 1 d D U P R 2
H68B H 0.553149 0.441362 0.094352 0.149 Uiso 0.5 1 calc R U P R 2
H68C H 0.495413 0.424069 0.129686 0.149 Uiso 0.5 1 calc R U P R 2
H68D H 0.465433 0.467409 0.102769 0.149 Uiso 0.5 1 calc R U P R 2
C69 C -0.2083(2) 0.12261(15) 0.17586(11) 0.0453(8) Uani 1 1 d . . . . .
C69D C 0.5335(11) 0.5106(7) 0.1820(4) 0.0994(18) Uani 0.5 1 d D U P R 2
H69A H 0.577111 0.536500 0.203193 0.149 Uiso 0.5 1 calc R U P R 2
H69B H 0.479580 0.525040 0.168786 0.149 Uiso 0.5 1 calc R U P R 2
H69C H 0.509560 0.481701 0.195703 0.149 Uiso 0.5 1 calc R U P R 2
C70 C -0.1919(3) 0.17237(17) 0.16654(12) 0.0544(10) Uani 1 1 d . . . . .
H70A H -0.131897 0.193833 0.178125 0.065 Uiso 1 1 calc R U . . .
C70D C 0.6716(8) 0.4701(5) 0.1706(4) 0.0994(18) Uani 0.5 1 d D U P R 2
H70B H 0.714822 0.496387 0.191569 0.149 Uiso 0.5 1 calc R U P R 2
H70C H 0.646925 0.441736 0.184645 0.149 Uiso 0.5 1 calc R U P R 2
H70D H 0.706418 0.457975 0.149602 0.149 Uiso 0.5 1 calc R U P R 2
C71 C -0.2609(4) 0.1910(2) 0.14084(14) 0.0739(14) Uani 1 1 d . . . . .
H71A H -0.248145 0.225275 0.135730 0.089 Uiso 1 1 calc R U . . .
C72 C -0.3481(4) 0.1609(3) 0.12243(14) 0.0852(18) Uani 1 1 d D . . . .
C73 C -0.3623(3) 0.1107(3) 0.12918(14) 0.0831(18) Uani 1 1 d . . . . .
H73A H -0.420482 0.088745 0.115708 0.100 Uiso 1 1 calc R U . . .
C74 C -0.2935(3) 0.0917(2) 0.15520(13) 0.0627(11) Uani 1 1 d . . . . .
H74A H -0.305123 0.056823 0.158875 0.075 Uiso 1 1 calc R U . . .
C75 C -0.2810(2) 0.08696(13) 0.24684(11) 0.0417(8) Uani 1 1 d . . . . .
C76 C -0.3257(3) 0.12906(15) 0.24814(12) 0.0469(8) Uani 1 1 d . . . . .
H76A H -0.290111 0.161606 0.246864 0.056 Uiso 1 1 calc R U . . .
C77 C -0.4198(3) 0.12439(15) 0.25123(13) 0.0510(9) Uani 1 1 d . . . . .
H77A H -0.447684 0.153901 0.252318 0.061 Uiso 1 1 calc R U . . .
C78 C -0.4755(3) 0.07784(16) 0.25280(13) 0.0533(9) Uani 1 1 d D . . . .
C79 C -0.4315(3) 0.03579(16) 0.25043(14) 0.0547(10) Uani 1 1 d . . . . .
H79A H -0.467682 0.003156 0.250957 0.066 Uiso 1 1 calc R U . . .
C80 C -0.3358(3) 0.04019(14) 0.24731(13) 0.0486(9) Uani 1 1 d . . . . .
H80A H -0.308072 0.010664 0.245502 0.058 Uiso 1 1 calc R U . . .
C81 C -0.1556(2) 0.06480(13) 0.31723(11) 0.0398(7) Uani 1 1 d . . . . .
C82 C -0.2011(3) 0.09536(14) 0.34127(12) 0.0480(9) Uani 1 1 d . . . . .
H82A H -0.201674 0.129319 0.335965 0.058 Uiso 1 1 calc R U . . .
C83 C -0.2449(3) 0.07743(15) 0.37240(13) 0.0532(9) Uani 1 1 d . . . . .
H83A H -0.273905 0.099454 0.388523 0.064 Uiso 1 1 calc R U . . .
C84 C -0.2475(3) 0.02828(16) 0.38067(13) 0.0563(10) Uani 1 1 d D . . . .
C85 C -0.2006(3) -0.00177(15) 0.35759(13) 0.0560(10) Uani 1 1 d . . . . .
H85A H -0.199803 -0.035622 0.363175 0.067 Uiso 1 1 calc R U . . .
C86 C -0.1547(3) 0.01627(14) 0.32645(12) 0.0470(8) Uani 1 1 d . . . . .
H86A H -0.122375 -0.005147 0.311469 0.056 Uiso 1 1 calc R U . . .
C87 C 0.0552(2) 0.08512(12) 0.32123(10) 0.0361(7) Uani 1 1 d . . . . .
C88 C 0.0518(2) 0.09834(12) 0.36326(10) 0.0389(7) Uani 1 1 d . . . . .
H88A H -0.001307 0.111608 0.370009 0.047 Uiso 1 1 calc R U . . .
C89 C 0.1242(3) 0.09256(13) 0.39553(11) 0.0440(8) Uani 1 1 d . . . . .
H89A H 0.120108 0.102626 0.423905 0.053 Uiso 1 1 calc R U . . .
C90 C 0.2023(2) 0.07251(14) 0.38757(11) 0.0446(8) Uani 1 1 d D . . . .
C91 C 0.2022(3) 0.05605(14) 0.34560(11) 0.0453(8) Uani 1 1 d . . . . .
H91A H 0.252506 0.040045 0.339115 0.054 Uiso 1 1 calc R U . . .
C92 C 0.1314(2) 0.06221(13) 0.31314(11) 0.0409(8) Uani 1 1 d . . . . .
H92A H 0.134290 0.050762 0.284868 0.049 Uiso 1 1 calc R U . . .
C93 C -0.0382(2) 0.27545(12) 0.29685(11) 0.0431(8) Uani 1 1 d D . . . .
C94 C 0.0328(8) 0.2758(5) 0.2669(3) 0.033(3) Uani 0.5 1 d D U P S 1
H94A H 0.088609 0.302827 0.278130 0.049 Uiso 0.5 1 calc R U P S 1
H94B H 0.053319 0.242985 0.264440 0.049 Uiso 0.5 1 calc R U P S 1
H94C H 0.001798 0.281978 0.239029 0.049 Uiso 0.5 1 calc R U P S 1
C94A C 0.0372(13) 0.2810(9) 0.2689(6) 0.097(9) Uani 0.5 1 d D U P S 2
H94D H 0.089044 0.309551 0.281774 0.146 Uiso 0.5 1 calc R U P S 2
H94E H 0.063127 0.249720 0.266367 0.146 Uiso 0.5 1 calc R U P S 2
H94F H 0.007551 0.287275 0.240902 0.146 Uiso 0.5 1 calc R U P S 2
C95 C -0.1253(9) 0.2334(4) 0.2795(4) 0.037(4) Uani 0.5 1 d D U P S 1
H95A H -0.105175 0.200425 0.277682 0.055 Uiso 0.5 1 calc R U P S 1
H95B H -0.171192 0.233804 0.298241 0.055 Uiso 0.5 1 calc R U P S 1
H95C H -0.155531 0.239023 0.251288 0.055 Uiso 0.5 1 calc R U P S 1
C95A C -0.1193(12) 0.2310(6) 0.2771(7) 0.083(9) Uani 0.5 1 d D U P S 2
H95D H -0.149078 0.237130 0.249036 0.125 Uiso 0.5 1 calc R U P S 2
H95E H -0.093727 0.199621 0.274665 0.125 Uiso 0.5 1 calc R U P S 2
H95F H -0.167203 0.227781 0.294980 0.125 Uiso 0.5 1 calc R U P S 2
C96 C -0.0726(7) 0.3262(3) 0.2991(3) 0.023(2) Uani 0.5 1 d D U P S 1
H96A H -0.017854 0.353872 0.310213 0.035 Uiso 0.5 1 calc R U P S 1
H96B H -0.103090 0.331246 0.270833 0.035 Uiso 0.5 1 calc R U P S 1
H96C H -0.118751 0.326026 0.317786 0.035 Uiso 0.5 1 calc R U P S 1
C96A C -0.0803(15) 0.3242(5) 0.2992(7) 0.099(8) Uani 0.5 1 d D U P S 2
H96D H -0.029329 0.353284 0.311771 0.149 Uiso 0.5 1 calc R U P S 2
H96E H -0.109206 0.329443 0.270696 0.149 Uiso 0.5 1 calc R U P S 2
H96F H -0.129185 0.321045 0.316548 0.149 Uiso 0.5 1 calc R U P S 2
C97 C -0.2513(4) 0.2212(2) 0.50927(18) 0.0940(18) Uani 1 1 d D . . . .
C98 C -0.2975(9) 0.2576(6) 0.4845(4) 0.121(2) Uani 0.5 1 d D U P A 1
H98A H -0.253272 0.290280 0.488662 0.182 Uiso 0.5 1 calc R U P A 1
H98B H -0.313275 0.243943 0.454512 0.182 Uiso 0.5 1 calc R U P A 1
H98C H -0.356040 0.262543 0.494234 0.182 Uiso 0.5 1 calc R U P A 1
C98A C -0.3114(8) 0.2292(6) 0.4679(3) 0.121(2) Uani 0.5 1 d D U P A 2
H98D H -0.306603 0.203348 0.445294 0.182 Uiso 0.5 1 calc R U P A 2
H98E H -0.378348 0.226387 0.470660 0.182 Uiso 0.5 1 calc R U P A 2
H98F H -0.288063 0.262999 0.461076 0.182 Uiso 0.5 1 calc R U P A 2
C99 C -0.2405(10) 0.2439(6) 0.5571(3) 0.121(2) Uani 0.5 1 d D U P A 1
H99A H -0.210546 0.221821 0.575321 0.182 Uiso 0.5 1 calc R U P A 1
H99B H -0.200553 0.277884 0.562401 0.182 Uiso 0.5 1 calc R U P A 1
H99C H -0.303787 0.246078 0.563105 0.182 Uiso 0.5 1 calc R U P A 1
C99A C -0.2538(10) 0.2598(5) 0.5470(4) 0.121(2) Uani 0.5 1 d D U P A 2
H99D H -0.213756 0.252367 0.572407 0.182 Uiso 0.5 1 calc R U P A 2
H99E H -0.229412 0.294075 0.541486 0.182 Uiso 0.5 1 calc R U P A 2
H99F H -0.319697 0.257463 0.551069 0.182 Uiso 0.5 1 calc R U P A 2
C100 C -0.3105(10) 0.1680(4) 0.5065(6) 0.121(2) Uani 0.5 1 d D U P A 1
H10V H -0.273457 0.147609 0.523759 0.182 Uiso 0.5 1 calc R U P A 1
H10W H -0.369397 0.170499 0.516775 0.182 Uiso 0.5 1 calc R U P A 1
H10X H -0.326631 0.151899 0.477052 0.182 Uiso 0.5 1 calc R U P A 1
C101 C -0.0179(3) 0.11120(18) 0.63544(14) 0.0706(13) Uani 1 1 d D . . . .
C102 C -0.1055(7) 0.1340(5) 0.6349(4) 0.0998(19) Uani 0.5 1 d D U P B 1
H10D H -0.137963 0.133268 0.605622 0.150 Uiso 0.5 1 calc R U P B 1
H10E H -0.148601 0.114373 0.649903 0.150 Uiso 0.5 1 calc R U P B 1
H10F H -0.087241 0.169158 0.648732 0.150 Uiso 0.5 1 calc R U P B 1
C103 C 0.0375(7) 0.1108(5) 0.6803(3) 0.0998(19) Uani 0.5 1 d D U P B 1
H10G H 0.093967 0.095549 0.678789 0.150 Uiso 0.5 1 calc R U P B 1
H10H H 0.057646 0.145679 0.694706 0.150 Uiso 0.5 1 calc R U P B 1
H10I H -0.003714 0.090894 0.695877 0.150 Uiso 0.5 1 calc R U P B 1
C104 C -0.0478(10) 0.0537(3) 0.6170(4) 0.0998(19) Uani 0.5 1 d D U P B 1
H10J H 0.009472 0.038676 0.617341 0.150 Uiso 0.5 1 calc R U P B 1
H10K H -0.088325 0.036034 0.634171 0.150 Uiso 0.5 1 calc R U P B 1
H10L H -0.083448 0.050228 0.587923 0.150 Uiso 0.5 1 calc R U P B 1
C105 C 0.5926(3) 0.16823(16) 0.65925(12) 0.0578(10) Uani 1 1 d D . . . .
C106 C 0.5924(17) 0.1921(10) 0.7041(3) 0.067(6) Uani 0.5 1 d D U P C 1
H10M H 0.600507 0.229084 0.705245 0.100 Uiso 0.5 1 calc R U P C 1
H10N H 0.531443 0.178936 0.711823 0.100 Uiso 0.5 1 calc R U P C 1
H10O H 0.644953 0.183590 0.723923 0.100 Uiso 0.5 1 calc R U P C 1
C107 C 0.580(2) 0.1103(3) 0.6563(9) 0.100(10) Uani 0.5 1 d D U P C 1
H10P H 0.580421 0.095889 0.627409 0.150 Uiso 0.5 1 calc R U P C 1
H10Q H 0.632540 0.101269 0.675810 0.150 Uiso 0.5 1 calc R U P C 1
H10R H 0.519030 0.096616 0.663709 0.150 Uiso 0.5 1 calc R U P C 1
C108 C 0.6891(9) 0.1896(11) 0.6482(7) 0.080(7) Uani 0.5 1 d D U P C 1
H10S H 0.697321 0.226651 0.650044 0.119 Uiso 0.5 1 calc R U P C 1
H10T H 0.741081 0.180582 0.667992 0.119 Uiso 0.5 1 calc R U P C 1
H10U H 0.690367 0.175233 0.619402 0.119 Uiso 0.5 1 calc R U P C 1
C109 C 0.6631(3) 0.41713(18) 0.52059(13) 0.0757(15) Uani 1 1 d D . . . .
C110 C 0.6015(8) 0.4604(4) 0.5250(4) 0.108(2) Uani 0.5 1 d D U P D 1
H11E H 0.553654 0.457687 0.499029 0.162 Uiso 0.5 1 calc R U P D 1
H11F H 0.569302 0.456364 0.548841 0.162 Uiso 0.5 1 calc R U P D 1
H11G H 0.643654 0.493730 0.529846 0.162 Uiso 0.5 1 calc R U P D 1
C111 C 0.7329(8) 0.4255(6) 0.5621(3) 0.108(2) Uani 0.5 1 d D U P D 1
H11H H 0.698542 0.417200 0.584594 0.162 Uiso 0.5 1 calc R U P D 1
H11I H 0.780339 0.403677 0.560581 0.162 Uiso 0.5 1 calc R U P D 1
H11J H 0.765327 0.461147 0.568124 0.162 Uiso 0.5 1 calc R U P D 1
C112 C 0.6998(10) 0.4275(5) 0.4811(3) 0.108(2) Uani 0.5 1 d D U P D 1
H11K H 0.646270 0.420338 0.456878 0.162 Uiso 0.5 1 calc R U P D 1
H11L H 0.731012 0.463217 0.484187 0.162 Uiso 0.5 1 calc R U P D 1
H11M H 0.746023 0.405746 0.476644 0.162 Uiso 0.5 1 calc R U P D 1
C113 C 0.660(2) 0.2977(7) 0.2732(9) 0.063(3) Uani 0.5 1 d . U P T 1
H11N H 0.713275 0.279223 0.272944 0.075 Uiso 0.5 1 calc R U P T 1
H11O H 0.680952 0.328573 0.294187 0.075 Uiso 0.5 1 calc R U P T 1
C13B C 0.657(2) 0.3124(7) 0.2745(9) 0.063(3) Uani 0.5 1 d . U P T 2
H13A H 0.694481 0.328342 0.302665 0.075 Uiso 0.5 1 calc R U P T 2
H13B H 0.702036 0.297728 0.259335 0.075 Uiso 0.5 1 calc R U P T 2
C114 C 0.6210(7) 0.3116(4) 0.2272(3) 0.0731(18) Uani 0.5 1 d . U P T 1
H11P H 0.673724 0.334819 0.219511 0.088 Uiso 0.5 1 calc R U P T 1
H11Q H 0.607938 0.279946 0.207059 0.088 Uiso 0.5 1 calc R U P T 1
C14B C 0.6309(7) 0.3484(4) 0.2547(3) 0.0731(18) Uani 0.5 1 d . U P T 2
H14B H 0.682402 0.362810 0.240557 0.088 Uiso 0.5 1 calc R U P T 2
H14H H 0.620948 0.375737 0.275186 0.088 Uiso 0.5 1 calc R U P T 2
C115 C 0.533(3) 0.3356(14) 0.2199(13) 0.062(3) Uani 0.5 1 d . U P T 1
H12Z H 0.554124 0.372905 0.223322 0.075 Uiso 0.5 1 calc R U P T 1
H13Q H 0.499173 0.324738 0.190249 0.075 Uiso 0.5 1 calc R U P T 1
C15B C 0.540(3) 0.3298(14) 0.2220(13) 0.062(3) Uani 0.5 1 d . U P T 2
H15B H 0.529646 0.354711 0.202030 0.075 Uiso 0.5 1 calc R U P T 2
H15C H 0.541038 0.296815 0.205892 0.075 Uiso 0.5 1 calc R U P T 2
C116 C 0.1602(3) 0.08750(14) 0.07538(11) 0.0500(9) Uani 1 1 d D . . . .
C117 C 0.2343(14) 0.0562(8) 0.0924(6) 0.129(10) Uani 0.5 1 d D U P E 1
H11R H 0.276539 0.075286 0.118050 0.194 Uiso 0.5 1 calc R U P E 1
H11S H 0.201532 0.024043 0.098901 0.194 Uiso 0.5 1 calc R U P E 1
H11T H 0.272264 0.049380 0.071069 0.194 Uiso 0.5 1 calc R U P E 1
C118 C 0.2124(16) 0.1377(5) 0.0651(7) 0.118(10) Uani 0.5 1 d D U P E 1
H11U H 0.165425 0.157878 0.054200 0.177 Uiso 0.5 1 calc R U P E 1
H11V H 0.254817 0.156617 0.090742 0.177 Uiso 0.5 1 calc R U P E 1
H11W H 0.250142 0.130501 0.043785 0.177 Uiso 0.5 1 calc R U P E 1
C119 C 0.0943(13) 0.0575(8) 0.0352(5) 0.117(10) Uani 0.5 1 d D U P E 1
H11X H 0.046825 0.077329 0.024245 0.176 Uiso 0.5 1 calc R U P E 1
H11Y H 0.132434 0.050618 0.013965 0.176 Uiso 0.5 1 calc R U P E 1
H11Z H 0.061701 0.025280 0.041798 0.176 Uiso 0.5 1 calc R U P E 1
C120 C -0.4309(4) 0.1833(3) 0.09921(17) 0.118(3) Uani 1 1 d D . . . .
C121 C -0.5052(9) 0.1809(7) 0.1276(4) 0.138(3) Uani 0.5 1 d D U P F 1
H12E H -0.475184 0.198929 0.155730 0.207 Uiso 0.5 1 calc R U P F 1
H12F H -0.557948 0.196854 0.115385 0.207 Uiso 0.5 1 calc R U P F 1
H12G H -0.529961 0.145354 0.129745 0.207 Uiso 0.5 1 calc R U P F 1
C122 C -0.3963(10) 0.2399(4) 0.0946(5) 0.138(3) Uani 0.5 1 d D U P F 1
H12H H -0.370485 0.259399 0.122588 0.207 Uiso 0.5 1 calc R U P F 1
H12I H -0.346421 0.242282 0.077731 0.207 Uiso 0.5 1 calc R U P F 1
H12J H -0.450275 0.253722 0.080550 0.207 Uiso 0.5 1 calc R U P F 1
C123 C -0.4690(11) 0.1568(6) 0.0550(3) 0.138(3) Uani 0.5 1 d D U P F 1
H12K H -0.417610 0.160002 0.038950 0.207 Uiso 0.5 1 calc R U P F 1
H12L H -0.493038 0.120811 0.055830 0.207 Uiso 0.5 1 calc R U P F 1
H12M H -0.521025 0.172310 0.041471 0.207 Uiso 0.5 1 calc R U P F 1
C124 C -0.5803(3) 0.07520(17) 0.25745(14) 0.0696(12) Uani 1 1 d D . . . .
C125 C -0.6389(8) 0.0839(4) 0.2154(3) 0.0779(13) Uani 0.5 1 d D U P G 1
H12N H -0.632004 0.058828 0.192698 0.117 Uiso 0.5 1 calc R U P G 1
H12O H -0.706420 0.080394 0.217318 0.117 Uiso 0.5 1 calc R U P G 1
H12P H -0.615671 0.118163 0.209388 0.117 Uiso 0.5 1 calc R U P G 1
C126 C -0.6209(9) 0.0219(4) 0.2678(4) 0.0779(13) Uani 0.5 1 d D U P G 1
H12Q H -0.615514 -0.004255 0.245585 0.117 Uiso 0.5 1 calc R U P G 1
H12R H -0.584649 0.016329 0.294906 0.117 Uiso 0.5 1 calc R U P G 1
H12S H -0.688320 0.019868 0.269584 0.117 Uiso 0.5 1 calc R U P G 1
C127 C -0.5906(9) 0.1142(5) 0.2930(3) 0.0779(13) Uani 0.5 1 d D U P G 1
H12T H -0.553048 0.108406 0.319753 0.117 Uiso 0.5 1 calc R U P G 1
H12U H -0.567262 0.148444 0.287153 0.117 Uiso 0.5 1 calc R U P G 1
H12V H -0.658011 0.110675 0.295083 0.117 Uiso 0.5 1 calc R U P G 1
C128 C -0.3009(4) 0.00816(18) 0.41460(16) 0.0862(16) Uani 1 1 d D . . . .
C129 C -0.3150(13) -0.0487(3) 0.4132(5) 0.0919(15) Uani 0.5 1 d D U P H 1
H12W H -0.339894 -0.064918 0.384064 0.138 Uiso 0.5 1 calc R U P H 1
H12X H -0.253612 -0.058390 0.423745 0.138 Uiso 0.5 1 calc R U P H 1
H12Y H -0.360501 -0.059771 0.430886 0.138 Uiso 0.5 1 calc R U P H 1
C130 C -0.4076(6) 0.0180(5) 0.4007(4) 0.0919(15) Uani 0.5 1 d D U P H 1
H13C H -0.435695 -0.000204 0.372395 0.138 Uiso 0.5 1 calc R U P H 1
H13D H -0.446215 0.005671 0.420710 0.138 Uiso 0.5 1 calc R U P H 1
H13R H -0.405985 0.054410 0.400445 0.138 Uiso 0.5 1 calc R U P H 1
C131 C -0.2629(9) 0.0368(4) 0.4577(2) 0.0919(15) Uani 0.5 1 d D U P H 1
H13E H -0.255646 0.073320 0.456129 0.138 Uiso 0.5 1 calc R U P H 1
H13F H -0.307544 0.027262 0.476141 0.138 Uiso 0.5 1 calc R U P H 1
H13G H -0.200655 0.028644 0.469000 0.138 Uiso 0.5 1 calc R U P H 1
C132 C 0.2881(3) 0.07003(15) 0.42289(12) 0.0563(10) Uani 1 1 d D . . . .
C133 C 0.3782(7) 0.1033(4) 0.4157(4) 0.0704(12) Uani 0.5 1 d D U P U 1
H13H H 0.367970 0.138226 0.415077 0.106 Uiso 0.5 1 calc R U P U 1
H13I H 0.431780 0.102498 0.438649 0.106 Uiso 0.5 1 calc R U P U 1
H13J H 0.392751 0.090405 0.388769 0.106 Uiso 0.5 1 calc R U P U 1
C33B C 0.3693(7) 0.1142(4) 0.4208(4) 0.0704(12) Uani 0.5 1 d D . P U 2
H33E H 0.386003 0.110674 0.392920 0.106 Uiso 0.5 1 calc R U P U 2
H33F H 0.347913 0.146576 0.425797 0.106 Uiso 0.5 1 calc R U P U 2
H33G H 0.425476 0.113526 0.442473 0.106 Uiso 0.5 1 calc R U P U 2
C134 C 0.2712(10) 0.0909(4) 0.4667(3) 0.0704(12) Uani 0.5 1 d D U P U 1
H13K H 0.213607 0.070375 0.472470 0.106 Uiso 0.5 1 calc R U P U 1
H13L H 0.326372 0.089149 0.488522 0.106 Uiso 0.5 1 calc R U P U 1
H13M H 0.262938 0.126219 0.466711 0.106 Uiso 0.5 1 calc R U P U 1
C34B C 0.2640(10) 0.0768(4) 0.4666(3) 0.0704(12) Uani 0.5 1 d D . P U 2
H34D H 0.241504 0.108869 0.471047 0.106 Uiso 0.5 1 calc R U P U 2
H34E H 0.213796 0.048554 0.468932 0.106 Uiso 0.5 1 calc R U P U 2
H34F H 0.321239 0.077217 0.488066 0.106 Uiso 0.5 1 calc R U P U 2
C135 C 0.2996(8) 0.0148(3) 0.4242(3) 0.0704(12) Uani 0.5 1 d D U P U 1
H13N H 0.240349 -0.005260 0.428842 0.106 Uiso 0.5 1 calc R U P U 1
H13O H 0.313380 0.001068 0.397333 0.106 Uiso 0.5 1 calc R U P U 1
H13P H 0.352409 0.013161 0.447213 0.106 Uiso 0.5 1 calc R U P U 1
C35B C 0.3236(7) 0.0201(3) 0.4151(3) 0.0704(12) Uani 0.5 1 d D . P U 2
H35E H 0.338686 0.016442 0.386878 0.106 Uiso 0.5 1 calc R U P U 2
H35F H 0.381078 0.020281 0.436273 0.106 Uiso 0.5 1 calc R U P U 2
H35G H 0.273636 -0.008382 0.417140 0.106 Uiso 0.5 1 calc R U P U 2
C136 C 0.7627(2) 0.63408(12) 0.27031(11) 0.0379(7) Uani 1 1 d . . . . .
C137 C 0.6768(2) 0.64677(12) 0.27876(11) 0.0381(7) Uani 1 1 d . . . . .
C138 C 0.6102(2) 0.61068(12) 0.29165(11) 0.0396(7) Uani 1 1 d . . . . .
C139 C 0.6357(2) 0.56558(13) 0.30355(12) 0.0415(8) Uani 1 1 d . . . . .
C140 C 0.7269(2) 0.55510(13) 0.29988(12) 0.0413(8) Uani 1 1 d . . . . .
C141 C 0.7825(2) 0.58522(12) 0.27677(11) 0.0381(7) Uani 1 1 d . . . . .
C142 C 0.8334(2) 0.67221(12) 0.25650(11) 0.0378(7) Uani 1 1 d . . . . .
C143 C 0.8096(2) 0.69573(13) 0.22080(11) 0.0421(8) Uani 1 1 d . . . . .
H14C H 0.745414 0.688670 0.205534 0.051 Uiso 1 1 calc R U . . .
C144 C 0.8768(3) 0.72883(14) 0.20728(12) 0.0469(8) Uani 1 1 d . . . . .
H14D H 0.858488 0.743305 0.182342 0.056 Uiso 1 1 calc R U . . .
C145 C 0.9705(3) 0.74164(15) 0.22905(12) 0.0515(9) Uani 1 1 d D . . . .
C146 C 0.9938(3) 0.71983(15) 0.26566(12) 0.0503(9) Uani 1 1 d . . . . .
H14E H 1.057107 0.728578 0.281828 0.060 Uiso 1 1 calc R U . . .
C147 C 0.9267(2) 0.68574(13) 0.27890(12) 0.0436(8) Uani 1 1 d . . . . .
H14F H 0.944902 0.671284 0.303855 0.052 Uiso 1 1 calc R U . . .
C148 C 0.6592(2) 0.69904(12) 0.27312(11) 0.0384(7) Uani 1 1 d . . . . .
C149 C 0.5880(3) 0.70824(13) 0.24161(12) 0.0447(8) Uani 1 1 d . . . . .
H14G H 0.542072 0.680602 0.225569 0.054 Uiso 1 1 calc R U . . .
C150 C 0.5834(3) 0.75757(14) 0.23327(12) 0.0491(9) Uani 1 1 d . . . . .
H15D H 0.534138 0.762894 0.211540 0.059 Uiso 1 1 calc R U . . .
C151 C 0.6491(3) 0.79920(13) 0.25602(12) 0.0478(9) Uani 1 1 d D . . . .
C152 C 0.7158(3) 0.78959(13) 0.28942(12) 0.0481(9) Uani 1 1 d . . . . .
H15E H 0.758693 0.817349 0.306907 0.058 Uiso 1 1 calc R U . . .
C153 C 0.7211(3) 0.74091(13) 0.29776(11) 0.0419(8) Uani 1 1 d . . . . .
H15F H 0.767769 0.735814 0.320685 0.050 Uiso 1 1 calc R U . . .
C154 C 0.5106(2) 0.61875(12) 0.29246(11) 0.0398(7) Uani 1 1 d . . . . .
C155 C 0.4901(2) 0.65420(13) 0.32154(11) 0.0399(7) Uani 1 1 d . . . . .
H15G H 0.540891 0.677220 0.340065 0.048 Uiso 1 1 calc R U . . .
C156 C 0.3954(2) 0.65660(14) 0.32402(12) 0.0451(8) Uani 1 1 d . . . . .
H15H H 0.382835 0.681240 0.344302 0.054 Uiso 1 1 calc R U . . .
C157 C 0.3198(2) 0.62381(14) 0.29754(12) 0.0458(8) Uani 1 1 d D . . . .
C158 C 0.3409(3) 0.58966(15) 0.26737(12) 0.0500(9) Uani 1 1 d . . . . .
H15I H 0.290129 0.567612 0.248036 0.060 Uiso 1 1 calc R U . . .
C159 C 0.4335(3) 0.58703(14) 0.26485(12) 0.0465(8) Uani 1 1 d . . . . .
H15J H 0.445550 0.563091 0.243867 0.056 Uiso 1 1 calc R U . . .
C160 C 0.5639(2) 0.52712(13) 0.31664(12) 0.0432(8) Uani 1 1 d . . . . .
C161 C 0.5188(3) 0.53840(14) 0.34968(12) 0.0457(8) Uani 1 1 d . . . . .
H16A H 0.535914 0.571122 0.365841 0.055 Uiso 1 1 calc R U . . .
C162 C 0.4493(3) 0.50249(14) 0.35921(13) 0.0483(9) Uani 1 1 d . . . . .
H16B H 0.419753 0.510983 0.382127 0.058 Uiso 1 1 calc R U . . .
C163 C 0.4210(3) 0.45416(13) 0.33635(13) 0.0474(9) Uani 1 1 d D . . . .
C164 C 0.4673(3) 0.44278(14) 0.30394(13) 0.0492(9) Uani 1 1 d . . . . .
H16C H 0.450803 0.409862 0.288095 0.059 Uiso 1 1 calc R U . . .
C165 C 0.5374(3) 0.47865(13) 0.29423(13) 0.0487(9) Uani 1 1 d . . . . .
H16D H 0.568005 0.469890 0.271744 0.058 Uiso 1 1 calc R U . . .
C166 C 0.7730(2) 0.51814(13) 0.32263(12) 0.0418(8) Uani 1 1 d . . . . .
C167 C 0.7472(3) 0.50249(15) 0.35951(13) 0.0520(9) Uani 1 1 d . . . . .
H16E H 0.690071 0.509960 0.367027 0.062 Uiso 1 1 calc R U . . .
C168 C 0.8030(3) 0.47651(16) 0.38511(13) 0.0555(10) Uani 1 1 d . . . . .
H16F H 0.782083 0.465257 0.409219 0.067 Uiso 1 1 calc R U . . .
C169 C 0.8894(3) 0.46637(14) 0.37644(11) 0.0479(9) Uani 1 1 d D . . . .
C170 C 0.9142(3) 0.48086(13) 0.34001(11) 0.0415(8) Uani 1 1 d . . . . .
H17E H 0.972867 0.474394 0.333527 0.050 Uiso 1 1 calc R U . . .
C171 C 0.8564(2) 0.50489(12) 0.31179(11) 0.0394(7) Uani 1 1 d . . . . .
C172 C 0.8528(2) 0.56184(12) 0.25762(11) 0.0377(7) Uani 1 1 d . . . . .
C173 C 0.8835(2) 0.51961(12) 0.27294(11) 0.0364(7) Uani 1 1 d . . . . .
C174 C 0.9385(2) 0.49163(12) 0.24946(10) 0.0364(7) Uani 1 1 d . . . . .
C175 C 0.9539(3) 0.44218(13) 0.25649(11) 0.0442(8) Uani 1 1 d . . . . .
H17F H 0.927740 0.426384 0.277728 0.053 Uiso 1 1 calc R U . . .
C176 C 1.0056(3) 0.41713(13) 0.23324(12) 0.0472(9) Uani 1 1 d . . . . .
H17G H 1.011618 0.383352 0.237392 0.057 Uiso 1 1 calc R U . . .
C177 C 1.0498(3) 0.44008(13) 0.20343(11) 0.0408(8) Uani 1 1 d . . . . .
C178 C 1.0395(2) 0.48868(12) 0.19595(10) 0.0349(7) Uani 1 1 d . . . . .
C179 C 0.9740(2) 0.51174(11) 0.21553(10) 0.0335(7) Uani 1 1 d . . . . .
C180 C 0.9381(2) 0.55365(12) 0.19936(10) 0.0347(7) Uani 1 1 d . . . . .
C181 C 0.8780(2) 0.57641(12) 0.22001(11) 0.0383(7) Uani 1 1 d . . . . .
H18E H 0.852028 0.603262 0.208413 0.046 Uiso 1 1 calc R U . . .
C182 C 0.8927(2) 0.65486(12) 0.07944(10) 0.0344(7) Uani 1 1 d . . . . .
C183 C 0.9474(2) 0.68838(12) 0.05859(10) 0.0350(7) Uani 1 1 d . . . . .
C184 C 0.9234(2) 0.73678(12) 0.05418(10) 0.0350(7) Uani 1 1 d . . . . .
C185 C 0.8344(2) 0.74561(12) 0.06166(10) 0.0346(7) Uani 1 1 d . . . . .
C186 C 0.7696(2) 0.70617(12) 0.07248(10) 0.0351(7) Uani 1 1 d . . . . .
C187 C 0.7988(2) 0.66123(12) 0.08233(10) 0.0358(7) Uani 1 1 d . . . . .
C188 C 0.9407(2) 0.61705(12) 0.10001(10) 0.0342(7) Uani 1 1 d . . . . .
C189 C 0.9162(2) 0.60113(12) 0.13730(11) 0.0369(7) Uani 1 1 d . . . . .
H18F H 0.865733 0.613568 0.147547 0.044 Uiso 1 1 calc R U . . .
C190 C 0.9619(2) 0.56852(12) 0.15943(10) 0.0343(7) Uani 1 1 d . . . . .
C191 C 1.0400(2) 0.55122(11) 0.14469(10) 0.0321(6) Uani 1 1 d . . . . .
C192 C 1.0877(2) 0.51660(12) 0.16671(10) 0.0340(7) Uani 1 1 d . . . . .
C193 C 1.1790(2) 0.51295(12) 0.16116(10) 0.0381(7) Uani 1 1 d . . . . .
C194 C 1.2178(2) 0.53699(14) 0.13049(11) 0.0431(8) Uani 1 1 d . . . . .
H19D H 1.280746 0.534323 0.127190 0.052 Uiso 1 1 calc R U . . .
C195 C 1.1665(2) 0.56428(13) 0.10519(11) 0.0411(8) Uani 1 1 d . . . . .
H19E H 1.192795 0.578363 0.083265 0.049 Uiso 1 1 calc R U . . .
C196 C 1.0748(2) 0.57218(12) 0.11075(10) 0.0346(7) Uani 1 1 d . . . . .
C197 C 1.0201(2) 0.60286(11) 0.08652(10) 0.0338(7) Uani 1 1 d . . . . .
C198 C 1.0179(2) 0.66733(12) 0.03783(10) 0.0369(7) Uani 1 1 d . . . . .
C199 C 1.0436(2) 0.62116(12) 0.04828(10) 0.0348(7) Uani 1 1 d . . . . .
C200 C 1.0841(2) 0.59265(13) 0.01987(11) 0.0400(7) Uani 1 1 d . . . . .
H20B H 1.096850 0.560447 0.026021 0.048 Uiso 1 1 calc R U . . .
C201 C 1.1060(3) 0.60945(13) -0.01633(11) 0.0425(8) Uani 1 1 d D . . . .
C202 C 1.0889(3) 0.65740(14) -0.02406(11) 0.0467(8) Uani 1 1 d . . . . .
H20C H 1.108098 0.671189 -0.047618 0.056 Uiso 1 1 calc R U . . .
C203 C 1.0452(3) 0.68491(14) 0.00162(11) 0.0449(8) Uani 1 1 d . . . . .
H20D H 1.032735 0.716927 -0.005164 0.054 Uiso 1 1 calc R U . . .
C204 C 0.9953(2) 0.77807(12) 0.04403(10) 0.0381(7) Uani 1 1 d . . . . .
C205 C 1.0866(3) 0.78968(13) 0.06827(11) 0.0438(8) Uani 1 1 d . . . . .
H20E H 1.101243 0.773046 0.092339 0.053 Uiso 1 1 calc R U . . .
C206 C 1.1575(3) 0.82500(15) 0.05836(13) 0.0499(9) Uani 1 1 d . . . . .
H20F H 1.219282 0.832535 0.076017 0.060 Uiso 1 1 calc R U . . .
C207 C 1.1400(3) 0.84933(14) 0.02335(12) 0.0481(9) Uani 1 1 d D . . . .
C208 C 1.0475(3) 0.83844(13) -0.00072(12) 0.0457(8) Uani 1 1 d . . . . .
H20G H 1.033036 0.855092 -0.024789 0.055 Uiso 1 1 calc R U . . .
C209 C 0.9760(3) 0.80389(13) 0.00963(11) 0.0437(8) Uani 1 1 d . . . . .
H20H H 0.913150 0.797836 -0.006982 0.052 Uiso 1 1 calc R U . . .
C210 C 0.8072(2) 0.79672(12) 0.06019(10) 0.0363(7) Uani 1 1 d . . . . .
C211 C 0.8550(3) 0.83749(14) 0.08971(12) 0.0481(8) Uani 1 1 d . . . . .
H21E H 0.912285 0.834767 0.108096 0.058 Uiso 1 1 calc R U . . .
C212 C 0.8202(3) 0.88244(14) 0.09286(13) 0.0544(10) Uani 1 1 d . . . . .
H21F H 0.853916 0.909835 0.113678 0.065 Uiso 1 1 calc R U . . .
C213 C 0.7374(3) 0.88835(13) 0.06630(12) 0.0463(8) Uani 1 1 d D . . . .
C214 C 0.6933(3) 0.84855(14) 0.03557(12) 0.0457(8) Uani 1 1 d . . . . .
H21G H 0.638043 0.851935 0.016155 0.055 Uiso 1 1 calc R U . . .
C215 C 0.7275(3) 0.80354(13) 0.03218(11) 0.0422(8) Uani 1 1 d . . . . .
H21H H 0.695855 0.776910 0.010292 0.051 Uiso 1 1 calc R U . . .
C216 C 0.6698(2) 0.71268(12) 0.07493(10) 0.0373(7) Uani 1 1 d . . . . .
C217 C 0.6509(2) 0.74641(14) 0.10560(11) 0.0424(8) Uani 1 1 d . . . . .
H21I H 0.702474 0.767013 0.125548 0.051 Uiso 1 1 calc R U . . .
C218 C 0.5578(3) 0.75080(15) 0.10783(13) 0.0495(9) Uani 1 1 d . . . . .
H21J H 0.546676 0.773965 0.129633 0.059 Uiso 1 1 calc R U . . .
C219 C 0.4809(3) 0.72221(15) 0.07905(14) 0.0553(10) Uani 1 1 d D . . . .
C220 C 0.5001(3) 0.68849(15) 0.04830(15) 0.0585(11) Uani 1 1 d . . . . .
H22D H 0.448422 0.668152 0.028228 0.070 Uiso 1 1 calc R U . . .
C221 C 0.5923(3) 0.68358(14) 0.04595(13) 0.0489(9) Uani 1 1 d . . . . .
H22E H 0.603206 0.660078 0.024329 0.059 Uiso 1 1 calc R U . . .
C222 C 0.7310(2) 0.61911(14) 0.09351(14) 0.0519(10) Uani 1 1 d . . . . .
C223 C 0.6827(3) 0.62626(18) 0.12679(16) 0.0639(12) Uani 1 1 d . . . . .
H22F H 0.682483 0.660210 0.137929 0.077 Uiso 1 1 calc R U . . .
C224 C 0.6356(3) 0.5881(2) 0.14447(18) 0.0743(13) Uani 1 1 d . . . . .
H22G H 0.607201 0.595874 0.167899 0.089 Uiso 1 1 calc R U . . .
C225 C 0.6302(3) 0.53889(19) 0.12802(17) 0.0780(14) Uani 1 1 d D . . . .
C226 C 0.6708(4) 0.53071(19) 0.09266(19) 0.0803(15) Uani 1 1 d . . . . .
H22H H 0.665719 0.496677 0.080188 0.096 Uiso 1 1 calc R U . . .
C227 C 0.7200(3) 0.57070(16) 0.0739(2) 0.0802(16) Uani 1 1 d . . . . .
H22I H 0.743703 0.563643 0.048967 0.096 Uiso 1 1 calc R U . . .
C228 C 1.0458(3) 0.77621(18) 0.21175(13) 0.0758(15) Uani 1 1 d D . . . .
C229 C 1.1422(7) 0.7888(5) 0.2425(4) 0.0923(17) Uani 0.5 1 d D U P I 1
H22J H 1.133444 0.803274 0.270105 0.138 Uiso 0.5 1 calc R U P I 1
H22K H 1.168438 0.757834 0.245249 0.138 Uiso 0.5 1 calc R U P I 1
H22L H 1.186416 0.813543 0.231781 0.138 Uiso 0.5 1 calc R U P I 1
C230 C 1.0535(8) 0.7540(4) 0.1689(2) 0.0923(17) Uani 0.5 1 d D U P I 1
H23E H 0.990101 0.746585 0.150385 0.138 Uiso 0.5 1 calc R U P I 1
H23F H 1.096669 0.778285 0.157281 0.138 Uiso 0.5 1 calc R U P I 1
H23G H 1.078691 0.722576 0.170750 0.138 Uiso 0.5 1 calc R U P I 1
C231 C 1.0060(7) 0.8272(3) 0.2071(4) 0.0923(17) Uani 0.5 1 d D U P I 1
H23H H 1.000159 0.842703 0.234922 0.138 Uiso 0.5 1 calc R U P I 1
H23I H 1.050134 0.850745 0.195399 0.138 Uiso 0.5 1 calc R U P I 1
H23J H 0.943098 0.819584 0.188275 0.138 Uiso 0.5 1 calc R U P I 1
C232 C 0.6538(3) 0.85370(14) 0.24447(12) 0.0628(11) Uani 1 1 d D . . . .
C233 C 0.7453(7) 0.8701(4) 0.2279(4) 0.0732(12) Uani 0.5 1 d D U P J 1
H23K H 0.800697 0.865341 0.248306 0.110 Uiso 0.5 1 calc R U P J 1
H23L H 0.741930 0.849557 0.200881 0.110 Uiso 0.5 1 calc R U P J 1
H23M H 0.751843 0.906034 0.224035 0.110 Uiso 0.5 1 calc R U P J 1
C234 C 0.5679(7) 0.8611(6) 0.2129(4) 0.0732(12) Uani 0.5 1 d D U P J 1
H23N H 0.509392 0.850619 0.223471 0.110 Uiso 0.5 1 calc R U P J 1
H23O H 0.574367 0.897025 0.208987 0.110 Uiso 0.5 1 calc R U P J 1
H23P H 0.564453 0.840547 0.185833 0.110 Uiso 0.5 1 calc R U P J 1
C235 C 0.6593(11) 0.8896(4) 0.2859(3) 0.0732(12) Uani 0.5 1 d D U P J 1
H23Q H 0.714185 0.885807 0.307009 0.110 Uiso 0.5 1 calc R U P J 1
H23R H 0.666861 0.924881 0.280044 0.110 Uiso 0.5 1 calc R U P J 1
H23S H 0.600462 0.880822 0.296572 0.110 Uiso 0.5 1 calc R U P J 1
C236 C 0.2134(3) 0.62290(16) 0.29980(13) 0.0637(12) Uani 1 1 d D . . . .
C237 C 0.1592(11) 0.6276(9) 0.2554(4) 0.064(4) Uani 0.5 1 d D U P K 1
H23T H 0.164709 0.599035 0.235345 0.096 Uiso 0.5 1 calc R U P K 1
H23U H 0.091601 0.627127 0.255997 0.096 Uiso 0.5 1 calc R U P K 1
H23V H 0.186788 0.659543 0.246632 0.096 Uiso 0.5 1 calc R U P K 1
C238 C 0.2026(15) 0.6683(7) 0.3299(6) 0.069(5) Uani 0.5 1 d D U P K 1
H23W H 0.229364 0.699912 0.320390 0.103 Uiso 0.5 1 calc R U P K 1
H23X H 0.134696 0.667333 0.330072 0.103 Uiso 0.5 1 calc R U P K 1
H23Y H 0.236784 0.666571 0.358418 0.103 Uiso 0.5 1 calc R U P K 1
C239 C 0.1713(15) 0.5734(6) 0.3148(8) 0.095(9) Uani 0.5 1 d D U P K 1
H23Z H 0.178155 0.544360 0.295626 0.142 Uiso 0.5 1 calc R U P K 1
H24B H 0.205571 0.571788 0.343337 0.142 Uiso 0.5 1 calc R U P K 1
H24C H 0.103482 0.572550 0.314991 0.142 Uiso 0.5 1 calc R U P K 1
C240 C 0.3422(3) 0.41584(14) 0.34801(14) 0.0629(12) Uani 1 1 d D . . . .
C241 C 0.2487(8) 0.4371(6) 0.3362(5) 0.077(4) Uani 0.5 1 d D U P L 1
H24D H 0.236973 0.440644 0.306163 0.116 Uiso 0.5 1 calc R U P L 1
H24E H 0.194868 0.413687 0.342249 0.116 Uiso 0.5 1 calc R U P L 1
H24F H 0.255357 0.470353 0.352916 0.116 Uiso 0.5 1 calc R U P L 1
C242 C 0.3603(15) 0.4104(8) 0.3946(3) 0.128(10) Uani 0.5 1 d D U P L 1
H24G H 0.370298 0.443893 0.411303 0.192 Uiso 0.5 1 calc R U P L 1
H24H H 0.304908 0.388411 0.400885 0.192 Uiso 0.5 1 calc R U P L 1
H24I H 0.417211 0.395303 0.401744 0.192 Uiso 0.5 1 calc R U P L 1
C243 C 0.3262(14) 0.3640(4) 0.3210(6) 0.056(5) Uani 0.5 1 d D U P L 1
H24J H 0.314760 0.368403 0.291053 0.084 Uiso 0.5 1 calc R U P L 1
H24K H 0.383000 0.348692 0.327699 0.084 Uiso 0.5 1 calc R U P L 1
H24L H 0.270697 0.341800 0.326841 0.084 Uiso 0.5 1 calc R U P L 1
C244 C 0.9539(3) 0.44140(17) 0.40824(12) 0.0622(11) Uani 1 1 d D . . . .
C245 C 0.9721(18) 0.4733(8) 0.4521(4) 0.151(13) Uani 0.5 1 d D U P M 1
H24M H 0.910881 0.475203 0.460460 0.227 Uiso 0.5 1 calc R U P M 1
H24N H 1.011145 0.457361 0.472763 0.227 Uiso 0.5 1 calc R U P M 1
H24O H 1.005816 0.507623 0.450873 0.227 Uiso 0.5 1 calc R U P M 1
C246 C 0.9016(8) 0.3881(3) 0.4116(4) 0.053(4) Uani 0.5 1 d D U P M 1
H24P H 0.839765 0.390229 0.419229 0.079 Uiso 0.5 1 calc R U P M 1
H24Q H 0.891335 0.366559 0.384399 0.079 Uiso 0.5 1 calc R U P M 1
H24R H 0.940331 0.373315 0.433302 0.079 Uiso 0.5 1 calc R U P M 1
C247 C 1.0508(9) 0.4394(9) 0.3963(7) 0.114(10) Uani 0.5 1 d D U P M 1
H24S H 1.082873 0.473766 0.394375 0.171 Uiso 0.5 1 calc R U P M 1
H24T H 1.090275 0.424889 0.417976 0.171 Uiso 0.5 1 calc R U P M 1
H24U H 1.041278 0.418134 0.369072 0.171 Uiso 0.5 1 calc R U P M 1
C248 C 1.1550(9) 0.3819(5) 0.1884(4) 0.053(2) Uani 0.5 1 d . U P V 1
H24V H 1.151113 0.356088 0.163945 0.064 Uiso 0.5 1 calc R U P V 1
H24W H 1.135841 0.363917 0.211525 0.064 Uiso 0.5 1 calc R U P V 1
C48D C 1.1796(9) 0.3931(5) 0.2038(3) 0.053(2) Uani 0.5 1 d . U P V 2
H48A H 1.200299 0.412436 0.232510 0.064 Uiso 0.5 1 calc R U P V 2
H48B H 1.162376 0.356515 0.206153 0.064 Uiso 0.5 1 calc R U P V 2
C249 C 1.2634(8) 0.4117(4) 0.2035(4) 0.068(2) Uani 0.5 1 d . U P V 1
H24X H 1.273764 0.430884 0.232037 0.082 Uiso 0.5 1 calc R U P V 1
H24Y H 1.308939 0.388077 0.203443 0.082 Uiso 0.5 1 calc R U P V 1
C49D C 1.2547(8) 0.4025(4) 0.1787(4) 0.068(2) Uani 0.5 1 d . U P V 2
H49A H 1.227694 0.389073 0.148693 0.082 Uiso 0.5 1 calc R U P V 2
H49B H 1.307092 0.384531 0.188653 0.082 Uiso 0.5 1 calc R U P V 2
C250 C 1.2745(12) 0.4483(7) 0.1698(4) 0.051(3) Uani 0.5 1 d . U P V 1
H25D H 1.342070 0.459232 0.167710 0.062 Uiso 0.5 1 calc R U P V 1
H25E H 1.235836 0.433498 0.141608 0.062 Uiso 0.5 1 calc R U P V 1
C50D C 1.2929(12) 0.4575(7) 0.1827(4) 0.051(3) Uani 0.5 1 d . U P V 2
H50A H 1.349982 0.465603 0.205765 0.062 Uiso 0.5 1 calc R U P V 2
H50B H 1.315030 0.464218 0.156309 0.062 Uiso 0.5 1 calc R U P V 2
C251 C 1.1464(3) 0.57733(14) -0.04824(11) 0.0527(9) Uani 1 1 d D . . . .
C252 C 1.1208(13) 0.5212(3) -0.0446(6) 0.079(6) Uani 0.5 1 d D U P N 1
H25F H 1.145092 0.515447 -0.015699 0.118 Uiso 0.5 1 calc R U P N 1
H25G H 1.051219 0.510279 -0.051514 0.118 Uiso 0.5 1 calc R U P N 1
H25H H 1.149749 0.501646 -0.064225 0.118 Uiso 0.5 1 calc R U P N 1
C253 C 1.2554(6) 0.5946(8) -0.0393(7) 0.148(11) Uani 0.5 1 d D U P N 1
H25I H 1.270987 0.630878 -0.041758 0.221 Uiso 0.5 1 calc R U P N 1
H25J H 1.282397 0.588918 -0.010729 0.221 Uiso 0.5 1 calc R U P N 1
H25K H 1.282472 0.575211 -0.059764 0.221 Uiso 0.5 1 calc R U P N 1
C254 C 1.1073(14) 0.5847(8) -0.0938(3) 0.113(8) Uani 0.5 1 d D U P N 1
H25L H 1.122941 0.620732 -0.096968 0.169 Uiso 0.5 1 calc R U P N 1
H25M H 1.136326 0.564767 -0.113100 0.169 Uiso 0.5 1 calc R U P N 1
H25N H 1.037795 0.573399 -0.100389 0.169 Uiso 0.5 1 calc R U P N 1
C255 C 1.2176(3) 0.88790(15) 0.01026(12) 0.0587(10) Uani 1 1 d D . . . .
C256 C 1.3178(6) 0.8846(4) 0.0330(3) 0.0690(12) Uani 0.5 1 d D U P O 1
H25O H 1.329167 0.850064 0.026976 0.103 Uiso 0.5 1 calc R U P O 1
H25P H 1.365198 0.908543 0.023274 0.103 Uiso 0.5 1 calc R U P O 1
H25Q H 1.323308 0.893256 0.063501 0.103 Uiso 0.5 1 calc R U P O 1
C257 C 1.2146(10) 0.8746(6) -0.0376(2) 0.0690(12) Uani 0.5 1 d D U P O 1
H25R H 1.228523 0.840478 -0.043114 0.103 Uiso 0.5 1 calc R U P O 1
H25S H 1.150977 0.875721 -0.053556 0.103 Uiso 0.5 1 calc R U P O 1
H25T H 1.262538 0.899286 -0.046344 0.103 Uiso 0.5 1 calc R U P O 1
C258 C 1.1960(10) 0.9407(3) 0.0185(5) 0.0690(12) Uani 0.5 1 d D U P O 1
H25U H 1.131353 0.941378 0.003474 0.103 Uiso 0.5 1 calc R U P O 1
H25V H 1.200469 0.949838 0.048876 0.103 Uiso 0.5 1 calc R U P O 1
H25W H 1.242359 0.965126 0.008649 0.103 Uiso 0.5 1 calc R U P O 1
C259 C 0.6950(3) 0.93673(14) 0.07298(13) 0.0600(11) Uani 1 1 d D . . . .
C260 C 0.7723(11) 0.9835(5) 0.0896(6) 0.095(7) Uani 0.5 1 d D U P P 1
H26E H 0.816459 0.987488 0.070026 0.142 Uiso 0.5 1 calc R U P P 1
H26F H 0.742801 1.013592 0.091985 0.142 Uiso 0.5 1 calc R U P P 1
H26G H 0.807491 0.979577 0.117347 0.142 Uiso 0.5 1 calc R U P P 1
C261 C 0.6363(12) 0.9460(6) 0.0304(4) 0.072(4) Uani 0.5 1 d D U P P 1
H26H H 0.585899 0.916264 0.019070 0.107 Uiso 0.5 1 calc R U P P 1
H26I H 0.607441 0.975940 0.035054 0.107 Uiso 0.5 1 calc R U P P 1
H26J H 0.678762 0.951527 0.010316 0.107 Uiso 0.5 1 calc R U P P 1
C262 C 0.6223(11) 0.9273(7) 0.1015(5) 0.098(6) Uani 0.5 1 d D U P P 1
H26K H 0.574461 0.896825 0.089237 0.147 Uiso 0.5 1 calc R U P P 1
H26L H 0.655220 0.922574 0.129492 0.147 Uiso 0.5 1 calc R U P P 1
H26M H 0.590530 0.956589 0.104129 0.147 Uiso 0.5 1 calc R U P P 1
C263 C 0.3761(3) 0.72643(17) 0.07933(16) 0.0794(15) Uani 1 1 d D . . . .
C264 C 0.3411(7) 0.7460(5) 0.0355(3) 0.0838(13) Uani 0.5 1 d D U P Q 1
H26N H 0.379310 0.779382 0.034864 0.126 Uiso 0.5 1 calc R U P Q 1
H26O H 0.348973 0.721919 0.012230 0.126 Uiso 0.5 1 calc R U P Q 1
H26P H 0.273562 0.748595 0.032430 0.126 Uiso 0.5 1 calc R U P Q 1
C265 C 0.3668(14) 0.7655(6) 0.1147(5) 0.0838(13) Uani 0.5 1 d D U P Q 1
H26Q H 0.411599 0.797167 0.115007 0.126 Uiso 0.5 1 calc R U P Q 1
H26R H 0.301365 0.771992 0.110126 0.126 Uiso 0.5 1 calc R U P Q 1
H26S H 0.381589 0.752653 0.141746 0.126 Uiso 0.5 1 calc R U P Q 1
C266 C 0.3110(6) 0.6756(3) 0.0751(4) 0.0838(13) Uani 0.5 1 d D U P Q 1
H26T H 0.322025 0.652976 0.051573 0.126 Uiso 0.5 1 calc R U P Q 1
H26U H 0.324528 0.660656 0.101225 0.126 Uiso 0.5 1 calc R U P Q 1
H26V H 0.244304 0.679995 0.069606 0.126 Uiso 0.5 1 calc R U P Q 1
C267 C 0.5868(4) 0.4927(2) 0.14837(17) 0.0913(17) Uani 1 1 d D . . . .
C268 C 0.4980(8) 0.4663(5) 0.1148(4) 0.0994(18) Uani 0.5 1 d D U P R 1
H26W H 0.517999 0.455431 0.088632 0.149 Uiso 0.5 1 calc R U P R 1
H26X H 0.465353 0.436688 0.125093 0.149 Uiso 0.5 1 calc R U P R 1
H26Y H 0.454354 0.490156 0.109400 0.149 Uiso 0.5 1 calc R U P R 1
C269 C 0.5537(12) 0.5092(7) 0.1887(4) 0.0994(18) Uani 0.5 1 d D U P R 1
H26Z H 0.507139 0.531412 0.182582 0.149 Uiso 0.5 1 calc R U P R 1
H27E H 0.523917 0.479251 0.199461 0.149 Uiso 0.5 1 calc R U P R 1
H27F H 0.608795 0.527721 0.209834 0.149 Uiso 0.5 1 calc R U P R 1
C270 C 0.6595(8) 0.4581(4) 0.1566(4) 0.0994(18) Uani 0.5 1 d D U P R 1
H27G H 0.679599 0.447999 0.130232 0.149 Uiso 0.5 1 calc R U P R 1
H27H H 0.715213 0.476251 0.177544 0.149 Uiso 0.5 1 calc R U P R 1
H27I H 0.630335 0.427780 0.167171 0.149 Uiso 0.5 1 calc R U P R 1
C271 C 0.2098(14) 0.3514(5) 0.0377(5) 0.1756(15) Uani 0.5 1 d D U P . .
H27J H 0.147756 0.328552 0.035817 0.211 Uiso 0.5 1 calc R U P . .
H27K H 0.225592 0.347772 0.009248 0.211 Uiso 0.5 1 calc R U P . .
C272 C -0.0116(9) 0.2372(4) 0.1136(5) 0.1348(10) Uani 0.5 1 d D U P . .
H27L H -0.003492 0.211585 0.133034 0.162 Uiso 0.5 1 calc R U P . .
H27M H -0.059449 0.220674 0.088132 0.162 Uiso 0.5 1 calc R U P . .
C273 C 0.2811(10) 0.3646(4) 0.5346(3) 0.1166(8) Uani 0.5 1 d D U P . .
H27N H 0.260345 0.330228 0.518294 0.140 Uiso 0.5 1 calc R U P . .
H27S H 0.349055 0.375844 0.533436 0.140 Uiso 0.5 1 calc R U P . .
C274 C 0.056(4) 0.3976(8) 0.5961(6) 0.102(2) Uani 0.125 1 d D U P . .
H27O H 0.126855 0.406769 0.603677 0.122 Uiso 0.125 1 calc R U P . .
H27P H 0.029422 0.421993 0.613123 0.122 Uiso 0.125 1 calc R U P . .
C275 C 0.0702(15) -0.0080(7) 0.1804(7) 0.1176(16) Uani 0.25 1 d D U P . .
H27Q H 0.128150 -0.001699 0.202971 0.141 Uiso 0.25 1 calc R U P . .
H27R H 0.066250 0.024071 0.168414 0.141 Uiso 0.25 1 calc R U P . .
Cl1 Cl 0.2943(4) 0.3290(3) 0.07087(16) 0.1756(15) Uani 0.5 1 d D U P . .
Cl2 Cl 0.1929(4) 0.4128(3) 0.04873(16) 0.1756(15) Uani 0.5 1 d D U P . .
Cl3 Cl 0.0937(4) 0.25760(17) 0.09963(13) 0.1348(10) Uani 0.5 1 d D U P . .
Cl4 Cl -0.0547(4) 0.28854(17) 0.13878(13) 0.1348(10) Uani 0.5 1 d D U P . .
Cl5 Cl 0.2155(3) 0.40526(12) 0.50802(13) 0.1166(8) Uani 0.5 1 d D U P . .
Cl6 Cl 0.2757(3) 0.35845(12) 0.58747(13) 0.1166(8) Uani 0.5 1 d D U P . .
Cl7 Cl 0.0177(11) 0.4006(5) 0.5422(3) 0.102(2) Uani 0.125 1 d D U P . .
Cl8 Cl 0.0186(11) 0.3359(5) 0.6068(3) 0.102(2) Uani 0.125 1 d D U P . .
Cl9 Cl -0.0306(6) -0.0246(2) 0.2027(2) 0.1176(16) Uani 0.25 1 d D U P . .
Cl10 Cl 0.0824(6) -0.0545(2) 0.1405(2) 0.1176(16) Uani 0.25 1 d D U P . .
O1 O 0.58306(18) 0.26794(12) 0.28145(8) 0.0568(7) Uani 1 1 d . . . . .
O2 O 0.46532(18) 0.32455(10) 0.24656(8) 0.0507(6) Uani 1 1 d . . . . .
O3 O 1.0944(2) 0.41240(9) 0.17782(8) 0.0523(6) Uani 1 1 d . . . . .
O4 O 1.23449(18) 0.49076(10) 0.19012(8) 0.0486(6) Uani 1 1 d . . . . .

loop_
_atom_site_aniso_label
_atom_site_aniso_U_11
_atom_site_aniso_U_22
_atom_site_aniso_U_33
_atom_site_aniso_U_23
_atom_site_aniso_U_13
_atom_site_aniso_U_12
C00B 0.070(3) 0.176(5) 0.143(5) 0.057(4) 0.049(3) 0.046(3)
C1 0.0336(16) 0.0323(16) 0.0351(16) 0.0069(13) 0.0093(13) 0.0028(13)
C2 0.0335(16) 0.0370(17) 0.0368(17) 0.0086(13) 0.0107(13) 0.0036(13)
C02B 0.082(3) 0.122(4) 0.116(4) 0.067(3) 0.048(3) 0.016(2)
C3 0.0365(17) 0.0386(17) 0.0356(17) 0.0094(13) 0.0104(14) 0.0032(14)
C03B 0.082(3) 0.122(4) 0.116(4) 0.067(3) 0.048(3) 0.016(2)
C4 0.0370(17) 0.0393(17) 0.0314(16) 0.0061(13) 0.0092(13) 0.0030(14)
C04B 0.082(3) 0.122(4) 0.116(4) 0.067(3) 0.048(3) 0.016(2)
C5 0.0326(16) 0.0392(17) 0.0343(16) 0.0076(13) 0.0108(13) 0.0034(13)
C6 0.0340(16) 0.0334(16) 0.0333(16) 0.0075(13) 0.0090(13) 0.0022(13)
C06B 0.053(9) 0.113(14) 0.044(9) 0.022(7) 0.009(6) 0.031(9)
C7 0.0314(16) 0.0355(16) 0.0363(16) 0.0096(13) 0.0121(13) 0.0058(13)
C07B 0.083(11) 0.067(10) 0.069(8) 0.022(6) -0.011(8) 0.030(7)
C8 0.0342(17) 0.0366(17) 0.0420(18) 0.0090(14) 0.0092(14) 0.0020(13)
C08B 0.031(8) 0.119(12) 0.064(11) 0.006(8) -0.008(6) 0.019(6)
C9 0.0390(18) 0.0351(17) 0.0462(19) 0.0168(14) 0.0103(15) 0.0038(14)
C10 0.0403(18) 0.0356(17) 0.0438(19) 0.0138(14) 0.0099(15) 0.0084(14)
C10B 0.116(4) 0.096(3) 0.092(3) -0.013(3) 0.046(3) -0.047(3)
C11 0.0364(17) 0.0366(17) 0.0415(18) 0.0110(14) 0.0055(14) 0.0006(14)
C11B 0.116(4) 0.096(3) 0.092(3) -0.013(3) 0.046(3) -0.047(3)
C12 0.0360(17) 0.0346(16) 0.0391(17) 0.0139(13) 0.0122(14) 0.0053(13)
C12B 0.116(4) 0.096(3) 0.092(3) -0.013(3) 0.046(3) -0.047(3)
C13 0.0378(18) 0.0480(19) 0.0319(16) 0.0127(14) 0.0120(13) 0.0073(15)
C14 0.0392(19) 0.060(2) 0.0436(19) 0.0160(16) 0.0137(15) 0.0064(16)
C15 0.041(2) 0.076(3) 0.066(3) 0.020(2) 0.0176(19) 0.003(2)
C16 0.044(2) 0.090(3) 0.070(3) 0.021(2) 0.021(2) 0.017(2)
C17 0.056(3) 0.075(3) 0.080(3) 0.019(2) 0.027(2) 0.030(2)
C17B 0.035(5) 0.056(6) 0.016(4) -0.006(4) 0.003(3) 0.032(4)
C18 0.045(2) 0.056(2) 0.058(2) 0.0149(18) 0.0193(17) 0.0125(17)
C18B 0.048(7) 0.062(7) 0.026(5) 0.019(5) 0.026(5) 0.020(5)
C19 0.0314(16) 0.051(2) 0.0371(17) 0.0157(15) 0.0073(14) 0.0041(14)
C19B 0.038(5) 0.069(7) 0.012(4) -0.004(5) -0.004(4) 0.026(5)
C20 0.057(2) 0.056(2) 0.060(2) 0.0251(19) 0.0274(19) 0.0157(18)
C21 0.059(2) 0.061(3) 0.081(3) 0.039(2) 0.028(2) 0.014(2)
C21B 0.119(4) 0.200(6) 0.108(4) 0.025(4) -0.003(3) 0.092(5)
C22 0.042(2) 0.077(3) 0.054(2) 0.032(2) 0.0134(17) 0.0093(19)
C22B 0.119(4) 0.200(6) 0.108(4) 0.025(4) -0.003(3) 0.092(5)
C23 0.048(2) 0.074(3) 0.043(2) 0.0143(18) 0.0210(17) 0.0041(19)
C23B 0.119(4) 0.200(6) 0.108(4) 0.025(4) -0.003(3) 0.092(5)
C24 0.045(2) 0.055(2) 0.0417(19) 0.0088(16) 0.0151(16) 0.0008(16)
C25 0.0352(17) 0.0433(18) 0.0339(17) 0.0105(14) 0.0088(13) 0.0013(14)
C25B 0.052(2) 0.089(3) 0.101(3) 0.023(2) 0.026(2) 0.0192(18)
C26 0.0366(17) 0.0488(19) 0.0380(18) 0.0097(15) 0.0111(14) 0.0068(15)
C26B 0.052(2) 0.089(3) 0.101(3) 0.023(2) 0.026(2) 0.0192(18)
C27 0.0431(19) 0.055(2) 0.0338(17) 0.0102(15) 0.0091(14) 0.0065(16)
C27B 0.052(2) 0.089(3) 0.101(3) 0.023(2) 0.026(2) 0.0192(18)
C28 0.0388(19) 0.055(2) 0.0422(19) 0.0130(16) 0.0063(15) 0.0051(16)
C29 0.0386(18) 0.057(2) 0.044(2) 0.0107(16) 0.0099(15) 0.0124(16)
C29B 0.112(4) 0.091(3) 0.086(3) 0.029(2) 0.056(3) 0.008(2)
C29D 0.080(3) 0.113(4) 0.073(3) 0.049(3) 0.011(2) -0.031(2)
C30 0.0417(19) 0.054(2) 0.0353(17) 0.0066(15) 0.0108(15) 0.0069(16)
C30B 0.112(4) 0.091(3) 0.086(3) 0.029(2) 0.056(3) 0.008(2)
C30D 0.080(3) 0.113(4) 0.073(3) 0.049(3) 0.011(2) -0.031(2)
C31 0.0329(17) 0.0440(18) 0.0364(17) 0.0073(14) 0.0085(13) 0.0022(14)
C31B 0.112(4) 0.091(3) 0.086(3) 0.029(2) 0.056(3) 0.008(2)
C31D 0.080(3) 0.113(4) 0.073(3) 0.049(3) 0.011(2) -0.031(2)
C32 0.044(2) 0.058(2) 0.0352(18) 0.0065(16) 0.0079(15) -0.0039(17)
C33 0.051(2) 0.063(2) 0.042(2) -0.0015(17) 0.0077(17) -0.0137(19)
C33D 0.105(3) 0.0453(18) 0.076(2) 0.0179(15) 0.030(2) 0.0153(18)
C34 0.049(2) 0.059(2) 0.046(2) -0.0004(17) 0.0135(17) -0.0079(18)
C34D 0.105(3) 0.0453(18) 0.076(2) 0.0179(15) 0.030(2) 0.0153(18)
C35 0.0436(19) 0.049(2) 0.0431(19) 0.0069(16) 0.0148(16) -0.0055(16)
C35D 0.105(3) 0.0453(18) 0.076(2) 0.0179(15) 0.030(2) 0.0153(18)
C36 0.0325(17) 0.0432(18) 0.0394(18) 0.0067(14) 0.0104(14) 0.0014(14)
C37 0.0340(16) 0.0341(16) 0.0347(16) 0.0103(13) 0.0090(13) 0.0036(13)
C37D 0.061(10) 0.106(15) 0.111(12) -0.032(8) 0.009(8) 0.035(8)
C38 0.0341(17) 0.0375(17) 0.0348(17) 0.0089(13) 0.0085(13) 0.0029(13)
C38D 0.045(8) 0.089(10) 0.093(11) -0.013(8) 0.026(8) 0.021(7)
C39 0.0325(16) 0.0392(17) 0.0388(17) 0.0082(14) 0.0103(14) 0.0014(13)
C39D 0.029(6) 0.088(10) 0.085(9) -0.016(7) 0.028(5) -0.018(6)
C40 0.0330(17) 0.058(2) 0.0430(19) 0.0071(16) 0.0075(15) -0.0004(15)
C41 0.0292(17) 0.070(2) 0.048(2) 0.0076(18) 0.0123(15) 0.0015(16)
C41D 0.065(7) 0.061(7) 0.162(14) -0.009(9) 0.075(8) -0.009(6)
C42 0.0338(17) 0.058(2) 0.0443(19) 0.0100(16) 0.0176(15) 0.0038(15)
C42D 0.126(10) 0.049(6) 0.062(6) 0.021(5) 0.048(7) -0.018(6)
C43 0.0339(17) 0.0408(18) 0.0395(18) 0.0078(14) 0.0138(14) 0.0028(14)
C43D 0.041(7) 0.041(6) 0.089(9) 0.026(6) 0.022(6) 0.010(5)
C44 0.0312(16) 0.0356(16) 0.0364(17) 0.0083(13) 0.0102(13) 0.0041(13)
C45 0.0307(16) 0.0330(16) 0.0370(17) 0.0107(13) 0.0101(13) 0.0054(13)
C45D 0.070(7) 0.118(11) 0.023(5) -0.007(6) 0.017(5) 0.040(7)
C46 0.0297(15) 0.0361(16) 0.0339(16) 0.0096(13) 0.0087(13) 0.0037(13)
C46D 0.152(19) 0.156(18) 0.153(18) 0.088(14) 0.024(14) 0.055(14)
C47 0.0323(16) 0.0368(17) 0.0346(16) 0.0053(13) 0.0084(13) 0.0070(13)
C47D 0.042(6) 0.069(7) 0.021(5) 0.017(5) 0.006(4) 0.034(6)
C48 0.0349(17) 0.0386(17) 0.0348(17) 0.0070(13) 0.0067(13) 0.0038(13)
C49 0.0340(17) 0.0425(18) 0.0396(18) 0.0047(14) 0.0058(14) 0.0041(14)
C50 0.0340(17) 0.0369(17) 0.0448(19) 0.0055(14) 0.0088(14) 0.0010(13)
C51 0.0341(17) 0.0339(16) 0.0456(19) 0.0080(14) 0.0107(14) 0.0024(13)
C52 0.0328(16) 0.0347(16) 0.0375(17) 0.0059(13) 0.0092(13) 0.0011(13)
C52D 0.059(7) 0.050(6) 0.073(8) 0.012(5) 0.033(6) 0.020(4)
C53 0.0314(16) 0.0354(16) 0.0336(16) 0.0086(13) 0.0097(13) 0.0061(13)
C53D 0.059(6) 0.049(5) 0.075(6) -0.008(5) 0.050(5) 0.003(4)
C54 0.0313(16) 0.0394(17) 0.0323(16) 0.0126(13) 0.0111(13) 0.0065(13)
C54D 0.079(7) 0.056(6) 0.045(6) -0.009(4) 0.009(5) 0.012(5)
C55 0.0322(16) 0.0356(16) 0.0329(16) 0.0102(13) 0.0112(13) 0.0087(13)
C56 0.0321(16) 0.0351(16) 0.0376(17) 0.0096(13) 0.0128(13) 0.0073(13)
C56D 0.062(2) 0.070(2) 0.079(2) 0.0247(16) 0.0234(17) 0.0041(15)
C57 0.0331(16) 0.0405(17) 0.0363(17) 0.0076(13) 0.0145(13) 0.0050(13)
C57D 0.062(2) 0.070(2) 0.079(2) 0.0247(16) 0.0234(17) 0.0041(15)
C58 0.0397(18) 0.0439(19) 0.0417(18) 0.0090(15) 0.0191(15) 0.0012(15)
C58D 0.062(2) 0.070(2) 0.079(2) 0.0247(16) 0.0234(17) 0.0041(15)
C59 0.047(2) 0.052(2) 0.0400(19) 0.0167(15) 0.0183(16) 0.0048(16)
C60 0.0410(18) 0.052(2) 0.0349(17) 0.0120(15) 0.0118(14) 0.0074(16)
C60D 0.095(9) 0.027(5) 0.064(6) 0.015(4) 0.021(5) 0.016(5)
C61 0.0344(16) 0.0413(17) 0.0337(16) 0.0090(13) 0.0133(13) 0.0082(14)
C61D 0.112(13) 0.092(13) 0.145(15) -0.010(10) 0.014(10) 0.057(10)
C62 0.0312(16) 0.0411(17) 0.0340(16) 0.0084(13) 0.0078(13) 0.0082(13)
C62D 0.100(10) 0.053(6) 0.102(9) 0.006(6) 0.055(8) 0.027(7)
C63 0.0376(17) 0.0422(18) 0.0334(17) 0.0079(14) 0.0064(13) 0.0082(14)
C64 0.0376(17) 0.0424(18) 0.0324(16) 0.0098(13) 0.0084(13) 0.0091(14)
C64D 0.041(2) 0.104(3) 0.106(3) 0.008(2) 0.0135(18) 0.019(2)
C65 0.0400(18) 0.0488(19) 0.0367(18) 0.0112(15) 0.0111(14) 0.0114(15)
C65D 0.041(2) 0.104(3) 0.106(3) 0.008(2) 0.0135(18) 0.019(2)
C66 0.047(2) 0.049(2) 0.0322(17) 0.0087(14) 0.0079(14) 0.0158(16)
C66D 0.041(2) 0.104(3) 0.106(3) 0.008(2) 0.0135(18) 0.019(2)
C67 0.048(2) 0.053(2) 0.0338(18) 0.0023(15) 0.0018(15) 0.0111(16)
C68 0.0387(18) 0.053(2) 0.0365(18) 0.0056(15) 0.0042(14) 0.0079(15)
C68D 0.107(4) 0.084(3) 0.109(3) 0.019(3) 0.045(3) -0.006(3)
C69 0.0365(18) 0.063(2) 0.0371(18) 0.0046(16) 0.0065(14) 0.0131(16)
C69D 0.107(4) 0.084(3) 0.109(3) 0.019(3) 0.045(3) -0.006(3)
C70 0.052(2) 0.073(3) 0.042(2) 0.0143(18) 0.0082(17) 0.021(2)
C70D 0.107(4) 0.084(3) 0.109(3) 0.019(3) 0.045(3) -0.006(3)
C71 0.080(3) 0.104(4) 0.050(2) 0.020(2) 0.009(2) 0.050(3)
C72 0.065(3) 0.153(6) 0.046(3) 0.013(3) 0.005(2) 0.051(4)
C73 0.037(2) 0.156(6) 0.048(3) -0.009(3) 0.0014(19) 0.015(3)
C74 0.039(2) 0.095(3) 0.047(2) -0.005(2) 0.0064(17) 0.005(2)
C75 0.0343(17) 0.047(2) 0.0442(19) 0.0120(15) 0.0082(14) 0.0050(15)
C76 0.0403(19) 0.049(2) 0.054(2) 0.0131(17) 0.0137(16) 0.0101(16)
C77 0.045(2) 0.055(2) 0.059(2) 0.0156(18) 0.0158(17) 0.0160(17)
C78 0.040(2) 0.068(3) 0.057(2) 0.0203(19) 0.0128(17) 0.0143(18)
C79 0.038(2) 0.055(2) 0.070(3) 0.0187(19) 0.0114(18) 0.0004(17)
C80 0.0361(18) 0.046(2) 0.064(2) 0.0132(17) 0.0111(17) 0.0051(15)
C81 0.0320(17) 0.0417(18) 0.0443(19) 0.0106(15) 0.0081(14) -0.0003(14)
C82 0.044(2) 0.044(2) 0.059(2) 0.0124(17) 0.0199(17) 0.0031(16)
C83 0.051(2) 0.053(2) 0.059(2) 0.0090(18) 0.0237(18) 0.0061(18)
C84 0.061(2) 0.056(2) 0.055(2) 0.0127(18) 0.0211(19) 0.0075(19)
C85 0.068(3) 0.044(2) 0.060(2) 0.0191(18) 0.021(2) 0.0045(18)
C86 0.048(2) 0.045(2) 0.049(2) 0.0106(16) 0.0130(16) 0.0038(16)
C87 0.0352(17) 0.0338(16) 0.0400(17) 0.0112(13) 0.0108(14) 0.0011(13)
C88 0.0402(18) 0.0373(17) 0.0402(18) 0.0090(14) 0.0128(14) 0.0030(14)
C89 0.049(2) 0.0446(19) 0.0378(18) 0.0104(15) 0.0090(15) 0.0029(16)
C90 0.0421(19) 0.047(2) 0.045(2) 0.0170(16) 0.0082(15) 0.0024(15)
C91 0.0403(19) 0.052(2) 0.048(2) 0.0150(16) 0.0123(16) 0.0112(16)
C92 0.0421(19) 0.0421(18) 0.0406(18) 0.0108(14) 0.0119(15) 0.0068(15)
C93 0.049(2) 0.0388(18) 0.0420(19) 0.0157(15) 0.0050(16) 0.0074(15)
C94 0.043(6) 0.038(5) 0.024(5) 0.015(4) 0.013(5) 0.013(4)
C94A 0.108(15) 0.109(15) 0.082(14) 0.024(11) 0.013(11) 0.039(12)
C95 0.052(8) 0.023(6) 0.029(6) 0.017(5) -0.011(5) 0.001(5)
C95A 0.079(14) 0.083(14) 0.080(14) 0.012(10) -0.003(10) 0.013(10)
C96 0.023(4) 0.019(5) 0.027(4) 0.015(4) -0.002(3) 0.004(3)
C96A 0.097(14) 0.088(14) 0.115(15) 0.026(11) 0.018(11) 0.017(11)
C97 0.056(3) 0.129(5) 0.113(5) 0.034(4) 0.038(3) 0.027(3)
C98 0.070(3) 0.176(5) 0.143(5) 0.057(4) 0.049(3) 0.046(3)
C98A 0.070(3) 0.176(5) 0.143(5) 0.057(4) 0.049(3) 0.046(3)
C99 0.070(3) 0.176(5) 0.143(5) 0.057(4) 0.049(3) 0.046(3)
C99A 0.070(3) 0.176(5) 0.143(5) 0.057(4) 0.049(3) 0.046(3)
C100 0.070(3) 0.176(5) 0.143(5) 0.057(4) 0.049(3) 0.046(3)
C101 0.054(2) 0.097(4) 0.067(3) 0.043(3) 0.024(2) 0.000(2)
C102 0.082(3) 0.122(4) 0.116(4) 0.067(3) 0.048(3) 0.016(2)
C103 0.082(3) 0.122(4) 0.116(4) 0.067(3) 0.048(3) 0.016(2)
C104 0.082(3) 0.122(4) 0.116(4) 0.067(3) 0.048(3) 0.016(2)
C105 0.050(2) 0.077(3) 0.048(2) 0.018(2) 0.0029(18) 0.017(2)
C106 0.060(10) 0.084(9) 0.049(9) 0.019(7) -0.006(7) 0.004(7)
C107 0.101(14) 0.107(16) 0.100(15) 0.040(10) 0.007(10) 0.041(11)
C108 0.061(11) 0.122(13) 0.054(9) -0.003(8) 0.010(7) 0.024(8)
C109 0.086(3) 0.068(3) 0.055(3) -0.007(2) 0.019(2) -0.031(3)
C110 0.116(4) 0.096(3) 0.092(3) -0.013(3) 0.046(3) -0.047(3)
C111 0.116(4) 0.096(3) 0.092(3) -0.013(3) 0.046(3) -0.047(3)
C112 0.116(4) 0.096(3) 0.092(3) -0.013(3) 0.046(3) -0.047(3)
C113 0.048(2) 0.076(8) 0.065(3) 0.008(6) 0.030(2) -0.007(6)
C13B 0.048(2) 0.076(8) 0.065(3) 0.008(6) 0.030(2) -0.007(6)
C114 0.056(3) 0.085(4) 0.077(4) 0.014(3) 0.029(3) -0.007(3)
C14B 0.056(3) 0.085(4) 0.077(4) 0.014(3) 0.029(3) -0.007(3)
C115 0.054(4) 0.071(5) 0.064(3) 0.021(4) 0.027(3) -0.009(4)
C15B 0.054(4) 0.071(5) 0.064(3) 0.021(4) 0.027(3) -0.009(4)
C116 0.054(2) 0.066(2) 0.0348(19) 0.0076(17) 0.0107(16) 0.0230(19)
C117 0.125(16) 0.148(17) 0.120(15) 0.024(13) 0.017(13) 0.043(14)
C118 0.112(17) 0.142(18) 0.100(16) 0.026(14) 0.021(13) 0.018(14)
C119 0.119(16) 0.142(17) 0.102(15) -0.013(13) 0.046(12) 0.047(13)
C120 0.087(4) 0.210(8) 0.069(3) 0.010(4) -0.005(3) 0.089(5)
C121 0.119(4) 0.200(6) 0.108(4) 0.025(4) -0.003(3) 0.092(5)
C122 0.119(4) 0.200(6) 0.108(4) 0.025(4) -0.003(3) 0.092(5)
C123 0.119(4) 0.200(6) 0.108(4) 0.025(4) -0.003(3) 0.092(5)
C124 0.045(2) 0.088(3) 0.086(3) 0.030(3) 0.027(2) 0.017(2)
C125 0.052(2) 0.089(3) 0.101(3) 0.023(2) 0.026(2) 0.0192(18)
C126 0.052(2) 0.089(3) 0.101(3) 0.023(2) 0.026(2) 0.0192(18)
C127 0.052(2) 0.089(3) 0.101(3) 0.023(2) 0.026(2) 0.0192(18)
C128 0.119(5) 0.075(3) 0.081(3) 0.024(3) 0.059(3) 0.015(3)
C129 0.112(4) 0.091(3) 0.086(3) 0.029(2) 0.056(3) 0.008(2)
C130 0.112(4) 0.091(3) 0.086(3) 0.029(2) 0.056(3) 0.008(2)
C131 0.112(4) 0.091(3) 0.086(3) 0.029(2) 0.056(3) 0.008(2)
C132 0.052(2) 0.067(3) 0.050(2) 0.0216(19) 0.0011(18) 0.0131(19)
C133 0.062(2) 0.083(3) 0.063(2) 0.0238(18) -0.0013(15) 0.012(2)
C33B 0.062(2) 0.083(3) 0.063(2) 0.0238(18) -0.0013(15) 0.012(2)
C134 0.062(2) 0.083(3) 0.063(2) 0.0238(18) -0.0013(15) 0.012(2)
C34B 0.062(2) 0.083(3) 0.063(2) 0.0238(18) -0.0013(15) 0.012(2)
C135 0.062(2) 0.083(3) 0.063(2) 0.0238(18) -0.0013(15) 0.012(2)
C35B 0.062(2) 0.083(3) 0.063(2) 0.0238(18) -0.0013(15) 0.012(2)
C136 0.0348(17) 0.0314(16) 0.0515(19) 0.0120(14) 0.0163(15) 0.0058(13)
C137 0.0356(17) 0.0337(17) 0.0485(19) 0.0087(14) 0.0158(14) 0.0069(13)
C138 0.0352(17) 0.0333(17) 0.054(2) 0.0065(14) 0.0198(15) 0.0046(13)
C139 0.0377(18) 0.0365(18) 0.057(2) 0.0118(15) 0.0228(16) 0.0074(14)
C140 0.0404(18) 0.0353(17) 0.056(2) 0.0160(15) 0.0240(16) 0.0095(14)
C141 0.0351(17) 0.0359(17) 0.0500(19) 0.0151(14) 0.0196(15) 0.0083(14)
C142 0.0353(17) 0.0327(16) 0.0518(19) 0.0131(14) 0.0183(15) 0.0097(13)
C143 0.0369(18) 0.0401(18) 0.050(2) 0.0126(15) 0.0077(15) 0.0048(14)
C144 0.048(2) 0.0440(19) 0.046(2) 0.0193(16) 0.0050(16) -0.0009(16)
C145 0.048(2) 0.053(2) 0.049(2) 0.0183(17) 0.0076(17) -0.0071(17)
C146 0.0352(18) 0.057(2) 0.056(2) 0.0237(18) 0.0047(16) -0.0032(16)
C147 0.0413(19) 0.0460(19) 0.049(2) 0.0224(16) 0.0129(15) 0.0090(15)
C148 0.0366(17) 0.0320(17) 0.051(2) 0.0081(14) 0.0189(15) 0.0065(13)
C149 0.0421(19) 0.0382(18) 0.054(2) 0.0058(15) 0.0098(16) 0.0080(15)
C150 0.055(2) 0.044(2) 0.052(2) 0.0119(16) 0.0109(17) 0.0168(17)
C151 0.062(2) 0.0360(18) 0.051(2) 0.0089(15) 0.0220(18) 0.0118(17)
C152 0.062(2) 0.0323(18) 0.050(2) 0.0025(15) 0.0200(18) 0.0013(16)
C153 0.0438(19) 0.0411(19) 0.0426(18) 0.0078(15) 0.0135(15) 0.0065(15)
C154 0.0344(17) 0.0339(17) 0.055(2) 0.0081(15) 0.0183(15) 0.0059(14)
C155 0.0322(17) 0.0369(17) 0.0490(19) 0.0013(14) 0.0106(14) 0.0021(13)
C156 0.0371(18) 0.047(2) 0.052(2) -0.0042(16) 0.0142(16) 0.0116(15)
C157 0.0323(18) 0.051(2) 0.052(2) 0.0002(16) 0.0094(15) 0.0054(15)
C158 0.0372(19) 0.049(2) 0.057(2) -0.0087(17) 0.0074(16) 0.0026(16)
C159 0.042(2) 0.0412(19) 0.055(2) -0.0038(16) 0.0157(16) 0.0063(15)
C160 0.0377(18) 0.0361(18) 0.063(2) 0.0141(16) 0.0253(16) 0.0074(14)
C161 0.0419(19) 0.0402(19) 0.060(2) 0.0093(16) 0.0242(17) 0.0050(15)
C162 0.046(2) 0.045(2) 0.064(2) 0.0163(17) 0.0322(18) 0.0088(16)
C163 0.0429(19) 0.0403(19) 0.066(2) 0.0194(17) 0.0240(18) 0.0062(15)
C164 0.052(2) 0.0345(18) 0.068(2) 0.0103(16) 0.0288(19) 0.0054(16)
C165 0.052(2) 0.0361(18) 0.068(2) 0.0127(17) 0.0352(19) 0.0092(16)
C166 0.0427(19) 0.0362(17) 0.054(2) 0.0161(15) 0.0233(16) 0.0090(14)
C167 0.053(2) 0.055(2) 0.063(2) 0.0249(19) 0.0321(19) 0.0161(18)
C168 0.064(2) 0.061(2) 0.056(2) 0.0265(19) 0.034(2) 0.019(2)
C169 0.054(2) 0.054(2) 0.044(2) 0.0147(16) 0.0210(17) 0.0188(17)
C170 0.0440(19) 0.0427(18) 0.0453(19) 0.0127(15) 0.0201(15) 0.0130(15)
C171 0.0410(18) 0.0355(17) 0.0475(19) 0.0129(14) 0.0184(15) 0.0091(14)
C172 0.0333(16) 0.0350(17) 0.0503(19) 0.0140(14) 0.0176(14) 0.0070(13)
C173 0.0345(17) 0.0340(16) 0.0456(18) 0.0123(14) 0.0169(14) 0.0060(13)
C174 0.0403(18) 0.0324(16) 0.0416(18) 0.0126(13) 0.0144(14) 0.0105(13)
C175 0.062(2) 0.0372(18) 0.0438(19) 0.0183(15) 0.0215(17) 0.0179(16)
C176 0.067(2) 0.0335(18) 0.051(2) 0.0174(15) 0.0213(18) 0.0207(17)
C177 0.051(2) 0.0347(17) 0.0430(18) 0.0092(14) 0.0147(15) 0.0173(15)
C178 0.0388(17) 0.0343(16) 0.0352(16) 0.0094(13) 0.0097(13) 0.0117(13)
C179 0.0343(16) 0.0290(15) 0.0411(17) 0.0098(13) 0.0132(13) 0.0080(13)
C180 0.0317(16) 0.0317(16) 0.0454(18) 0.0151(13) 0.0141(14) 0.0066(13)
C181 0.0342(17) 0.0328(16) 0.056(2) 0.0195(15) 0.0193(15) 0.0106(13)
C182 0.0354(17) 0.0335(16) 0.0374(17) 0.0120(13) 0.0095(13) 0.0083(13)
C183 0.0384(17) 0.0369(17) 0.0340(16) 0.0123(13) 0.0113(13) 0.0104(14)
C184 0.0407(18) 0.0351(16) 0.0333(16) 0.0122(13) 0.0109(13) 0.0102(14)
C185 0.0393(17) 0.0347(16) 0.0309(16) 0.0079(13) 0.0061(13) 0.0094(13)
C186 0.0358(17) 0.0365(17) 0.0338(16) 0.0052(13) 0.0058(13) 0.0102(13)
C187 0.0367(17) 0.0365(17) 0.0364(17) 0.0099(13) 0.0098(13) 0.0078(14)
C188 0.0338(16) 0.0307(16) 0.0425(17) 0.0137(13) 0.0132(14) 0.0072(13)
C189 0.0305(16) 0.0372(17) 0.0514(19) 0.0187(14) 0.0185(14) 0.0111(13)
C190 0.0307(16) 0.0322(16) 0.0447(18) 0.0134(13) 0.0147(14) 0.0066(13)
C191 0.0306(15) 0.0286(15) 0.0395(17) 0.0083(13) 0.0108(13) 0.0063(12)
C192 0.0374(17) 0.0333(16) 0.0349(16) 0.0080(13) 0.0108(13) 0.0112(13)
C193 0.0378(17) 0.0384(17) 0.0417(18) 0.0074(14) 0.0091(14) 0.0151(14)
C194 0.0334(17) 0.050(2) 0.054(2) 0.0137(16) 0.0176(15) 0.0152(15)
C195 0.0388(18) 0.0441(19) 0.0482(19) 0.0152(15) 0.0206(15) 0.0115(15)
C196 0.0338(16) 0.0325(16) 0.0414(17) 0.0097(13) 0.0140(14) 0.0074(13)
C197 0.0331(16) 0.0294(15) 0.0419(17) 0.0117(13) 0.0121(13) 0.0054(13)
C198 0.0386(17) 0.0363(17) 0.0403(17) 0.0113(14) 0.0142(14) 0.0092(14)
C199 0.0323(16) 0.0329(16) 0.0416(17) 0.0102(13) 0.0117(13) 0.0050(13)
C200 0.0411(18) 0.0352(17) 0.0473(19) 0.0080(14) 0.0144(15) 0.0103(14)
C201 0.0453(19) 0.0442(19) 0.0405(18) 0.0051(15) 0.0165(15) 0.0071(15)
C202 0.059(2) 0.049(2) 0.0388(18) 0.0114(15) 0.0211(16) 0.0114(17)
C203 0.056(2) 0.0441(19) 0.0443(19) 0.0191(15) 0.0216(17) 0.0158(16)
C204 0.0450(19) 0.0349(17) 0.0407(18) 0.0124(14) 0.0156(15) 0.0130(14)
C205 0.0445(19) 0.0452(19) 0.0455(19) 0.0196(15) 0.0109(16) 0.0092(15)
C206 0.0416(19) 0.055(2) 0.057(2) 0.0208(18) 0.0116(17) 0.0085(17)
C207 0.048(2) 0.045(2) 0.058(2) 0.0166(17) 0.0185(17) 0.0123(16)
C208 0.053(2) 0.0426(19) 0.049(2) 0.0233(16) 0.0162(17) 0.0141(16)
C209 0.046(2) 0.0441(19) 0.047(2) 0.0183(16) 0.0135(16) 0.0142(16)
C210 0.0390(17) 0.0380(17) 0.0361(17) 0.0108(13) 0.0117(14) 0.0112(14)
C211 0.048(2) 0.043(2) 0.051(2) 0.0062(16) 0.0042(17) 0.0085(16)
C212 0.062(2) 0.0377(19) 0.060(2) -0.0010(17) 0.0094(19) 0.0076(17)
C213 0.053(2) 0.0381(19) 0.054(2) 0.0127(16) 0.0202(17) 0.0127(16)
C214 0.048(2) 0.047(2) 0.049(2) 0.0171(16) 0.0119(16) 0.0194(16)
C215 0.050(2) 0.0390(18) 0.0397(18) 0.0084(14) 0.0082(15) 0.0139(15)
C216 0.0353(17) 0.0369(17) 0.0410(18) 0.0090(14) 0.0056(14) 0.0100(14)
C217 0.0341(17) 0.0469(19) 0.0442(19) 0.0032(15) 0.0044(14) 0.0071(15)
C218 0.042(2) 0.049(2) 0.058(2) 0.0016(17) 0.0132(17) 0.0131(16)
C219 0.037(2) 0.046(2) 0.081(3) 0.0077(19) 0.0051(19) 0.0104(16)
C220 0.038(2) 0.048(2) 0.080(3) -0.005(2) -0.0051(19) 0.0091(17)
C221 0.0403(19) 0.0414(19) 0.060(2) -0.0019(16) 0.0000(17) 0.0105(15)
C222 0.0316(18) 0.042(2) 0.089(3) 0.0246(19) 0.0157(18) 0.0129(15)
C223 0.042(2) 0.070(3) 0.101(3) 0.047(3) 0.036(2) 0.0244(19)
C224 0.062(3) 0.077(3) 0.094(4) 0.016(3) 0.034(3) 0.019(2)
C225 0.061(3) 0.081(3) 0.096(4) 0.006(3) 0.039(3) 0.002(2)
C226 0.078(3) 0.057(3) 0.115(4) 0.013(3) 0.047(3) 0.011(2)
C227 0.044(2) 0.045(2) 0.156(5) 0.006(3) 0.038(3) 0.0061(19)
C228 0.066(3) 0.092(3) 0.053(2) 0.034(2) 0.002(2) -0.032(3)
C229 0.080(3) 0.113(4) 0.073(3) 0.049(3) 0.011(2) -0.031(2)
C230 0.080(3) 0.113(4) 0.073(3) 0.049(3) 0.011(2) -0.031(2)
C231 0.080(3) 0.113(4) 0.073(3) 0.049(3) 0.011(2) -0.031(2)
C232 0.091(3) 0.042(2) 0.065(3) 0.0175(19) 0.027(2) 0.020(2)
C233 0.105(3) 0.0453(18) 0.076(2) 0.0179(15) 0.030(2) 0.0153(18)
C234 0.105(3) 0.0453(18) 0.076(2) 0.0179(15) 0.030(2) 0.0153(18)
C235 0.105(3) 0.0453(18) 0.076(2) 0.0179(15) 0.030(2) 0.0153(18)
C236 0.0316(19) 0.081(3) 0.073(3) -0.013(2) 0.0124(19) 0.0081(19)
C237 0.033(6) 0.069(8) 0.080(8) -0.017(6) -0.013(5) 0.022(5)
C238 0.036(7) 0.097(10) 0.070(8) -0.012(7) 0.009(5) 0.020(7)
C239 0.070(11) 0.100(12) 0.108(14) -0.014(9) 0.026(8) 0.007(9)
C240 0.060(3) 0.044(2) 0.094(3) 0.019(2) 0.044(2) 0.0013(19)
C241 0.058(6) 0.048(6) 0.129(11) -0.012(7) 0.055(7) -0.006(5)
C242 0.156(15) 0.116(14) 0.120(13) 0.031(10) 0.073(11) -0.012(10)
C243 0.042(7) 0.041(6) 0.089(9) 0.030(6) 0.015(5) 0.005(5)
C244 0.073(3) 0.086(3) 0.042(2) 0.023(2) 0.024(2) 0.035(2)
C245 0.159(19) 0.17(2) 0.127(18) 0.032(15) 0.016(14) 0.051(15)
C246 0.074(8) 0.058(6) 0.054(6) 0.041(5) 0.045(6) 0.034(5)
C247 0.114(16) 0.135(17) 0.106(15) 0.021(13) 0.039(13) 0.036(13)
C248 0.060(5) 0.048(5) 0.061(6) 0.021(4) 0.016(4) 0.027(4)
C48D 0.060(5) 0.048(5) 0.061(6) 0.021(4) 0.016(4) 0.027(4)
C249 0.076(4) 0.059(4) 0.079(5) 0.017(4) 0.021(5) 0.029(3)
C49D 0.076(4) 0.059(4) 0.079(5) 0.017(4) 0.021(5) 0.029(3)
C250 0.046(5) 0.052(5) 0.064(7) 0.012(5) 0.016(5) 0.024(4)
C50D 0.046(5) 0.052(5) 0.064(7) 0.012(5) 0.016(5) 0.024(4)
C251 0.062(2) 0.051(2) 0.049(2) -0.0004(17) 0.0249(19) 0.0112(18)
C252 0.092(12) 0.071(8) 0.076(9) -0.019(6) 0.031(8) 0.022(6)
C253 0.121(14) 0.136(16) 0.182(18) -0.051(12) 0.052(12) 0.034(11)
C254 0.175(17) 0.103(13) 0.075(9) 0.008(8) 0.046(10) 0.048(12)
C255 0.050(2) 0.060(2) 0.073(3) 0.029(2) 0.023(2) 0.0078(19)
C256 0.062(2) 0.070(2) 0.079(2) 0.0247(16) 0.0234(17) 0.0041(15)
C257 0.062(2) 0.070(2) 0.079(2) 0.0247(16) 0.0234(17) 0.0041(15)
C258 0.062(2) 0.070(2) 0.079(2) 0.0247(16) 0.0234(17) 0.0041(15)
C259 0.073(3) 0.043(2) 0.074(3) 0.0108(19) 0.027(2) 0.022(2)
C260 0.099(11) 0.062(9) 0.123(15) -0.006(8) 0.016(9) 0.031(8)
C261 0.080(7) 0.048(6) 0.093(8) 0.022(6) 0.005(7) 0.034(6)
C262 0.114(12) 0.082(10) 0.131(12) 0.028(9) 0.074(10) 0.049(9)
C263 0.038(2) 0.068(3) 0.126(4) -0.009(3) 0.012(2) 0.010(2)
C264 0.041(2) 0.104(3) 0.106(3) 0.008(2) 0.0135(18) 0.019(2)
C265 0.041(2) 0.104(3) 0.106(3) 0.008(2) 0.0135(18) 0.019(2)
C266 0.041(2) 0.104(3) 0.106(3) 0.008(2) 0.0135(18) 0.019(2)
C267 0.081(4) 0.087(4) 0.113(5) 0.016(3) 0.045(3) 0.004(3)
C268 0.107(4) 0.084(3) 0.109(3) 0.019(3) 0.045(3) -0.006(3)
C269 0.107(4) 0.084(3) 0.109(3) 0.019(3) 0.045(3) -0.006(3)
C270 0.107(4) 0.084(3) 0.109(3) 0.019(3) 0.045(3) -0.006(3)
C271 0.163(3) 0.224(4) 0.120(2) -0.008(2) -0.011(2) 0.042(3)
C272 0.176(3) 0.123(2) 0.1048(17) 0.0294(15) 0.0130(17) 0.0328(19)
C273 0.1149(17) 0.0728(12) 0.147(2) 0.0102(13) -0.0031(15) 0.0085(11)
C274 0.150(6) 0.096(5) 0.062(4) 0.022(3) 0.025(4) 0.020(4)
C275 0.146(4) 0.076(2) 0.120(3) 0.013(2) 0.018(3) -0.001(2)
Cl1 0.163(3) 0.224(4) 0.120(2) -0.008(2) -0.011(2) 0.042(3)
Cl2 0.163(3) 0.224(4) 0.120(2) -0.008(2) -0.011(2) 0.042(3)
Cl3 0.176(3) 0.123(2) 0.1048(17) 0.0294(15) 0.0130(17) 0.0328(19)
Cl4 0.176(3) 0.123(2) 0.1048(17) 0.0294(15) 0.0130(17) 0.0328(19)
Cl5 0.1149(17) 0.0728(12) 0.147(2) 0.0102(13) -0.0031(15) 0.0085(11)
Cl6 0.1149(17) 0.0728(12) 0.147(2) 0.0102(13) -0.0031(15) 0.0085(11)
Cl7 0.150(6) 0.096(5) 0.062(4) 0.022(3) 0.025(4) 0.020(4)
Cl8 0.150(6) 0.096(5) 0.062(4) 0.022(3) 0.025(4) 0.020(4)
Cl9 0.146(4) 0.076(2) 0.120(3) 0.013(2) 0.018(3) -0.001(2)
Cl10 0.146(4) 0.076(2) 0.120(3) 0.013(2) 0.018(3) -0.001(2)
O1 0.0404(14) 0.084(2) 0.0503(15) 0.0094(13) 0.0248(12) 0.0074(13)
O2 0.0491(14) 0.0527(15) 0.0493(14) 0.0118(11) 0.0206(12) -0.0082(12)
O3 0.0708(17) 0.0388(13) 0.0596(16) 0.0092(11) 0.0326(13) 0.0225(12)
O4 0.0460(14) 0.0512(14) 0.0540(15) 0.0134(11) 0.0073(11) 0.0235(11)

loop_
_atom_type_symbol
_atom_type_description
_atom_type_scat_dispersion_real
_atom_type_scat_dispersion_imag
_atom_type_scat_source
C C 0.0181 0.0091 'International Tables Vol C Tables 4.2.6.8 and 6.1.1.4'
H H 0.0000 0.0000 'International Tables Vol C Tables 4.2.6.8 and 6.1.1.4'
O O 0.0492 0.0322 'International Tables Vol C Tables 4.2.6.8 and 6.1.1.4'
Cl Cl 0.3639 0.7018 'International Tables Vol C Tables 4.2.6.8 and 6.1.1.4'

loop_
_geom_angle_atom_site_label_1
_geom_angle_atom_site_label_2
_geom_angle_atom_site_label_3
_geom_angle
_geom_angle_site_symmetry_1
_geom_angle_site_symmetry_3
_geom_angle_publ_flag
C97 C00B H00A 109.5 . . ?
C97 C00B H00B 109.5 . . ?
H00A C00B H00B 109.5 . . ?
C97 C00B H00C 109.5 . . ?
H00A C00B H00C 109.5 . . ?
H00B C00B H00C 109.5 . . ?
C2 C1 C6 118.9(3) . . ?
C2 C1 C7 121.5(3) . . ?
C6 C1 C7 119.5(3) . . ?
C1 C2 C3 120.2(3) . . ?
C1 C2 C13 120.4(3) . . ?
C3 C2 C13 119.4(3) . . ?
C101 C02B H02A 109.5 . . ?
C101 C02B H02B 109.5 . . ?
H02A C02B H02B 109.5 . . ?
C101 C02B H02C 109.5 . . ?
H02A C02B H02C 109.5 . . ?
H02B C02B H02C 109.5 . . ?
C4 C3 C2 120.2(3) . . ?
C4 C3 C19 122.2(3) . . ?
C2 C3 C19 117.5(3) . . ?
C101 C03B H03A 109.5 . . ?
C101 C03B H03B 109.5 . . ?
H03A C03B H03B 109.5 . . ?
C101 C03B H03C 109.5 . . ?
H03A C03B H03C 109.5 . . ?
H03B C03B H03C 109.5 . . ?
C3 C4 C5 118.7(3) . . ?
C3 C4 C25 121.5(3) . . ?
C5 C4 C25 119.6(3) . . ?
C101 C04B H04A 109.5 . . ?
C101 C04B H04B 109.5 . . ?
H04A C04B H04B 109.5 . . ?
C101 C04B H04C 109.5 . . ?
H04A C04B H04C 109.5 . . ?
H04B C04B H04C 109.5 . . ?
C6 C5 C4 119.0(3) . . ?
C6 C5 C31 116.1(3) . . ?
C4 C5 C31 124.2(3) . . ?
C5 C6 C1 119.0(3) . . ?
C5 C6 C37 117.3(3) . . ?
C1 C6 C37 123.6(3) . . ?
C105 C06B H06A 109.5 . . ?
C105 C06B H06B 109.5 . . ?
H06A C06B H06B 109.5 . . ?
C105 C06B H06C 109.5 . . ?
H06A C06B H06C 109.5 . . ?
H06B C06B H06C 109.5 . . ?
C8 C7 C12 117.5(3) . . ?
C8 C7 C1 120.9(3) . . ?
C12 C7 C1 121.4(3) . . ?
C105 C07B H07A 109.5 . . ?
C105 C07B H07B 109.5 . . ?
H07A C07B H07B 109.5 . . ?
C105 C07B H07C 109.5 . . ?
H07A C07B H07C 109.5 . . ?
H07B C07B H07C 109.5 . . ?
C7 C8 C9 121.1(3) . . ?
C7 C8 H8A 119.4 . . ?
C9 C8 H8A 119.4 . . ?
C105 C08B H08A 109.5 . . ?
C105 C08B H08B 109.5 . . ?
H08A C08B H08B 109.5 . . ?
C105 C08B H08C 109.5 . . ?
H08A C08B H08C 109.5 . . ?
H08B C08B H08C 109.5 . . ?
C8 C9 C10 121.7(3) . . ?
C8 C9 H9A 119.1 . . ?
C10 C9 H9A 119.1 . . ?
C11 C10 C9 116.4(3) . . ?
C11 C10 C93 123.1(3) . . ?
C9 C10 C93 120.5(3) . . ?
C109 C10B H10A 109.5 . . ?
C109 C10B H10B 109.5 . . ?
H10A C10B H10B 109.5 . . ?
C109 C10B H10C 109.5 . . ?
H10A C10B H10C 109.5 . . ?
H10B C10B H10C 109.5 . . ?
C12 C11 C10 122.0(3) . . ?
C12 C11 H11A 119.0 . . ?
C10 C11 H11A 119.0 . . ?
C109 C11B H11B 109.5 . . ?
C109 C11B H11C 109.5 . . ?
H11B C11B H11C 109.5 . . ?
C109 C11B H11D 109.5 . . ?
H11B C11B H11D 109.5 . . ?
H11C C11B H11D 109.5 . . ?
C11 C12 C7 120.9(3) . . ?
C11 C12 H12A 119.5 . . ?
C7 C12 H12A 119.5 . . ?
C109 C12B H12B 109.5 . . ?
C109 C12B H12C 109.5 . . ?
H12B C12B H12C 109.5 . . ?
C109 C12B H12D 109.5 . . ?
H12B C12B H12D 109.5 . . ?
H12C C12B H12D 109.5 . . ?
C18 C13 C14 117.9(3) . . ?
C18 C13 C2 120.0(3) . . ?
C14 C13 C2 122.1(3) . . ?
C15 C14 C13 120.5(4) . . ?
C15 C14 H14A 119.7 . . ?
C13 C14 H14A 119.7 . . ?
C16 C15 C14 121.9(4) . . ?
C16 C15 H15A 119.0 . . ?
C14 C15 H15A 119.0 . . ?
C15 C16 C17 117.2(4) . . ?
C15 C16 C97 122.8(4) . . ?
C17 C16 C97 120.0(4) . . ?
C18 C17 C16 121.5(4) . . ?
C18 C17 H17A 119.2 . . ?
C16 C17 H17A 119.2 . . ?
C116 C17B H17B 109.5 . . ?
C116 C17B H17C 109.5 . . ?
H17B C17B H17C 109.5 . . ?
C116 C17B H17D 109.5 . . ?
H17B C17B H17D 109.5 . . ?
H17C C17B H17D 109.5 . . ?
C13 C18 C17 120.9(4) . . ?
C13 C18 H18A 119.6 . . ?
C17 C18 H18A 119.6 . . ?
C116 C18B H18B 109.5 . . ?
C116 C18B H18C 109.5 . . ?
H18B C18B H18C 109.5 . . ?
C116 C18B H18D 109.5 . . ?
H18B C18B H18D 109.5 . . ?
H18C C18B H18D 109.5 . . ?
C20 C19 C24 118.0(3) . . ?
C20 C19 C3 120.5(3) . . ?
C24 C19 C3 121.1(3) . . ?
C116 C19B H19A 109.5 . . ?
C116 C19B H19B 109.5 . . ?
H19A C19B H19B 109.5 . . ?
C116 C19B H19C 109.5 . . ?
H19A C19B H19C 109.5 . . ?
H19B C19B H19C 109.5 . . ?
C19 C20 C21 120.8(4) . . ?
C19 C20 H20A 119.6 . . ?
C21 C20 H20A 119.6 . . ?
C22 C21 C20 121.7(4) . . ?
C22 C21 H21A 119.1 . . ?
C20 C21 H21A 119.1 . . ?
C120 C21B H21B 109.5 . . ?
C120 C21B H21C 109.5 . . ?
H21B C21B H21C 109.5 . . ?
C120 C21B H21D 109.5 . . ?
H21B C21B H21D 109.5 . . ?
H21C C21B H21D 109.5 . . ?
C21 C22 C23 117.2(3) . . ?
C21 C22 C101 121.4(4) . . ?
C23 C22 C101 121.4(4) . . ?
C120 C22B H22A 109.5 . . ?
C120 C22B H22B 109.5 . . ?
H22A C22B H22B 109.5 . . ?
C120 C22B H22C 109.5 . . ?
H22A C22B H22C 109.5 . . ?
H22B C22B H22C 109.5 . . ?
C22 C23 C24 121.7(4) . . ?
C22 C23 H23A 119.2 . . ?
C24 C23 H23A 119.2 . . ?
C120 C23B H23B 109.5 . . ?
C120 C23B H23C 109.5 . . ?
H23B C23B H23C 109.5 . . ?
C120 C23B H23D 109.5 . . ?
H23B C23B H23D 109.5 . . ?
H23C C23B H23D 109.5 . . ?
C19 C24 C23 120.5(4) . . ?
C19 C24 H24A 119.7 . . ?
C23 C24 H24A 119.7 . . ?
C26 C25 C30 117.3(3) . . ?
C26 C25 C4 124.3(3) . . ?
C30 C25 C4 118.4(3) . . ?
C124 C25B H25A 109.5 . . ?
C124 C25B H25B 109.5 . . ?
H25A C25B H25B 109.5 . . ?
C124 C25B H25C 109.5 . . ?
H25A C25B H25C 109.5 . . ?
H25B C25B H25C 109.5 . . ?
C25 C26 C27 121.2(3) . . ?
C25 C26 H26A 119.4 . . ?
C27 C26 H26A 119.4 . . ?
C124 C26B H26B 109.5 . . ?
C124 C26B H26C 109.5 . . ?
H26B C26B H26C 109.5 . . ?
C124 C26B H26D 109.5 . . ?
H26B C26B H26D 109.5 . . ?
H26C C26B H26D 109.5 . . ?
C28 C27 C26 121.4(3) . . ?
C28 C27 H27A 119.3 . . ?
C26 C27 H27A 119.3 . . ?
C124 C27B H27B 109.5 . . ?
C124 C27B H27C 109.5 . . ?
H27B C27B H27C 109.5 . . ?
C124 C27B H27D 109.5 . . ?
H27B C27B H27D 109.5 . . ?
H27C C27B H27D 109.5 . . ?
C27 C28 C29 117.5(3) . . ?
C27 C28 C105 123.1(3) . . ?
C29 C28 C105 119.4(3) . . ?
C30 C29 C28 121.1(3) . . ?
C30 C29 H29A 119.5 . . ?
C28 C29 H29A 119.5 . . ?
C128 C29B H29B 109.5 . . ?
C128 C29B H29C 109.5 . . ?
H29B C29B H29C 109.5 . . ?
C128 C29B H29D 109.5 . . ?
H29B C29B H29D 109.5 . . ?
H29C C29B H29D 109.5 . . ?
C228 C29D H29E 109.5 . . ?
C228 C29D H29F 109.5 . . ?
H29E C29D H29F 109.5 . . ?
C228 C29D H29G 109.5 . . ?
H29E C29D H29G 109.5 . . ?
H29F C29D H29G 109.5 . . ?
C29 C30 C25 121.4(3) . . ?
C29 C30 H30A 119.3 . . ?
C25 C30 H30A 119.3 . . ?
C128 C30B H30B 109.5 . . ?
C128 C30B H30C 109.5 . . ?
H30B C30B H30C 109.5 . . ?
C128 C30B H30D 109.5 . . ?
H30B C30B H30D 109.5 . . ?
H30C C30B H30D 109.5 . . ?
C228 C30D H30E 109.5 . . ?
C228 C30D H30F 109.5 . . ?
H30E C30D H30F 109.5 . . ?
C228 C30D H30G 109.5 . . ?
H30E C30D H30G 109.5 . . ?
H30F C30D H30G 109.5 . . ?
C36 C31 C32 117.0(3) . . ?
C36 C31 C5 119.4(3) . . ?
C32 C31 C5 122.0(3) . . ?
C128 C31B H31A 109.5 . . ?
C128 C31B H31B 109.5 . . ?
H31A C31B H31B 109.5 . . ?
C128 C31B H31C 109.5 . . ?
H31A C31B H31C 109.5 . . ?
H31B C31B H31C 109.5 . . ?
C228 C31D H31D 109.5 . . ?
C228 C31D H31E 109.5 . . ?
H31D C31D H31E 109.5 . . ?
C228 C31D H31F 109.5 . . ?
H31D C31D H31F 109.5 . . ?
H31E C31D H31F 109.5 . . ?
C33 C32 C31 121.9(3) . . ?
C33 C32 H32A 119.0 . . ?
C31 C32 H32A 119.0 . . ?
C32 C33 C34 121.2(3) . . ?
C32 C33 H33A 119.4 . . ?
C34 C33 H33A 119.4 . . ?
C232 C33D H33B 109.5 . . ?
C232 C33D H33C 109.5 . . ?
H33B C33D H33C 109.5 . . ?
C232 C33D H33D 109.5 . . ?
H33B C33D H33D 109.5 . . ?
H33C C33D H33D 109.5 . . ?
C35 C34 C33 117.2(3) . . ?
C35 C34 C109 120.7(3) . . ?
C33 C34 C109 121.9(3) . . ?
C232 C34D H34A 109.5 . . ?
C232 C34D H34B 109.5 . . ?
H34A C34D H34B 109.5 . . ?
C232 C34D H34C 109.5 . . ?
H34A C34D H34C 109.5 . . ?
H34B C34D H34C 109.5 . . ?
C34 C35 C36 123.0(3) . . ?
C34 C35 H35A 118.5 . . ?
C36 C35 H35A 118.5 . . ?
C232 C35D H35B 109.5 . . ?
C232 C35D H35C 109.5 . . ?
H35B C35D H35C 109.5 . . ?
C232 C35D H35D 109.5 . . ?
H35B C35D H35D 109.5 . . ?
H35C C35D H35D 109.5 . . ?
C35 C36 C31 119.1(3) . . ?
C35 C36 C38 122.4(3) . . ?
C31 C36 C38 118.3(3) . . ?
C38 C37 C46 119.2(3) . . ?
C38 C37 C6 119.5(3) . . ?
C46 C37 C6 120.9(3) . . ?
C236 C37D H37A 109.5 . . ?
C236 C37D H37B 109.5 . . ?
H37A C37D H37B 109.5 . . ?
C236 C37D H37C 109.5 . . ?
H37A C37D H37C 109.5 . . ?
H37B C37D H37C 109.5 . . ?
C37 C38 C39 119.1(3) . . ?
C37 C38 C36 117.4(3) . . ?
C39 C38 C36 123.5(3) . . ?
C236 C38D H38A 109.5 . . ?
C236 C38D H38B 109.5 . . ?
H38A C38D H38B 109.5 . . ?
C236 C38D H38C 109.5 . . ?
H38A C38D H38C 109.5 . . ?
H38B C38D H38C 109.5 . . ?
C40 C39 C44 116.6(3) . . ?
C40 C39 C38 123.8(3) . . ?
C44 C39 C38 119.6(3) . . ?
C236 C39D H39A 109.5 . . ?
C236 C39D H39B 109.5 . . ?
H39A C39D H39B 109.5 . . ?
C236 C39D H39C 109.5 . . ?
H39A C39D H39C 109.5 . . ?
H39B C39D H39C 109.5 . . ?
C41 C40 C39 121.4(3) . . ?
C41 C40 H40A 119.3 . . ?
C39 C40 H40A 119.3 . . ?
C40 C41 C42 121.1(3) . . ?
C40 C41 H41A 119.4 . . ?
C42 C41 H41A 119.4 . . ?
C240 C41D H41B 109.5 . . ?
C240 C41D H41C 109.5 . . ?
H41B C41D H41C 109.5 . . ?
C240 C41D H41D 109.5 . . ?
H41B C41D H41D 109.5 . . ?
H41C C41D H41D 109.5 . . ?
O1 C42 C41 122.1(3) . . ?
O1 C42 C43 117.2(3) . . ?
C41 C42 C43 120.0(3) . . ?
C240 C42D H42A 109.5 . . ?
C240 C42D H42B 109.5 . . ?
H42A C42D H42B 109.5 . . ?
C240 C42D H42C 109.5 . . ?
H42A C42D H42C 109.5 . . ?
H42B C42D H42C 109.5 . . ?
C42 C43 C44 118.8(3) . . ?
C42 C43 C57 122.6(3) . . ?
C44 C43 C57 118.5(3) . . ?
C240 C43D H43A 109.5 . . ?
C240 C43D H43B 109.5 . . ?
H43A C43D H43B 109.5 . . ?
C240 C43D H43C 109.5 . . ?
H43A C43D H43C 109.5 . . ?
H43B C43D H43C 109.5 . . ?
C43 C44 C39 120.5(3) . . ?
C43 C44 C45 120.0(3) . . ?
C39 C44 C45 119.4(3) . . ?
C46 C45 C44 118.4(3) . . ?
C46 C45 C55 122.7(3) . . ?
C44 C45 C55 118.8(3) . . ?
C244 C45D H45A 109.5 . . ?
C244 C45D H45B 109.5 . . ?
H45A C45D H45B 109.5 . . ?
C244 C45D H45C 109.5 . . ?
H45A C45D H45C 109.5 . . ?
H45B C45D H45C 109.5 . . ?
C45 C46 C37 123.2(3) . . ?
C45 C46 H46A 118.4 . . ?
C37 C46 H46A 118.4 . . ?
C244 C46D H46B 109.5 . . ?
C244 C46D H46C 109.5 . . ?
H46B C46D H46C 109.5 . . ?
C244 C46D H46D 109.5 . . ?
H46B C46D H46D 109.5 . . ?
H46C C46D H46D 109.5 . . ?
C48 C47 C52 118.4(3) . . ?
C48 C47 C53 117.3(3) . . ?
C52 C47 C53 124.0(3) . . ?
C244 C47D H47A 109.5 . . ?
C244 C47D H47B 109.5 . . ?
H47A C47D H47B 109.5 . . ?
C244 C47D H47C 109.5 . . ?
H47A C47D H47C 109.5 . . ?
H47B C47D H47C 109.5 . . ?
C49 C48 C47 119.7(3) . . ?
C49 C48 C63 123.7(3) . . ?
C47 C48 C63 116.3(3) . . ?
C50 C49 C48 119.2(3) . . ?
C50 C49 C69 118.5(3) . . ?
C48 C49 C69 121.4(3) . . ?
C49 C50 C51 120.2(3) . . ?
C49 C50 C75 120.9(3) . . ?
C51 C50 C75 118.9(3) . . ?
C52 C51 C50 120.2(3) . . ?
C52 C51 C81 121.8(3) . . ?
C50 C51 C81 117.9(3) . . ?
C51 C52 C47 119.1(3) . . ?
C51 C52 C87 121.7(3) . . ?
C47 C52 C87 119.1(3) . . ?
C251 C52D H52A 109.5 . . ?
C251 C52D H52B 109.5 . . ?
H52A C52D H52B 109.5 . . ?
C251 C52D H52C 109.5 . . ?
H52A C52D H52C 109.5 . . ?
H52B C52D H52C 109.5 . . ?
C62 C53 C54 118.4(3) . . ?
C62 C53 C47 119.2(3) . . ?
C54 C53 C47 121.5(3) . . ?
C251 C53D H53A 109.5 . . ?
C251 C53D H53B 109.5 . . ?
H53A C53D H53B 109.5 . . ?
C251 C53D H53C 109.5 . . ?
H53A C53D H53C 109.5 . . ?
H53B C53D H53C 109.5 . . ?
C55 C54 C53 123.3(3) . . ?
C55 C54 H54A 118.4 . . ?
C53 C54 H54A 118.4 . . ?
C251 C54D H54B 109.5 . . ?
C251 C54D H54C 109.5 . . ?
H54B C54D H54C 109.5 . . ?
C251 C54D H54D 109.5 . . ?
H54B C54D H54D 109.5 . . ?
H54C C54D H54D 109.5 . . ?
C54 C55 C56 118.2(3) . . ?
C54 C55 C45 122.8(3) . . ?
C56 C55 C45 118.7(3) . . ?
C61 C56 C57 120.0(3) . . ?
C61 C56 C55 119.8(3) . . ?
C57 C56 C55 119.9(3) . . ?
C255 C56D H56A 109.5 . . ?
C255 C56D H56B 109.5 . . ?
H56A C56D H56B 109.5 . . ?
C255 C56D H56C 109.5 . . ?
H56A C56D H56C 109.5 . . ?
H56B C56D H56C 109.5 . . ?
C58 C57 C56 118.2(3) . . ?
C58 C57 C43 123.6(3) . . ?
C56 C57 C43 117.9(3) . . ?
C255 C57D H57A 109.5 . . ?
C255 C57D H57B 109.5 . . ?
H57A C57D H57B 109.5 . . ?
C255 C57D H57C 109.5 . . ?
H57A C57D H57C 109.5 . . ?
H57B C57D H57C 109.5 . . ?
O2 C58 C57 117.8(3) . . ?
O2 C58 C59 120.7(3) . . ?
C57 C58 C59 120.9(3) . . ?
C255 C58D H58A 109.5 . . ?
C255 C58D H58B 109.5 . . ?
H58A C58D H58B 109.5 . . ?
C255 C58D H58C 109.5 . . ?
H58A C58D H58C 109.5 . . ?
H58B C58D H58C 109.5 . . ?
C60 C59 C58 120.3(3) . . ?
C60 C59 H59A 119.9 . . ?
C58 C59 H59A 119.9 . . ?
C59 C60 C61 120.9(3) . . ?
C59 C60 H60A 119.5 . . ?
C61 C60 H60A 119.5 . . ?
C259 C60D H60B 109.5 . . ?
C259 C60D H60C 109.5 . . ?
H60B C60D H60C 109.5 . . ?
C259 C60D H60D 109.5 . . ?
H60B C60D H60D 109.5 . . ?
H60C C60D H60D 109.5 . . ?
C56 C61 C60 117.7(3) . . ?
C56 C61 C62 119.3(3) . . ?
C60 C61 C62 122.8(3) . . ?
C259 C61D H61A 109.5 . . ?
C259 C61D H61B 109.5 . . ?
H61A C61D H61B 109.5 . . ?
C259 C61D H61C 109.5 . . ?
H61A C61D H61C 109.5 . . ?
H61B C61D H61C 109.5 . . ?
C53 C62 C61 119.8(3) . . ?
C53 C62 C64 117.9(3) . . ?
C61 C62 C64 122.4(3) . . ?
C259 C62D H62A 109.5 . . ?
C259 C62D H62B 109.5 . . ?
H62A C62D H62B 109.5 . . ?
C259 C62D H62C 109.5 . . ?
H62A C62D H62C 109.5 . . ?
H62B C62D H62C 109.5 . . ?
C68 C63 C64 117.5(3) . . ?
C68 C63 C48 122.2(3) . . ?
C64 C63 C48 119.2(3) . . ?
C65 C64 C63 119.4(3) . . ?
C65 C64 C62 121.5(3) . . ?
C63 C64 C62 118.8(3) . . ?
C263 C64D H64A 109.5 . . ?
C263 C64D H64B 109.5 . . ?
H64A C64D H64B 109.5 . . ?
C263 C64D H64C 109.5 . . ?
H64A C64D H64C 109.5 . . ?
H64B C64D H64C 109.5 . . ?
C66 C65 C64 122.8(3) . . ?
C66 C65 H65A 118.6 . . ?
C64 C65 H65A 118.6 . . ?
C263 C65D H65B 109.5 . . ?
C263 C65D H65C 109.5 . . ?
H65B C65D H65C 109.5 . . ?
C263 C65D H65D 109.5 . . ?
H65B C65D H65D 109.5 . . ?
H65C C65D H65D 109.5 . . ?
C65 C66 C67 117.2(3) . . ?
C65 C66 C116 118.6(3) . . ?
C67 C66 C116 124.3(3) . . ?
C263 C66D H66A 109.5 . . ?
C263 C66D H66B 109.5 . . ?
H66A C66D H66B 109.5 . . ?
C263 C66D H66C 109.5 . . ?
H66A C66D H66C 109.5 . . ?
H66B C66D H66C 109.5 . . ?
C68 C67 C66 121.3(3) . . ?
C68 C67 H67A 119.4 . . ?
C66 C67 H67A 119.4 . . ?
C67 C68 C63 121.6(3) . . ?
C67 C68 H68A 119.2 . . ?
C63 C68 H68A 119.2 . . ?
C267 C68D H68B 109.5 . . ?
C267 C68D H68C 109.5 . . ?
H68B C68D H68C 109.5 . . ?
C267 C68D H68D 109.5 . . ?
H68B C68D H68D 109.5 . . ?
H68C C68D H68D 109.5 . . ?
C74 C69 C70 116.9(4) . . ?
C74 C69 C49 123.8(4) . . ?
C70 C69 C49 118.8(3) . . ?
C267 C69D H69A 109.5 . . ?
C267 C69D H69B 109.5 . . ?
H69A C69D H69B 109.5 . . ?
C267 C69D H69C 109.5 . . ?
H69A C69D H69C 109.5 . . ?
H69B C69D H69C 109.5 . . ?
C71 C70 C69 121.3(4) . . ?
C71 C70 H70A 119.3 . . ?
C69 C70 H70A 119.3 . . ?
C267 C70D H70B 109.5 . . ?
C267 C70D H70C 109.5 . . ?
H70B C70D H70C 109.5 . . ?
C267 C70D H70D 109.5 . . ?
H70B C70D H70D 109.5 . . ?
H70C C70D H70D 109.5 . . ?
C72 C71 C70 121.5(5) . . ?
C72 C71 H71A 119.3 . . ?
C70 C71 H71A 119.3 . . ?
C71 C72 C73 117.5(4) . . ?
C71 C72 C120 121.7(6) . . ?
C73 C72 C120 120.5(5) . . ?
C72 C73 C74 121.5(5) . . ?
C72 C73 H73A 119.2 . . ?
C74 C73 H73A 119.2 . . ?
C69 C74 C73 121.0(5) . . ?
C69 C74 H74A 119.5 . . ?
C73 C74 H74A 119.5 . . ?
C80 C75 C76 117.6(3) . . ?
C80 C75 C50 121.9(3) . . ?
C76 C75 C50 120.5(3) . . ?
C77 C76 C75 121.4(4) . . ?
C77 C76 H76A 119.3 . . ?
C75 C76 H76A 119.3 . . ?
C76 C77 C78 121.9(4) . . ?
C76 C77 H77A 119.1 . . ?
C78 C77 H77A 119.1 . . ?
C77 C78 C79 116.6(3) . . ?
C77 C78 C124 119.5(4) . . ?
C79 C78 C124 123.9(4) . . ?
C78 C79 C80 121.9(4) . . ?
C78 C79 H79A 119.1 . . ?
C80 C79 H79A 119.1 . . ?
C75 C80 C79 120.6(4) . . ?
C75 C80 H80A 119.7 . . ?
C79 C80 H80A 119.7 . . ?
C86 C81 C82 117.4(3) . . ?
C86 C81 C51 122.3(3) . . ?
C82 C81 C51 120.3(3) . . ?
C83 C82 C81 121.6(4) . . ?
C83 C82 H82A 119.2 . . ?
C81 C82 H82A 119.2 . . ?
C82 C83 C84 121.3(4) . . ?
C82 C83 H83A 119.3 . . ?
C84 C83 H83A 119.3 . . ?
C83 C84 C85 117.2(3) . . ?
C83 C84 C128 120.5(4) . . ?
C85 C84 C128 122.2(4) . . ?
C84 C85 C86 121.8(4) . . ?
C84 C85 H85A 119.1 . . ?
C86 C85 H85A 119.1 . . ?
C81 C86 C85 120.5(4) . . ?
C81 C86 H86A 119.8 . . ?
C85 C86 H86A 119.8 . . ?
C88 C87 C92 116.9(3) . . ?
C88 C87 C52 123.6(3) . . ?
C92 C87 C52 119.3(3) . . ?
C89 C88 C87 121.3(3) . . ?
C89 C88 H88A 119.3 . . ?
C87 C88 H88A 119.3 . . ?
C88 C89 C90 121.8(3) . . ?
C88 C89 H89A 119.1 . . ?
C90 C89 H89A 119.1 . . ?
C89 C90 C91 116.6(3) . . ?
C89 C90 C132 122.6(3) . . ?
C91 C90 C132 120.8(3) . . ?
C92 C91 C90 122.2(3) . . ?
C92 C91 H91A 118.9 . . ?
C90 C91 H91A 118.9 . . ?
C91 C92 C87 120.9(3) . . ?
C91 C92 H92A 119.6 . . ?
C87 C92 H92A 119.6 . . ?
C95 C93 C96 107.9(6) . . ?
C95A C93 C10 112.2(8) . . ?
C95 C93 C10 111.4(5) . . ?
C96 C93 C10 109.3(4) . . ?
C95 C93 C94 109.7(7) . . ?
C96 C93 C94 109.0(6) . . ?
C10 C93 C94 109.5(5) . . ?
C95A C93 C94A 109.9(10) . . ?
C10 C93 C94A 108.1(8) . . ?
C95A C93 C96A 108.1(10) . . ?
C10 C93 C96A 110.0(8) . . ?
C94A C93 C96A 108.6(10) . . ?
C93 C94 H94A 109.5 . . ?
C93 C94 H94B 109.5 . . ?
H94A C94 H94B 109.5 . . ?
C93 C94 H94C 109.5 . . ?
H94A C94 H94C 109.5 . . ?
H94B C94 H94C 109.5 . . ?
C93 C94A H94D 109.5 . . ?
C93 C94A H94E 109.5 . . ?
H94D C94A H94E 109.5 . . ?
C93 C94A H94F 109.5 . . ?
H94D C94A H94F 109.5 . . ?
H94E C94A H94F 109.5 . . ?
C93 C95 H95A 109.5 . . ?
C93 C95 H95B 109.5 . . ?
H95A C95 H95B 109.5 . . ?
C93 C95 H95C 109.5 . . ?
H95A C95 H95C 109.5 . . ?
H95B C95 H95C 109.5 . . ?
C93 C95A H95D 109.5 . . ?
C93 C95A H95E 109.5 . . ?
H95D C95A H95E 109.5 . . ?
C93 C95A H95F 109.5 . . ?
H95D C95A H95F 109.5 . . ?
H95E C95A H95F 109.5 . . ?
C93 C96 H96A 109.5 . . ?
C93 C96 H96B 109.5 . . ?
H96A C96 H96B 109.5 . . ?
C93 C96 H96C 109.5 . . ?
H96A C96 H96C 109.5 . . ?
H96B C96 H96C 109.5 . . ?
C93 C96A H96D 109.5 . . ?
C93 C96A H96E 109.5 . . ?
H96D C96A H96E 109.5 . . ?
C93 C96A H96F 109.5 . . ?
H96D C96A H96F 109.5 . . ?
H96E C96A H96F 109.5 . . ?
C98 C97 C100 116.6(8) . . ?
C98A C97 C99A 113.8(8) . . ?
C98 C97 C16 110.8(6) . . ?
C98A C97 C16 106.9(6) . . ?
C100 C97 C16 113.5(7) . . ?
C99A C97 C16 112.7(6) . . ?
C98A C97 C00B 106.0(8) . . ?
C99A C97 C00B 106.4(8) . . ?
C16 C97 C00B 110.9(7) . . ?
C98 C97 C99 104.8(8) . . ?
C100 C97 C99 103.3(8) . . ?
C16 C97 C99 106.6(6) . . ?
C97 C98 H98A 109.5 . . ?
C97 C98 H98B 109.5 . . ?
H98A C98 H98B 109.5 . . ?
C97 C98 H98C 109.5 . . ?
H98A C98 H98C 109.5 . . ?
H98B C98 H98C 109.5 . . ?
C97 C98A H98D 109.5 . . ?
C97 C98A H98E 109.5 . . ?
H98D C98A H98E 109.5 . . ?
C97 C98A H98F 109.5 . . ?
H98D C98A H98F 109.5 . . ?
H98E C98A H98F 109.5 . . ?
C97 C99 H99A 109.5 . . ?
C97 C99 H99B 109.5 . . ?
H99A C99 H99B 109.5 . . ?
C97 C99 H99C 109.5 . . ?
H99A C99 H99C 109.5 . . ?
H99B C99 H99C 109.5 . . ?
C97 C99A H99D 109.5 . . ?
C97 C99A H99E 109.5 . . ?
H99D C99A H99E 109.5 . . ?
C97 C99A H99F 109.5 . . ?
H99D C99A H99F 109.5 . . ?
H99E C99A H99F 109.5 . . ?
C97 C100 H10V 109.5 . . ?
C97 C100 H10W 109.5 . . ?
H10V C100 H10W 109.5 . . ?
C97 C100 H10X 109.5 . . ?
H10V C100 H10X 109.5 . . ?
H10W C100 H10X 109.5 . . ?
C03B C101 C04B 109.6(7) . . ?
C102 C101 C103 112.9(7) . . ?
C102 C101 C22 112.0(5) . . ?
C03B C101 C22 110.3(5) . . ?
C04B C101 C22 114.1(6) . . ?
C103 C101 C22 107.9(5) . . ?
C03B C101 C02B 110.5(7) . . ?
C04B C101 C02B 106.0(7) . . ?
C22 C101 C02B 106.1(5) . . ?
C102 C101 C104 109.4(7) . . ?
C103 C101 C104 103.7(7) . . ?
C22 C101 C104 110.6(6) . . ?
C101 C102 H10D 109.5 . . ?
C101 C102 H10E 109.5 . . ?
H10D C102 H10E 109.5 . . ?
C101 C102 H10F 109.5 . . ?
H10D C102 H10F 109.5 . . ?
H10E C102 H10F 109.5 . . ?
C101 C103 H10G 109.5 . . ?
C101 C103 H10H 109.5 . . ?
H10G C103 H10H 109.5 . . ?
C101 C103 H10I 109.5 . . ?
H10G C103 H10I 109.5 . . ?
H10H C103 H10I 109.5 . . ?
C101 C104 H10J 109.5 . . ?
C101 C104 H10K 109.5 . . ?
H10J C104 H10K 109.5 . . ?
C101 C104 H10L 109.5 . . ?
H10J C104 H10L 109.5 . . ?
H10K C104 H10L 109.5 . . ?
C107 C105 C106 110.9(10) . . ?
C07B C105 C08B 108.3(10) . . ?
C07B C105 C06B 111.1(10) . . ?
C08B C105 C06B 108.4(10) . . ?
C107 C105 C108 109.3(10) . . ?
C106 C105 C108 108.2(10) . . ?
C07B C105 C28 109.5(7) . . ?
C107 C105 C28 108.8(9) . . ?
C106 C105 C28 111.6(9) . . ?
C08B C105 C28 109.0(8) . . ?
C06B C105 C28 110.5(8) . . ?
C108 C105 C28 107.9(9) . . ?
C105 C106 H10M 109.5 . . ?
C105 C106 H10N 109.5 . . ?
H10M C106 H10N 109.5 . . ?
C105 C106 H10O 109.5 . . ?
H10M C106 H10O 109.5 . . ?
H10N C106 H10O 109.5 . . ?
C105 C107 H10P 109.5 . . ?
C105 C107 H10Q 109.5 . . ?
H10P C107 H10Q 109.5 . . ?
C105 C107 H10R 109.5 . . ?
H10P C107 H10R 109.5 . . ?
H10Q C107 H10R 109.5 . . ?
C105 C108 H10S 109.5 . . ?
C105 C108 H10T 109.5 . . ?
H10S C108 H10T 109.5 . . ?
C105 C108 H10U 109.5 . . ?
H10S C108 H10U 109.5 . . ?
H10T C108 H10U 109.5 . . ?
C111 C109 C112 119.1(7) . . ?
C11B C109 C12B 112.4(7) . . ?
C11B C109 C10B 105.4(7) . . ?
C12B C109 C10B 110.9(7) . . ?
C111 C109 C34 112.2(6) . . ?
C112 C109 C34 113.5(5) . . ?
C11B C109 C34 111.8(6) . . ?
C12B C109 C34 108.1(5) . . ?
C10B C109 C34 108.3(5) . . ?
C111 C109 C110 104.0(7) . . ?
C112 C109 C110 101.1(7) . . ?
C34 C109 C110 104.6(5) . . ?
C109 C110 H11E 109.5 . . ?
C109 C110 H11F 109.5 . . ?
H11E C110 H11F 109.5 . . ?
C109 C110 H11G 109.5 . . ?
H11E C110 H11G 109.5 . . ?
H11F C110 H11G 109.5 . . ?
C109 C111 H11H 109.5 . . ?
C109 C111 H11I 109.5 . . ?
H11H C111 H11I 109.5 . . ?
C109 C111 H11J 109.5 . . ?
H11H C111 H11J 109.5 . . ?
H11I C111 H11J 109.5 . . ?
C109 C112 H11K 109.5 . . ?
C109 C112 H11L 109.5 . . ?
H11K C112 H11L 109.5 . . ?
C109 C112 H11M 109.5 . . ?
H11K C112 H11M 109.5 . . ?
H11L C112 H11M 109.5 . . ?
O1 C113 C114 103.2(17) . . ?
O1 C113 H11N 111.1 . . ?
C114 C113 H11N 111.1 . . ?
O1 C113 H11O 111.1 . . ?
C114 C113 H11O 111.1 . . ?
H11N C113 H11O 109.1 . . ?
C14B C13B O1 121(2) . . ?
C14B C13B H13A 107.1 . . ?
O1 C13B H13A 107.1 . . ?
C14B C13B H13B 107.1 . . ?
O1 C13B H13B 107.1 . . ?
H13A C13B H13B 106.8 . . ?
C115 C114 C113 119(2) . . ?
C115 C114 H11P 107.5 . . ?
C113 C114 H11P 107.5 . . ?
C115 C114 H11Q 107.5 . . ?
C113 C114 H11Q 107.5 . . ?
H11P C114 H11Q 107.0 . . ?
C13B C14B C15B 112.0(19) . . ?
C13B C14B H14B 109.2 . . ?
C15B C14B H14B 109.2 . . ?
C13B C14B H14H 109.2 . . ?
C15B C14B H14H 109.2 . . ?
H14B C14B H14H 107.9 . . ?
O2 C115 C114 117(3) . . ?
O2 C115 H12Z 108.1 . . ?
C114 C115 H12Z 108.1 . . ?
O2 C115 H13Q 108.1 . . ?
C114 C115 H13Q 108.1 . . ?
H12Z C115 H13Q 107.3 . . ?
O2 C15B C14B 104(3) . . ?
O2 C15B H15B 110.9 . . ?
C14B C15B H15B 110.9 . . ?
O2 C15B H15C 111.0 . . ?
C14B C15B H15C 111.0 . . ?
H15B C15B H15C 109.0 . . ?
C17B C116 C18B 109.3(6) . . ?
C117 C116 C119 109.2(10) . . ?
C17B C116 C19B 108.5(5) . . ?
C18B C116 C19B 108.9(6) . . ?
C117 C116 C118 109.0(10) . . ?
C119 C116 C118 109.6(10) . . ?
C17B C116 C66 109.0(4) . . ?
C18B C116 C66 108.7(4) . . ?
C117 C116 C66 110.3(8) . . ?
C119 C116 C66 110.0(8) . . ?
C19B C116 C66 112.4(5) . . ?
C118 C116 C66 108.7(8) . . ?
C116 C117 H11R 109.5 . . ?
C116 C117 H11S 109.5 . . ?
H11R C117 H11S 109.5 . . ?
C116 C117 H11T 109.5 . . ?
H11R C117 H11T 109.5 . . ?
H11S C117 H11T 109.5 . . ?
C116 C118 H11U 109.5 . . ?
C116 C118 H11V 109.5 . . ?
H11U C118 H11V 109.5 . . ?
C116 C118 H11W 109.5 . . ?
H11U C118 H11W 109.5 . . ?
H11V C118 H11W 109.5 . . ?
C116 C119 H11X 109.5 . . ?
C116 C119 H11Y 109.5 . . ?
H11X C119 H11Y 109.5 . . ?
C116 C119 H11Z 109.5 . . ?
H11X C119 H11Z 109.5 . . ?
H11Y C119 H11Z 109.5 . . ?
C21B C120 C22B 110.7(9) . . ?
C123 C120 C121 114.3(9) . . ?
C123 C120 C72 112.3(6) . . ?
C21B C120 C72 111.2(6) . . ?
C22B C120 C72 110.4(6) . . ?
C121 C120 C72 105.6(6) . . ?
C123 C120 C122 105.5(8) . . ?
C121 C120 C122 108.4(8) . . ?
C72 C120 C122 110.7(7) . . ?
C21B C120 C23B 109.2(8) . . ?
C22B C120 C23B 107.2(8) . . ?
C72 C120 C23B 108.1(7) . . ?
C120 C121 H12E 109.5 . . ?
C120 C121 H12F 109.5 . . ?
H12E C121 H12F 109.5 . . ?
C120 C121 H12G 109.5 . . ?
H12E C121 H12G 109.5 . . ?
H12F C121 H12G 109.5 . . ?
C120 C122 H12H 109.5 . . ?
C120 C122 H12I 109.5 . . ?
H12H C122 H12I 109.5 . . ?
C120 C122 H12J 109.5 . . ?
H12H C122 H12J 109.5 . . ?
H12I C122 H12J 109.5 . . ?
C120 C123 H12K 109.5 . . ?
C120 C123 H12L 109.5 . . ?
H12K C123 H12L 109.5 . . ?
C120 C123 H12M 109.5 . . ?
H12K C123 H12M 109.5 . . ?
H12L C123 H12M 109.5 . . ?
C127 C124 C125 109.9(6) . . ?
C26B C124 C78 112.6(6) . . ?
C127 C124 C78 112.5(6) . . ?
C125 C124 C78 108.5(5) . . ?
C26B C124 C25B 110.2(6) . . ?
C78 C124 C25B 109.7(5) . . ?
C127 C124 C126 107.1(7) . . ?
C125 C124 C126 109.1(6) . . ?
C78 C124 C126 109.8(6) . . ?
C26B C124 C27B 111.1(7) . . ?
C78 C124 C27B 106.0(6) . . ?
C25B C124 C27B 107.0(6) . . ?
C124 C125 H12N 109.5 . . ?
C124 C125 H12O 109.5 . . ?
H12N C125 H12O 109.5 . . ?
C124 C125 H12P 109.5 . . ?
H12N C125 H12P 109.5 . . ?
H12O C125 H12P 109.5 . . ?
C124 C126 H12Q 109.5 . . ?
C124 C126 H12R 109.5 . . ?
H12Q C126 H12R 109.5 . . ?
C124 C126 H12S 109.5 . . ?
H12Q C126 H12S 109.5 . . ?
H12R C126 H12S 109.5 . . ?
C124 C127 H12T 109.5 . . ?
C124 C127 H12U 109.5 . . ?
H12T C127 H12U 109.5 . . ?
C124 C127 H12V 109.5 . . ?
H12T C127 H12V 109.5 . . ?
H12U C127 H12V 109.5 . . ?
C131 C128 C129 114.0(8) . . ?
C30B C128 C29B 114.4(8) . . ?
C30B C128 C84 115.4(5) . . ?
C131 C128 C84 113.7(5) . . ?
C129 C128 C84 113.4(7) . . ?
C29B C128 C84 111.4(7) . . ?
C30B C128 C31B 109.7(7) . . ?
C29B C128 C31B 102.1(8) . . ?
C84 C128 C31B 102.3(5) . . ?
C131 C128 C130 106.4(7) . . ?
C129 C128 C130 103.2(8) . . ?
C84 C128 C130 104.8(5) . . ?
C128 C129 H12W 109.5 . . ?
C128 C129 H12X 109.5 . . ?
H12W C129 H12X 109.5 . . ?
C128 C129 H12Y 109.5 . . ?
H12W C129 H12Y 109.5 . . ?
H12X C129 H12Y 109.5 . . ?
C128 C130 H13C 109.5 . . ?
C128 C130 H13D 109.5 . . ?
H13C C130 H13D 109.5 . . ?
C128 C130 H13R 109.5 . . ?
H13C C130 H13R 109.5 . . ?
H13D C130 H13R 109.5 . . ?
C128 C131 H13E 109.5 . . ?
C128 C131 H13F 109.5 . . ?
H13E C131 H13F 109.5 . . ?
C128 C131 H13G 109.5 . . ?
H13E C131 H13G 109.5 . . ?
H13F C131 H13G 109.5 . . ?
C133 C132 C135 112.0(6) . . ?
C34B C132 C35B 110.7(6) . . ?
C34B C132 C33B 108.1(6) . . ?
C35B C132 C33B 108.3(6) . . ?
C133 C132 C90 109.8(6) . . ?
C34B C132 C90 112.2(6) . . ?
C135 C132 C90 109.6(5) . . ?
C35B C132 C90 110.4(5) . . ?
C33B C132 C90 107.1(5) . . ?
C133 C132 C134 107.0(6) . . ?
C135 C132 C134 107.6(6) . . ?
C90 C132 C134 110.8(6) . . ?
C132 C133 H13H 109.5 . . ?
C132 C133 H13I 109.5 . . ?
H13H C133 H13I 109.5 . . ?
C132 C133 H13J 109.5 . . ?
H13H C133 H13J 109.5 . . ?
H13I C133 H13J 109.5 . . ?
C132 C33B H33E 109.5 . . ?
C132 C33B H33F 109.5 . . ?
H33E C33B H33F 109.5 . . ?
C132 C33B H33G 109.5 . . ?
H33E C33B H33G 109.5 . . ?
H33F C33B H33G 109.5 . . ?
C132 C134 H13K 109.5 . . ?
C132 C134 H13L 109.5 . . ?
H13K C134 H13L 109.5 . . ?
C132 C134 H13M 109.5 . . ?
H13K C134 H13M 109.5 . . ?
H13L C134 H13M 109.5 . . ?
C132 C34B H34D 109.5 . . ?
C132 C34B H34E 109.5 . . ?
H34D C34B H34E 109.5 . . ?
C132 C34B H34F 109.5 . . ?
H34D C34B H34F 109.5 . . ?
H34E C34B H34F 109.5 . . ?
C132 C135 H13N 109.5 . . ?
C132 C135 H13O 109.5 . . ?
H13N C135 H13O 109.5 . . ?
C132 C135 H13P 109.5 . . ?
H13N C135 H13P 109.5 . . ?
H13O C135 H13P 109.5 . . ?
C132 C35B H35E 109.5 . . ?
C132 C35B H35F 109.5 . . ?
H35E C35B H35F 109.5 . . ?
C132 C35B H35G 109.5 . . ?
H35E C35B H35G 109.5 . . ?
H35F C35B H35G 109.5 . . ?
C137 C136 C141 119.2(3) . . ?
C137 C136 C142 120.2(3) . . ?
C141 C136 C142 120.6(3) . . ?
C138 C137 C136 120.0(3) . . ?
C138 C137 C148 121.9(3) . . ?
C136 C137 C148 118.1(3) . . ?
C139 C138 C137 120.1(3) . . ?
C139 C138 C154 118.4(3) . . ?
C137 C138 C154 121.5(3) . . ?
C138 C139 C140 119.6(3) . . ?
C138 C139 C160 119.7(3) . . ?
C140 C139 C160 120.5(3) . . ?
C141 C140 C139 118.8(3) . . ?
C141 C140 C166 116.8(3) . . ?
C139 C140 C166 124.1(3) . . ?
C140 C141 C136 118.9(3) . . ?
C140 C141 C172 117.2(3) . . ?
C136 C141 C172 123.8(3) . . ?
C147 C142 C143 117.1(3) . . ?
C147 C142 C136 120.7(3) . . ?
C143 C142 C136 122.2(3) . . ?
C144 C143 C142 121.4(3) . . ?
C144 C143 H14C 119.3 . . ?
C142 C143 H14C 119.3 . . ?
C143 C144 C145 121.6(3) . . ?
C143 C144 H14D 119.2 . . ?
C145 C144 H14D 119.2 . . ?
C144 C145 C146 117.2(3) . . ?
C144 C145 C228 120.6(3) . . ?
C146 C145 C228 122.2(3) . . ?
C147 C146 C145 121.3(3) . . ?
C147 C146 H14E 119.4 . . ?
C145 C146 H14E 119.4 . . ?
C146 C147 C142 121.3(3) . . ?
C146 C147 H14F 119.3 . . ?
C142 C147 H14F 119.3 . . ?
C149 C148 C153 117.6(3) . . ?
C149 C148 C137 122.7(3) . . ?
C153 C148 C137 119.4(3) . . ?
C148 C149 C150 120.8(3) . . ?
C148 C149 H14G 119.6 . . ?
C150 C149 H14G 119.6 . . ?
C151 C150 C149 121.6(4) . . ?
C151 C150 H15D 119.2 . . ?
C149 C150 H15D 119.2 . . ?
C150 C151 C152 116.8(3) . . ?
C150 C151 C232 123.2(3) . . ?
C152 C151 C232 119.9(3) . . ?
C153 C152 C151 121.8(3) . . ?
C153 C152 H15E 119.1 . . ?
C151 C152 H15E 119.1 . . ?
C152 C153 C148 121.1(3) . . ?
C152 C153 H15F 119.5 . . ?
C148 C153 H15F 119.5 . . ?
C155 C154 C159 117.4(3) . . ?
C155 C154 C138 122.9(3) . . ?
C159 C154 C138 119.5(3) . . ?
C154 C155 C156 120.8(3) . . ?
C154 C155 H15G 119.6 . . ?
C156 C155 H15G 119.6 . . ?
C157 C156 C155 121.2(3) . . ?
C157 C156 H15H 119.4 . . ?
C155 C156 H15H 119.4 . . ?
C156 C157 C158 117.7(3) . . ?
C156 C157 C236 123.9(3) . . ?
C158 C157 C236 118.5(3) . . ?
C159 C158 C157 121.4(3) . . ?
C159 C158 H15I 119.3 . . ?
C157 C158 H15I 119.3 . . ?
C158 C159 C154 121.5(3) . . ?
C158 C159 H15J 119.3 . . ?
C154 C159 H15J 119.3 . . ?
C161 C160 C165 117.8(3) . . ?
C161 C160 C139 122.5(3) . . ?
C165 C160 C139 119.7(3) . . ?
C162 C161 C160 120.4(3) . . ?
C162 C161 H16A 119.8 . . ?
C160 C161 H16A 119.8 . . ?
C161 C162 C163 122.1(3) . . ?
C161 C162 H16B 119.0 . . ?
C163 C162 H16B 119.0 . . ?
C164 C163 C162 117.3(3) . . ?
C164 C163 C240 122.8(3) . . ?
C162 C163 C240 119.9(3) . . ?
C163 C164 C165 121.0(3) . . ?
C163 C164 H16C 119.5 . . ?
C165 C164 H16C 119.5 . . ?
C164 C165 C160 121.4(3) . . ?
C164 C165 H16D 119.3 . . ?
C160 C165 H16D 119.3 . . ?
C167 C166 C171 117.6(3) . . ?
C167 C166 C140 122.2(3) . . ?
C171 C166 C140 119.2(3) . . ?
C168 C167 C166 121.5(3) . . ?
C168 C167 H16E 119.3 . . ?
C166 C167 H16E 119.3 . . ?
C167 C168 C169 121.6(3) . . ?
C167 C168 H16F 119.2 . . ?
C169 C168 H16F 119.2 . . ?
C170 C169 C168 117.1(3) . . ?
C170 C169 C244 123.2(3) . . ?
C168 C169 C244 119.6(3) . . ?
C169 C170 C171 122.9(3) . . ?
C169 C170 H17E 118.5 . . ?
C171 C170 H17E 118.5 . . ?
C166 C171 C170 119.0(3) . . ?
C166 C171 C173 118.7(3) . . ?
C170 C171 C173 122.2(3) . . ?
C173 C172 C181 118.9(3) . . ?
C173 C172 C141 119.6(3) . . ?
C181 C172 C141 120.8(3) . . ?
C172 C173 C174 119.0(3) . . ?
C172 C173 C171 118.2(3) . . ?
C174 C173 C171 122.8(3) . . ?
C179 C174 C175 116.8(3) . . ?
C179 C174 C173 119.9(3) . . ?
C175 C174 C173 123.2(3) . . ?
C176 C175 C174 121.0(3) . . ?
C176 C175 H17F 119.5 . . ?
C174 C175 H17F 119.5 . . ?
C175 C176 C177 121.3(3) . . ?
C175 C176 H17G 119.4 . . ?
C177 C176 H17G 119.4 . . ?
O3 C177 C178 119.3(3) . . ?
O3 C177 C176 120.0(3) . . ?
C178 C177 C176 120.3(3) . . ?
C177 C178 C179 118.1(3) . . ?
C177 C178 C192 123.8(3) . . ?
C179 C178 C192 118.0(3) . . ?
C174 C179 C178 120.8(3) . . ?
C174 C179 C180 118.9(3) . . ?
C178 C179 C180 120.1(3) . . ?
C181 C180 C179 118.7(3) . . ?
C181 C180 C190 122.6(3) . . ?
C179 C180 C190 118.6(3) . . ?
C180 C181 C172 123.2(3) . . ?
C180 C181 H18E 118.4 . . ?
C172 C181 H18E 118.4 . . ?
C183 C182 C187 119.4(3) . . ?
C183 C182 C188 116.8(3) . . ?
C187 C182 C188 123.6(3) . . ?
C182 C183 C184 118.8(3) . . ?
C182 C183 C198 116.2(3) . . ?
C184 C183 C198 124.5(3) . . ?
C185 C184 C183 119.1(3) . . ?
C185 C184 C204 121.5(3) . . ?
C183 C184 C204 119.4(3) . . ?
C184 C185 C186 119.9(3) . . ?
C184 C185 C210 121.7(3) . . ?
C186 C185 C210 118.4(3) . . ?
C187 C186 C185 120.3(3) . . ?
C187 C186 C216 119.1(3) . . ?
C185 C186 C216 120.5(3) . . ?
C186 C187 C182 119.1(3) . . ?
C186 C187 C222 120.9(3) . . ?
C182 C187 C222 119.9(3) . . ?
C197 C188 C189 119.3(3) . . ?
C197 C188 C182 120.0(3) . . ?
C189 C188 C182 120.0(3) . . ?
C190 C189 C188 123.0(3) . . ?
C190 C189 H18F 118.5 . . ?
C188 C189 H18F 118.5 . . ?
C189 C190 C191 118.3(3) . . ?
C189 C190 C180 122.5(3) . . ?
C191 C190 C180 119.0(3) . . ?
C196 C191 C192 120.6(3) . . ?
C196 C191 C190 119.7(3) . . ?
C192 C191 C190 119.5(3) . . ?
C193 C192 C191 118.3(3) . . ?
C193 C192 C178 123.3(3) . . ?
C191 C192 C178 118.4(3) . . ?
O4 C193 C192 118.1(3) . . ?
O4 C193 C194 120.8(3) . . ?
C192 C193 C194 120.6(3) . . ?
C195 C194 C193 120.8(3) . . ?
C195 C194 H19D 119.6 . . ?
C193 C194 H19D 119.6 . . ?
C194 C195 C196 121.7(3) . . ?
C194 C195 H19E 119.2 . . ?
C196 C195 H19E 119.2 . . ?
C195 C196 C191 116.7(3) . . ?
C195 C196 C197 123.9(3) . . ?
C191 C196 C197 119.2(3) . . ?
C188 C197 C196 119.4(3) . . ?
C188 C197 C199 117.2(3) . . ?
C196 C197 C199 123.4(3) . . ?
C203 C198 C199 117.0(3) . . ?
C203 C198 C183 122.4(3) . . ?
C199 C198 C183 119.2(3) . . ?
C200 C199 C198 118.9(3) . . ?
C200 C199 C197 122.4(3) . . ?
C198 C199 C197 118.5(3) . . ?
C201 C200 C199 122.8(3) . . ?
C201 C200 H20B 118.6 . . ?
C199 C200 H20B 118.6 . . ?
C200 C201 C202 117.5(3) . . ?
C200 C201 C251 122.7(3) . . ?
C202 C201 C251 119.8(3) . . ?
C203 C202 C201 121.2(3) . . ?
C203 C202 H20C 119.4 . . ?
C201 C202 H20C 119.4 . . ?
C202 C203 C198 122.1(3) . . ?
C202 C203 H20D 118.9 . . ?
C198 C203 H20D 118.9 . . ?
C205 C204 C209 117.6(3) . . ?
C205 C204 C184 119.5(3) . . ?
C209 C204 C184 122.8(3) . . ?
C204 C205 C206 121.6(3) . . ?
C204 C205 H20E 119.2 . . ?
C206 C205 H20E 119.2 . . ?
C207 C206 C205 121.1(4) . . ?
C207 C206 H20F 119.4 . . ?
C205 C206 H20F 119.4 . . ?
C206 C207 C208 117.4(3) . . ?
C206 C207 C255 123.1(3) . . ?
C208 C207 C255 119.6(3) . . ?
C209 C208 C207 121.6(3) . . ?
C209 C208 H20G 119.2 . . ?
C207 C208 H20G 119.2 . . ?
C208 C209 C204 120.6(3) . . ?
C208 C209 H20H 119.7 . . ?
C204 C209 H20H 119.7 . . ?
C211 C210 C215 117.6(3) . . ?
C211 C210 C185 120.7(3) . . ?
C215 C210 C185 121.4(3) . . ?
C210 C211 C212 120.7(4) . . ?
C210 C211 H21E 119.6 . . ?
C212 C211 H21E 119.6 . . ?
C211 C212 C213 121.6(4) . . ?
C211 C212 H21F 119.2 . . ?
C213 C212 H21F 119.2 . . ?
C214 C213 C212 117.2(3) . . ?
C214 C213 C259 122.0(3) . . ?
C212 C213 C259 120.7(3) . . ?
C213 C214 C215 121.6(3) . . ?
C213 C214 H21G 119.2 . . ?
C215 C214 H21G 119.2 . . ?
C214 C215 C210 121.1(3) . . ?
C214 C215 H21H 119.4 . . ?
C210 C215 H21H 119.4 . . ?
C217 C216 C221 117.8(3) . . ?
C217 C216 C186 122.1(3) . . ?
C221 C216 C186 120.1(3) . . ?
C216 C217 C218 121.0(3) . . ?
C216 C217 H21I 119.5 . . ?
C218 C217 H21I 119.5 . . ?
C219 C218 C217 121.4(4) . . ?
C219 C218 H21J 119.3 . . ?
C217 C218 H21J 119.3 . . ?
C220 C219 C218 117.5(3) . . ?
C220 C219 C263 118.9(3) . . ?
C218 C219 C263 123.6(4) . . ?
C221 C220 C219 121.6(4) . . ?
C221 C220 H22D 119.2 . . ?
C219 C220 H22D 119.2 . . ?
C220 C221 C216 120.7(4) . . ?
C220 C221 H22E 119.6 . . ?
C216 C221 H22E 119.6 . . ?
C227 C222 C223 117.0(4) . . ?
C227 C222 C187 120.7(4) . . ?
C223 C222 C187 122.2(4) . . ?
C224 C223 C222 125.2(5) . . ?
C224 C223 H22F 117.4 . . ?
C222 C223 H22F 117.4 . . ?
C225 C224 C223 119.2(5) . . ?
C225 C224 H22G 120.4 . . ?
C223 C224 H22G 120.4 . . ?
C224 C225 C226 116.9(4) . . ?
C224 C225 C267 123.1(4) . . ?
C226 C225 C267 119.9(4) . . ?
C225 C226 C227 124.0(5) . . ?
C225 C226 H22H 118.0 . . ?
C227 C226 H22H 118.0 . . ?
C222 C227 C226 117.2(5) . . ?
C222 C227 H22I 121.4 . . ?
C226 C227 H22I 121.4 . . ?
C31D C228 C29D 110.1(7) . . ?
C230 C228 C229 112.5(7) . . ?
C31D C228 C145 116.5(5) . . ?
C230 C228 C145 111.0(5) . . ?
C29D C228 C145 112.6(6) . . ?
C229 C228 C145 111.7(6) . . ?
C230 C228 C231 107.6(6) . . ?
C229 C228 C231 108.4(7) . . ?
C145 C228 C231 105.3(5) . . ?
C31D C228 C30D 106.0(6) . . ?
C29D C228 C30D 107.5(7) . . ?
C145 C228 C30D 103.2(4) . . ?
C228 C229 H22J 109.5 . . ?
C228 C229 H22K 109.5 . . ?
H22J C229 H22K 109.5 . . ?
C228 C229 H22L 109.5 . . ?
H22J C229 H22L 109.5 . . ?
H22K C229 H22L 109.5 . . ?
C228 C230 H23E 109.5 . . ?
C228 C230 H23F 109.5 . . ?
H23E C230 H23F 109.5 . . ?
C228 C230 H23G 109.5 . . ?
H23E C230 H23G 109.5 . . ?
H23F C230 H23G 109.5 . . ?
C228 C231 H23H 109.5 . . ?
C228 C231 H23I 109.5 . . ?
H23H C231 H23I 109.5 . . ?
C228 C231 H23J 109.5 . . ?
H23H C231 H23J 109.5 . . ?
H23I C231 H23J 109.5 . . ?
C234 C232 C233 109.5(7) . . ?
C35D C232 C151 112.9(6) . . ?
C234 C232 C151 114.8(7) . . ?
C233 C232 C151 110.0(5) . . ?
C35D C232 C34D 110.3(7) . . ?
C151 C232 C34D 109.4(6) . . ?
C35D C232 C33D 111.3(6) . . ?
C151 C232 C33D 105.5(5) . . ?
C34D C232 C33D 107.2(7) . . ?
C234 C232 C235 107.3(7) . . ?
C233 C232 C235 107.7(6) . . ?
C151 C232 C235 107.3(6) . . ?
C232 C233 H23K 109.5 . . ?
C232 C233 H23L 109.5 . . ?
H23K C233 H23L 109.5 . . ?
C232 C233 H23M 109.5 . . ?
H23K C233 H23M 109.5 . . ?
H23L C233 H23M 109.5 . . ?
C232 C234 H23N 109.5 . . ?
C232 C234 H23O 109.5 . . ?
H23N C234 H23O 109.5 . . ?
C232 C234 H23P 109.5 . . ?
H23N C234 H23P 109.5 . . ?
H23O C234 H23P 109.5 . . ?
C232 C235 H23Q 109.5 . . ?
C232 C235 H23R 109.5 . . ?
H23Q C235 H23R 109.5 . . ?
C232 C235 H23S 109.5 . . ?
H23Q C235 H23S 109.5 . . ?
H23R C235 H23S 109.5 . . ?
C238 C236 C239 109.3(10) . . ?
C39D C236 C37D 112.4(9) . . ?
C39D C236 C38D 108.1(10) . . ?
C37D C236 C38D 108.6(10) . . ?
C238 C236 C237 107.4(9) . . ?
C239 C236 C237 111.0(10) . . ?
C238 C236 C157 111.2(8) . . ?
C239 C236 C157 110.1(9) . . ?
C39D C236 C157 108.3(7) . . ?
C37D C236 C157 108.4(9) . . ?
C38D C236 C157 111.1(9) . . ?
C237 C236 C157 107.9(7) . . ?
C236 C237 H23T 109.5 . . ?
C236 C237 H23U 109.5 . . ?
H23T C237 H23U 109.5 . . ?
C236 C237 H23V 109.5 . . ?
H23T C237 H23V 109.5 . . ?
H23U C237 H23V 109.5 . . ?
C236 C238 H23W 109.5 . . ?
C236 C238 H23X 109.5 . . ?
H23W C238 H23X 109.5 . . ?
C236 C238 H23Y 109.5 . . ?
H23W C238 H23Y 109.5 . . ?
H23X C238 H23Y 109.5 . . ?
C236 C239 H23Z 109.5 . . ?
C236 C239 H24B 109.5 . . ?
H23Z C239 H24B 109.5 . . ?
C236 C239 H24C 109.5 . . ?
H23Z C239 H24C 109.5 . . ?
H24B C239 H24C 109.5 . . ?
C43D C240 C41D 111.2(9) . . ?
C242 C240 C243 110.8(9) . . ?
C242 C240 C163 112.8(8) . . ?
C43D C240 C163 112.4(8) . . ?
C41D C240 C163 111.0(7) . . ?
C243 C240 C163 111.7(8) . . ?
C43D C240 C42D 109.4(8) . . ?
C41D C240 C42D 106.9(8) . . ?
C163 C240 C42D 105.6(6) . . ?
C242 C240 C241 109.4(9) . . ?
C243 C240 C241 106.4(8) . . ?
C163 C240 C241 105.4(7) . . ?
C240 C241 H24D 109.5 . . ?
C240 C241 H24E 109.5 . . ?
H24D C241 H24E 109.5 . . ?
C240 C241 H24F 109.5 . . ?
H24D C241 H24F 109.5 . . ?
H24E C241 H24F 109.5 . . ?
C240 C242 H24G 109.5 . . ?
C240 C242 H24H 109.5 . . ?
H24G C242 H24H 109.5 . . ?
C240 C242 H24I 109.5 . . ?
H24G C242 H24I 109.5 . . ?
H24H C242 H24I 109.5 . . ?
C240 C243 H24J 109.5 . . ?
C240 C243 H24K 109.5 . . ?
H24J C243 H24K 109.5 . . ?
C240 C243 H24L 109.5 . . ?
H24J C243 H24L 109.5 . . ?
H24K C243 H24L 109.5 . . ?
C47D C244 C46D 111.6(9) . . ?
C247 C244 C246 110.8(9) . . ?
C47D C244 C45D 107.5(6) . . ?
C46D C244 C45D 107.7(9) . . ?
C247 C244 C245 107.9(10) . . ?
C246 C244 C245 107.8(9) . . ?
C247 C244 C169 112.2(8) . . ?
C47D C244 C169 111.8(4) . . ?
C46D C244 C169 108.9(9) . . ?
C246 C244 C169 109.5(6) . . ?
C45D C244 C169 109.2(6) . . ?
C245 C244 C169 108.5(9) . . ?
C244 C245 H24M 109.5 . . ?
C244 C245 H24N 109.5 . . ?
H24M C245 H24N 109.5 . . ?
C244 C245 H24O 109.5 . . ?
H24M C245 H24O 109.5 . . ?
H24N C245 H24O 109.5 . . ?
C244 C246 H24P 109.5 . . ?
C244 C246 H24Q 109.5 . . ?
H24P C246 H24Q 109.5 . . ?
C244 C246 H24R 109.5 . . ?
H24P C246 H24R 109.5 . . ?
H24Q C246 H24R 109.5 . . ?
C244 C247 H24S 109.5 . . ?
C244 C247 H24T 109.5 . . ?
H24S C247 H24T 109.5 . . ?
C244 C247 H24U 109.5 . . ?
H24S C247 H24U 109.5 . . ?
H24T C247 H24U 109.5 . . ?
O3 C248 C249 112.7(9) . . ?
O3 C248 H24V 109.1 . . ?
C249 C248 H24V 109.1 . . ?
O3 C248 H24W 109.1 . . ?
C249 C248 H24W 109.1 . . ?
H24V C248 H24W 107.8 . . ?
C49D C48D O3 102.7(8) . . ?
C49D C48D H48A 111.2 . . ?
O3 C48D H48A 111.2 . . ?
C49D C48D H48B 111.2 . . ?
O3 C48D H48B 111.2 . . ?
H48A C48D H48B 109.1 . . ?
C250 C249 C248 103.1(10) . . ?
C250 C249 H24X 111.1 . . ?
C248 C249 H24X 111.1 . . ?
C250 C249 H24Y 111.1 . . ?
C248 C249 H24Y 111.1 . . ?
H24X C249 H24Y 109.1 . . ?
C48D C49D C50D 110.3(11) . . ?
C48D C49D H49A 109.6 . . ?
C50D C49D H49A 109.6 . . ?
C48D C49D H49B 109.6 . . ?
C50D C49D H49B 109.6 . . ?
H49A C49D H49B 108.1 . . ?
O4 C250 C249 97.4(10) . . ?
O4 C250 H25D 112.3 . . ?
C249 C250 H25D 112.3 . . ?
O4 C250 H25E 112.3 . . ?
C249 C250 H25E 112.3 . . ?
H25D C250 H25E 109.9 . . ?
O4 C50D C49D 118.6(13) . . ?
O4 C50D H50A 107.7 . . ?
C49D C50D H50A 107.7 . . ?
O4 C50D H50B 107.7 . . ?
C49D C50D H50B 107.7 . . ?
H50A C50D H50B 107.1 . . ?
C52D C251 C53D 110.0(8) . . ?
C252 C251 C254 107.9(9) . . ?
C252 C251 C253 110.2(9) . . ?
C254 C251 C253 107.9(10) . . ?
C52D C251 C201 112.1(7) . . ?
C53D C251 C201 109.3(5) . . ?
C252 C251 C201 110.9(7) . . ?
C254 C251 C201 111.7(8) . . ?
C253 C251 C201 108.1(8) . . ?
C52D C251 C54D 107.5(8) . . ?
C53D C251 C54D 110.1(7) . . ?
C201 C251 C54D 107.8(6) . . ?
C251 C252 H25F 109.5 . . ?
C251 C252 H25G 109.5 . . ?
H25F C252 H25G 109.5 . . ?
C251 C252 H25H 109.5 . . ?
H25F C252 H25H 109.5 . . ?
H25G C252 H25H 109.5 . . ?
C251 C253 H25I 109.5 . . ?
C251 C253 H25J 109.5 . . ?
H25I C253 H25J 109.5 . . ?
C251 C253 H25K 109.5 . . ?
H25I C253 H25K 109.5 . . ?
H25J C253 H25K 109.5 . . ?
C251 C254 H25L 109.5 . . ?
C251 C254 H25M 109.5 . . ?
H25L C254 H25M 109.5 . . ?
C251 C254 H25N 109.5 . . ?
H25L C254 H25N 109.5 . . ?
H25M C254 H25N 109.5 . . ?
C258 C255 C256 111.8(7) . . ?
C57D C255 C56D 112.1(6) . . ?
C57D C255 C58D 110.2(7) . . ?
C56D C255 C58D 105.8(6) . . ?
C258 C255 C207 108.9(6) . . ?
C57D C255 C207 109.6(6) . . ?
C256 C255 C207 111.5(5) . . ?
C56D C255 C207 111.4(5) . . ?
C58D C255 C207 107.5(6) . . ?
C258 C255 C257 109.2(7) . . ?
C256 C255 C257 106.6(6) . . ?
C207 C255 C257 108.8(6) . . ?
C255 C256 H25O 109.5 . . ?
C255 C256 H25P 109.5 . . ?
H25O C256 H25P 109.5 . . ?
C255 C256 H25Q 109.5 . . ?
H25O C256 H25Q 109.5 . . ?
H25P C256 H25Q 109.5 . . ?
C255 C257 H25R 109.5 . . ?
C255 C257 H25S 109.5 . . ?
H25R C257 H25S 109.5 . . ?
C255 C257 H25T 109.5 . . ?
H25R C257 H25T 109.5 . . ?
H25S C257 H25T 109.5 . . ?
C255 C258 H25U 109.5 . . ?
C255 C258 H25V 109.5 . . ?
H25U C258 H25V 109.5 . . ?
C255 C258 H25W 109.5 . . ?
H25U C258 H25W 109.5 . . ?
H25V C258 H25W 109.5 . . ?
C260 C259 C262 113.3(9) . . ?
C61D C259 C60D 109.7(9) . . ?
C61D C259 C62D 109.3(9) . . ?
C60D C259 C62D 109.1(8) . . ?
C260 C259 C213 111.9(8) . . ?
C262 C259 C213 108.4(7) . . ?
C61D C259 C213 112.2(8) . . ?
C60D C259 C213 108.8(7) . . ?
C62D C259 C213 107.7(7) . . ?
C260 C259 C261 107.9(9) . . ?
C262 C259 C261 105.3(9) . . ?
C213 C259 C261 109.8(7) . . ?
C259 C260 H26E 109.5 . . ?
C259 C260 H26F 109.5 . . ?
H26E C260 H26F 109.5 . . ?
C259 C260 H26G 109.5 . . ?
H26E C260 H26G 109.5 . . ?
H26F C260 H26G 109.5 . . ?
C259 C261 H26H 109.5 . . ?
C259 C261 H26I 109.5 . . ?
H26H C261 H26I 109.5 . . ?
C259 C261 H26J 109.5 . . ?
H26H C261 H26J 109.5 . . ?
H26I C261 H26J 109.5 . . ?
C259 C262 H26K 109.5 . . ?
C259 C262 H26L 109.5 . . ?
H26K C262 H26L 109.5 . . ?
C259 C262 H26M 109.5 . . ?
H26K C262 H26M 109.5 . . ?
H26L C262 H26M 109.5 . . ?
C266 C263 C265 115.3(9) . . ?
C266 C263 C219 113.1(5) . . ?
C265 C263 C219 112.6(8) . . ?
C64D C263 C219 114.8(6) . . ?
C64D C263 C65D 110.4(9) . . ?
C219 C263 C65D 110.3(8) . . ?
C64D C263 C66D 109.7(6) . . ?
C219 C263 C66D 104.2(5) . . ?
C65D C263 C66D 107.1(9) . . ?
C266 C263 C264 102.6(6) . . ?
C265 C263 C264 108.2(9) . . ?
C219 C263 C264 103.8(5) . . ?
C263 C264 H26N 109.5 . . ?
C263 C264 H26O 109.5 . . ?
H26N C264 H26O 109.5 . . ?
C263 C264 H26P 109.5 . . ?
H26N C264 H26P 109.5 . . ?
H26O C264 H26P 109.5 . . ?
C263 C265 H26Q 109.5 . . ?
C263 C265 H26R 109.5 . . ?
H26Q C265 H26R 109.5 . . ?
C263 C265 H26S 109.5 . . ?
H26Q C265 H26S 109.5 . . ?
H26R C265 H26S 109.5 . . ?
C263 C266 H26T 109.5 . . ?
C263 C266 H26U 109.5 . . ?
H26T C266 H26U 109.5 . . ?
C263 C266 H26V 109.5 . . ?
H26T C266 H26V 109.5 . . ?
H26U C266 H26V 109.5 . . ?
C269 C267 C270 111.0(8) . . ?
C68D C267 C69D 109.2(8) . . ?
C269 C267 C268 108.4(8) . . ?
C270 C267 C268 111.7(7) . . ?
C68D C267 C70D 110.4(7) . . ?
C69D C267 C70D 107.9(8) . . ?
C68D C267 C225 111.8(7) . . ?
C269 C267 C225 112.3(8) . . ?
C270 C267 C225 109.6(6) . . ?
C69D C267 C225 110.1(8) . . ?
C268 C267 C225 103.7(6) . . ?
C70D C267 C225 107.3(6) . . ?
C267 C268 H26W 109.5 . . ?
C267 C268 H26X 109.5 . . ?
H26W C268 H26X 109.5 . . ?
C267 C268 H26Y 109.5 . . ?
H26W C268 H26Y 109.5 . . ?
H26X C268 H26Y 109.5 . . ?
C267 C269 H26Z 109.5 . . ?
C267 C269 H27E 109.5 . . ?
H26Z C269 H27E 109.5 . . ?
C267 C269 H27F 109.5 . . ?
H26Z C269 H27F 109.5 . . ?
H27E C269 H27F 109.5 . . ?
C267 C270 H27G 109.5 . . ?
C267 C270 H27H 109.5 . . ?
H27G C270 H27H 109.5 . . ?
C267 C270 H27I 109.5 . . ?
H27G C270 H27I 109.5 . . ?
H27H C270 H27I 109.5 . . ?
Cl1 C271 Cl2 119.6(8) . . ?
Cl1 C271 H27J 107.4 . . ?
Cl2 C271 H27J 107.4 . . ?
Cl1 C271 H27K 107.4 . . ?
Cl2 C271 H27K 107.4 . . ?
H27J C271 H27K 106.9 . . ?
Cl3 C272 Cl4 111.5(7) . . ?
Cl3 C272 H27L 109.3 . . ?
Cl4 C272 H27L 109.3 . . ?
Cl3 C272 H27M 109.3 . . ?
Cl4 C272 H27M 109.3 . . ?
H27L C272 H27M 108.0 . . ?
Cl6 C273 Cl5 119.7(7) . . ?
Cl6 C273 H27N 107.4 . . ?
Cl5 C273 H27N 107.4 . . ?
Cl6 C273 H27S 107.4 . . ?
Cl5 C273 H27S 107.4 . . ?
H27N C273 H27S 106.9 . . ?
Cl8 C274 Cl7 109.5(9) . . ?
Cl8 C274 H27O 109.8 . . ?
Cl7 C274 H27O 109.8 . . ?
Cl8 C274 H27P 109.8 . . ?
Cl7 C274 H27P 109.8 . . ?
H27O C274 H27P 108.2 . . ?
Cl9 C275 Cl10 114.0(9) . . ?
Cl9 C275 H27Q 108.8 . . ?
Cl10 C275 H27Q 108.8 . . ?
Cl9 C275 H27R 108.8 . . ?
Cl10 C275 H27R 108.8 . . ?
H27Q C275 H27R 107.6 . . ?
C113 O1 C42 124.7(11) . . ?
C42 O1 C13B 115.1(11) . . ?
C58 O2 C115 121.7(15) . . ?
C58 O2 C15B 118.5(15) . . ?
C248 O3 C177 128.6(6) . . ?
C177 O3 C48D 111.7(5) . . ?
C50D O4 C193 127.9(7) . . ?
C193 O4 C250 112.7(6) . . ?

loop_
_geom_bond_atom_site_label_1
_geom_bond_atom_site_label_2
_geom_bond_distance
_geom_bond_site_symmetry_2
_geom_bond_publ_flag
C00B C97 1.553(8) . ?
C00B H00A 0.9800 . ?
C00B H00B 0.9800 . ?
C00B H00C 0.9800 . ?
C1 C2 1.400(4) . ?
C1 C6 1.426(4) . ?
C1 C7 1.493(4) . ?
C2 C3 1.417(5) . ?
C2 C13 1.499(5) . ?
C02B C101 1.543(8) . ?
C02B H02A 0.9800 . ?
C02B H02B 0.9800 . ?
C02B H02C 0.9800 . ?
C3 C4 1.395(5) . ?
C3 C19 1.498(4) . ?
C03B C101 1.524(8) . ?
C03B H03A 0.9800 . ?
C03B H03B 0.9800 . ?
C03B H03C 0.9800 . ?
C4 C5 1.429(4) . ?
C4 C25 1.488(5) . ?
C04B C101 1.525(8) . ?
C04B H04A 0.9800 . ?
C04B H04B 0.9800 . ?
C04B H04C 0.9800 . ?
C5 C6 1.407(4) . ?
C5 C31 1.472(4) . ?
C6 C37 1.471(4) . ?
C06B C105 1.538(8) . ?
C06B H06A 0.9800 . ?
C06B H06B 0.9800 . ?
C06B H06C 0.9800 . ?
C7 C8 1.385(4) . ?
C7 C12 1.389(5) . ?
C07B C105 1.533(8) . ?
C07B H07A 0.9800 . ?
C07B H07B 0.9800 . ?
C07B H07C 0.9800 . ?
C8 C9 1.385(5) . ?
C8 H8A 0.9500 . ?
C08B C105 1.536(8) . ?
C08B H08A 0.9800 . ?
C08B H08B 0.9800 . ?
C08B H08C 0.9800 . ?
C9 C10 1.395(5) . ?
C9 H9A 0.9500 . ?
C10 C11 1.390(5) . ?
C10 C93 1.537(5) . ?
C10B C109 1.535(8) . ?
C10B H10A 0.9800 . ?
C10B H10B 0.9800 . ?
C10B H10C 0.9800 . ?
C11 C12 1.384(5) . ?
C11 H11A 0.9500 . ?
C11B C109 1.521(8) . ?
C11B H11B 0.9800 . ?
C11B H11C 0.9800 . ?
C11B H11D 0.9800 . ?
C12 H12A 0.9500 . ?
C12B C109 1.523(8) . ?
C12B H12B 0.9800 . ?
C12B H12C 0.9800 . ?
C12B H12D 0.9800 . ?
C13 C18 1.382(5) . ?
C13 C14 1.388(5) . ?
C14 C15 1.387(5) . ?
C14 H14A 0.9500 . ?
C15 C16 1.376(7) . ?
C15 H15A 0.9500 . ?
C16 C17 1.388(7) . ?
C16 C97 1.542(6) . ?
C17 C18 1.385(6) . ?
C17 H17A 0.9500 . ?
C17B C116 1.531(6) . ?
C17B H17B 0.9800 . ?
C17B H17C 0.9800 . ?
C17B H17D 0.9800 . ?
C18 H18A 0.9500 . ?
C18B C116 1.531(7) . ?
C18B H18B 0.9800 . ?
C18B H18C 0.9800 . ?
C18B H18D 0.9800 . ?
C19 C20 1.379(5) . ?
C19 C24 1.387(5) . ?
C19B C116 1.534(6) . ?
C19B H19A 0.9800 . ?
C19B H19B 0.9800 . ?
C19B H19C 0.9800 . ?
C20 C21 1.389(5) . ?
C20 H20A 0.9500 . ?
C21 C22 1.376(6) . ?
C21 H21A 0.9500 . ?
C21B C120 1.507(8) . ?
C21B H21B 0.9800 . ?
C21B H21C 0.9800 . ?
C21B H21D 0.9800 . ?
C22 C23 1.382(6) . ?
C22 C101 1.542(5) . ?
C22B C120 1.524(8) . ?
C22B H22A 0.9800 . ?
C22B H22B 0.9800 . ?
C22B H22C 0.9800 . ?
C23 C24 1.387(5) . ?
C23 H23A 0.9500 . ?
C23B C120 1.562(8) . ?
C23B H23B 0.9800 . ?
C23B H23C 0.9800 . ?
C23B H23D 0.9800 . ?
C24 H24A 0.9500 . ?
C25 C26 1.386(5) . ?
C25 C30 1.397(5) . ?
C25B C124 1.543(8) . ?
C25B H25A 0.9800 . ?
C25B H25B 0.9800 . ?
C25B H25C 0.9800 . ?
C26 C27 1.391(5) . ?
C26 H26A 0.9500 . ?
C26B C124 1.525(8) . ?
C26B H26B 0.9800 . ?
C26B H26C 0.9800 . ?
C26B H26D 0.9800 . ?
C27 C28 1.384(5) . ?
C27 H27A 0.9500 . ?
C27B C124 1.556(8) . ?
C27B H27B 0.9800 . ?
C27B H27C 0.9800 . ?
C27B H27D 0.9800 . ?
C28 C29 1.396(5) . ?
C28 C105 1.551(5) . ?
C29 C30 1.382(5) . ?
C29 H29A 0.9500 . ?
C29B C128 1.517(8) . ?
C29B H29B 0.9800 . ?
C29B H29C 0.9800 . ?
C29B H29D 0.9800 . ?
C29D C228 1.526(8) . ?
C29D H29E 0.9800 . ?
C29D H29F 0.9800 . ?
C29D H29G 0.9800 . ?
C30 H30A 0.9500 . ?
C30B C128 1.491(8) . ?
C30B H30B 0.9800 . ?
C30B H30C 0.9800 . ?
C30B H30D 0.9800 . ?
C30D C228 1.592(8) . ?
C30D H30E 0.9800 . ?
C30D H30F 0.9800 . ?
C30D H30G 0.9800 . ?
C31 C36 1.411(5) . ?
C31 C32 1.412(5) . ?
C31B C128 1.603(8) . ?
C31B H31A 0.9800 . ?
C31B H31B 0.9800 . ?
C31B H31C 0.9800 . ?
C31D C228 1.478(7) . ?
C31D H31D 0.9800 . ?
C31D H31E 0.9800 . ?
C31D H31F 0.9800 . ?
C32 C33 1.370(5) . ?
C32 H32A 0.9500 . ?
C33 C34 1.398(5) . ?
C33 H33A 0.9500 . ?
C33D C232 1.549(7) . ?
C33D H33B 0.9800 . ?
C33D H33C 0.9800 . ?
C33D H33D 0.9800 . ?
C34 C35 1.375(5) . ?
C34 C109 1.543(5) . ?
C34D C232 1.548(8) . ?
C34D H34A 0.9800 . ?
C34D H34B 0.9800 . ?
C34D H34C 0.9800 . ?
C35 C36 1.402(5) . ?
C35 H35A 0.9500 . ?
C35D C232 1.511(8) . ?
C35D H35B 0.9800 . ?
C35D H35C 0.9800 . ?
C35D H35D 0.9800 . ?
C36 C38 1.464(5) . ?
C37 C38 1.396(4) . ?
C37 C46 1.414(4) . ?
C37D C236 1.536(8) . ?
C37D H37A 0.9800 . ?
C37D H37B 0.9800 . ?
C37D H37C 0.9800 . ?
C38 C39 1.441(5) . ?
C38D C236 1.536(8) . ?
C38D H38A 0.9800 . ?
C38D H38B 0.9800 . ?
C38D H38C 0.9800 . ?
C39 C40 1.420(5) . ?
C39 C44 1.423(5) . ?
C39D C236 1.535(8) . ?
C39D H39A 0.9800 . ?
C39D H39B 0.9800 . ?
C39D H39C 0.9800 . ?
C40 C41 1.365(5) . ?
C40 H40A 0.9500 . ?
C41 C42 1.388(5) . ?
C41 H41A 0.9500 . ?
C41D C240 1.528(8) . ?
C41D H41B 0.9800 . ?
C41D H41C 0.9800 . ?
C41D H41D 0.9800 . ?
C42 O1 1.377(4) . ?
C42 C43 1.391(5) . ?
C42D C240 1.551(8) . ?
C42D H42A 0.9800 . ?
C42D H42B 0.9800 . ?
C42D H42C 0.9800 . ?
C43 C44 1.414(4) . ?
C43 C57 1.475(5) . ?
C43D C240 1.527(8) . ?
C43D H43A 0.9800 . ?
C43D H43B 0.9800 . ?
C43D H43C 0.9800 . ?
C44 C45 1.433(4) . ?
C45 C46 1.369(4) . ?
C45 C55 1.478(4) . ?
C45D C244 1.539(7) . ?
C45D H45A 0.9800 . ?
C45D H45B 0.9800 . ?
C45D H45C 0.9800 . ?
C46 H46A 0.9500 . ?
C46D C244 1.533(8) . ?
C46D H46B 0.9800 . ?
C46D H46C 0.9800 . ?
C46D H46D 0.9800 . ?
C47 C48 1.417(5) . ?
C47 C52 1.421(4) . ?
C47 C53 1.482(4) . ?
C47D C244 1.529(7) . ?
C47D H47A 0.9800 . ?
C47D H47B 0.9800 . ?
C47D H47C 0.9800 . ?
C48 C49 1.415(5) . ?
C48 C63 1.474(5) . ?
C49 C50 1.402(5) . ?
C49 C69 1.495(5) . ?
C50 C51 1.412(5) . ?
C50 C75 1.498(5) . ?
C51 C52 1.409(5) . ?
C51 C81 1.492(5) . ?
C52 C87 1.498(5) . ?
C52D C251 1.515(8) . ?
C52D H52A 0.9800 . ?
C52D H52B 0.9800 . ?
C52D H52C 0.9800 . ?
C53 C62 1.402(4) . ?
C53 C54 1.415(4) . ?
C53D C251 1.518(7) . ?
C53D H53A 0.9800 . ?
C53D H53B 0.9800 . ?
C53D H53C 0.9800 . ?
C54 C55 1.375(4) . ?
C54 H54A 0.9500 . ?
C54D C251 1.546(7) . ?
C54D H54B 0.9800 . ?
C54D H54C 0.9800 . ?
C54D H54D 0.9800 . ?
C55 C56 1.435(4) . ?
C56 C61 1.414(5) . ?
C56 C57 1.423(4) . ?
C56D C255 1.531(7) . ?
C56D H56A 0.9800 . ?
C56D H56B 0.9800 . ?
C56D H56C 0.9800 . ?
C57 C58 1.380(5) . ?
C57D C255 1.522(8) . ?
C57D H57A 0.9800 . ?
C57D H57B 0.9800 . ?
C57D H57C 0.9800 . ?
C58 O2 1.379(4) . ?
C58 C59 1.399(5) . ?
C58D C255 1.544(8) . ?
C58D H58A 0.9800 . ?
C58D H58B 0.9800 . ?
C58D H58C 0.9800 . ?
C59 C60 1.369(5) . ?
C59 H59A 0.9500 . ?
C60 C61 1.420(5) . ?
C60 H60A 0.9500 . ?
C60D C259 1.535(8) . ?
C60D H60B 0.9800 . ?
C60D H60C 0.9800 . ?
C60D H60D 0.9800 . ?
C61 C62 1.434(5) . ?
C61D C259 1.533(8) . ?
C61D H61A 0.9800 . ?
C61D H61B 0.9800 . ?
C61D H61C 0.9800 . ?
C62 C64 1.457(5) . ?
C62D C259 1.535(8) . ?
C62D H62A 0.9800 . ?
C62D H62B 0.9800 . ?
C62D H62C 0.9800 . ?
C63 C68 1.404(5) . ?
C63 C64 1.408(5) . ?
C64 C65 1.404(5) . ?
C64D C263 1.523(8) . ?
C64D H64A 0.9800 . ?
C64D H64B 0.9800 . ?
C64D H64C 0.9800 . ?
C65 C66 1.386(5) . ?
C65 H65A 0.9500 . ?
C65D C263 1.544(8) . ?
C65D H65B 0.9800 . ?
C65D H65C 0.9800 . ?
C65D H65D 0.9800 . ?
C66 C67 1.393(5) . ?
C66 C116 1.541(5) . ?
C66D C263 1.549(8) . ?
C66D H66A 0.9800 . ?
C66D H66B 0.9800 . ?
C66D H66C 0.9800 . ?
C67 C68 1.389(5) . ?
C67 H67A 0.9500 . ?
C68 H68A 0.9500 . ?
C68D C267 1.507(8) . ?
C68D H68B 0.9800 . ?
C68D H68C 0.9800 . ?
C68D H68D 0.9800 . ?
C69 C74 1.385(6) . ?
C69 C70 1.397(6) . ?
C69D C267 1.532(8) . ?
C69D H69A 0.9800 . ?
C69D H69B 0.9800 . ?
C69D H69C 0.9800 . ?
C70 C71 1.379(6) . ?
C70 H70A 0.9500 . ?
C70D C267 1.556(8) . ?
C70D H70B 0.9800 . ?
C70D H70C 0.9800 . ?
C70D H70D 0.9800 . ?
C71 C72 1.377(8) . ?
C71 H71A 0.9500 . ?
C72 C73 1.381(9) . ?
C72 C120 1.543(7) . ?
C73 C74 1.389(7) . ?
C73 H73A 0.9500 . ?
C74 H74A 0.9500 . ?
C75 C80 1.377(5) . ?
C75 C76 1.397(5) . ?
C76 C77 1.370(5) . ?
C76 H76A 0.9500 . ?
C77 C78 1.386(6) . ?
C77 H77A 0.9500 . ?
C78 C79 1.392(6) . ?
C78 C124 1.541(5) . ?
C79 C80 1.394(5) . ?
C79 H79A 0.9500 . ?
C80 H80A 0.9500 . ?
C81 C86 1.374(5) . ?
C81 C82 1.398(5) . ?
C82 C83 1.374(5) . ?
C82 H82A 0.9500 . ?
C83 C84 1.375(6) . ?
C83 H83A 0.9500 . ?
C84 C85 1.386(6) . ?
C84 C128 1.548(6) . ?
C85 C86 1.393(5) . ?
C85 H85A 0.9500 . ?
C86 H86A 0.9500 . ?
C87 C88 1.389(5) . ?
C87 C92 1.401(5) . ?
C88 C89 1.385(5) . ?
C88 H88A 0.9500 . ?
C89 C90 1.385(5) . ?
C89 H89A 0.9500 . ?
C90 C91 1.392(5) . ?
C90 C132 1.549(5) . ?
C91 C92 1.377(5) . ?
C91 H91A 0.9500 . ?
C92 H92A 0.9500 . ?
C93 C95A 1.528(8) . ?
C93 C95 1.529(7) . ?
C93 C96 1.531(6) . ?
C93 C94 1.537(6) . ?
C93 C94A 1.538(8) . ?
C93 C96A 1.540(8) . ?
C94 H94A 0.9800 . ?
C94 H94B 0.9800 . ?
C94 H94C 0.9800 . ?
C94A H94D 0.9800 . ?
C94A H94E 0.9800 . ?
C94A H94F 0.9800 . ?
C95 H95A 0.9800 . ?
C95 H95B 0.9800 . ?
C95 H95C 0.9800 . ?
C95A H95D 0.9800 . ?
C95A H95E 0.9800 . ?
C95A H95F 0.9800 . ?
C96 H96A 0.9800 . ?
C96 H96B 0.9800 . ?
C96 H96C 0.9800 . ?
C96A H96D 0.9800 . ?
C96A H96E 0.9800 . ?
C96A H96F 0.9800 . ?
C97 C98 1.500(8) . ?
C97 C98A 1.523(8) . ?
C97 C100 1.527(8) . ?
C97 C99A 1.534(8) . ?
C97 C99 1.583(8) . ?
C98 H98A 0.9800 . ?
C98 H98B 0.9800 . ?
C98 H98C 0.9800 . ?
C98A H98D 0.9800 . ?
C98A H98E 0.9800 . ?
C98A H98F 0.9800 . ?
C99 H99A 0.9800 . ?
C99 H99B 0.9800 . ?
C99 H99C 0.9800 . ?
C99A H99D 0.9800 . ?
C99A H99E 0.9800 . ?
C99A H99F 0.9800 . ?
C100 H10V 0.9800 . ?
C100 H10W 0.9800 . ?
C100 H10X 0.9800 . ?
C101 C102 1.495(8) . ?
C101 C103 1.535(8) . ?
C101 C104 1.565(8) . ?
C102 H10D 0.9800 . ?
C102 H10E 0.9800 . ?
C102 H10F 0.9800 . ?
C103 H10G 0.9800 . ?
C103 H10H 0.9800 . ?
C103 H10I 0.9800 . ?
C104 H10J 0.9800 . ?
C104 H10K 0.9800 . ?
C104 H10L 0.9800 . ?
C105 C107 1.534(9) . ?
C105 C106 1.535(8) . ?
C105 C108 1.539(9) . ?
C106 H10M 0.9800 . ?
C106 H10N 0.9800 . ?
C106 H10O 0.9800 . ?
C107 H10P 0.9800 . ?
C107 H10Q 0.9800 . ?
C107 H10R 0.9800 . ?
C108 H10S 0.9800 . ?
C108 H10T 0.9800 . ?
C108 H10U 0.9800 . ?
C109 C111 1.506(8) . ?
C109 C112 1.510(7) . ?
C109 C110 1.591(8) . ?
C110 H11E 0.9800 . ?
C110 H11F 0.9800 . ?
C110 H11G 0.9800 . ?
C111 H11H 0.9800 . ?
C111 H11I 0.9800 . ?
C111 H11J 0.9800 . ?
C112 H11K 0.9800 . ?
C112 H11L 0.9800 . ?
C112 H11M 0.9800 . ?
C113 O1 1.34(3) . ?
C113 C114 1.60(3) . ?
C113 H11N 0.9900 . ?
C113 H11O 0.9900 . ?
C13B C14B 1.29(3) . ?
C13B O1 1.53(2) . ?
C13B H13A 0.9900 . ?
C13B H13B 0.9900 . ?
C114 C115 1.52(4) . ?
C114 H11P 0.9900 . ?
C114 H11Q 0.9900 . ?
C14B C15B 1.52(4) . ?
C14B H14B 0.9900 . ?
C14B H14H 0.9900 . ?
C115 O2 1.43(4) . ?
C115 H12Z 0.9900 . ?
C115 H13Q 0.9900 . ?
C15B O2 1.45(5) . ?
C15B H15B 0.9900 . ?
C15B H15C 0.9900 . ?
C116 C117 1.533(9) . ?
C116 C119 1.534(8) . ?
C116 C118 1.535(9) . ?
C117 H11R 0.9800 . ?
C117 H11S 0.9800 . ?
C117 H11T 0.9800 . ?
C118 H11U 0.9800 . ?
C118 H11V 0.9800 . ?
C118 H11W 0.9800 . ?
C119 H11X 0.9800 . ?
C119 H11Y 0.9800 . ?
C119 H11Z 0.9800 . ?
C120 C123 1.502(8) . ?
C120 C121 1.535(8) . ?
C120 C122 1.557(8) . ?
C121 H12E 0.9800 . ?
C121 H12F 0.9800 . ?
C121 H12G 0.9800 . ?
C122 H12H 0.9800 . ?
C122 H12I 0.9800 . ?
C122 H12J 0.9800 . ?
C123 H12K 0.9800 . ?
C123 H12L 0.9800 . ?
C123 H12M 0.9800 . ?
C124 C127 1.527(8) . ?
C124 C125 1.537(8) . ?
C124 C126 1.555(8) . ?
C125 H12N 0.9800 . ?
C125 H12O 0.9800 . ?
C125 H12P 0.9800 . ?
C126 H12Q 0.9800 . ?
C126 H12R 0.9800 . ?
C126 H12S 0.9800 . ?
C127 H12T 0.9800 . ?
C127 H12U 0.9800 . ?
C127 H12V 0.9800 . ?
C128 C131 1.491(8) . ?
C128 C129 1.508(8) . ?
C128 C130 1.603(8) . ?
C129 H12W 0.9800 . ?
C129 H12X 0.9800 . ?
C129 H12Y 0.9800 . ?
C130 H13C 0.9800 . ?
C130 H13D 0.9800 . ?
C130 H13R 0.9800 . ?
C131 H13E 0.9800 . ?
C131 H13F 0.9800 . ?
C131 H13G 0.9800 . ?
C132 C133 1.524(8) . ?
C132 C34B 1.526(7) . ?
C132 C135 1.530(7) . ?
C132 C35B 1.531(7) . ?
C132 C33B 1.545(7) . ?
C132 C134 1.553(7) . ?
C133 H13H 0.9800 . ?
C133 H13I 0.9800 . ?
C133 H13J 0.9800 . ?
C33B H33E 0.9800 . ?
C33B H33F 0.9800 . ?
C33B H33G 0.9800 . ?
C134 H13K 0.9800 . ?
C134 H13L 0.9800 . ?
C134 H13M 0.9800 . ?
C34B H34D 0.9800 . ?
C34B H34E 0.9800 . ?
C34B H34F 0.9800 . ?
C135 H13N 0.9800 . ?
C135 H13O 0.9800 . ?
C135 H13P 0.9800 . ?
C35B H35E 0.9800 . ?
C35B H35F 0.9800 . ?
C35B H35G 0.9800 . ?
C136 C137 1.407(5) . ?
C136 C141 1.422(5) . ?
C136 C142 1.489(4) . ?
C137 C138 1.403(5) . ?
C137 C148 1.496(5) . ?
C138 C139 1.399(5) . ?
C138 C154 1.497(5) . ?
C139 C140 1.419(5) . ?
C139 C160 1.493(5) . ?
C140 C141 1.413(4) . ?
C140 C166 1.476(5) . ?
C141 C172 1.477(5) . ?
C142 C147 1.385(5) . ?
C142 C143 1.396(5) . ?
C143 C144 1.372(5) . ?
C143 H14C 0.9500 . ?
C144 C145 1.383(5) . ?
C144 H14D 0.9500 . ?
C145 C146 1.394(5) . ?
C145 C228 1.538(5) . ?
C146 C147 1.382(5) . ?
C146 H14E 0.9500 . ?
C147 H14F 0.9500 . ?
C148 C149 1.390(5) . ?
C148 C153 1.394(5) . ?
C149 C150 1.394(5) . ?
C149 H14G 0.9500 . ?
C150 C151 1.392(5) . ?
C150 H15D 0.9500 . ?
C151 C152 1.394(6) . ?
C151 C232 1.547(5) . ?
C152 C153 1.379(5) . ?
C152 H15E 0.9500 . ?
C153 H15F 0.9500 . ?
C154 C155 1.380(5) . ?
C154 C159 1.397(5) . ?
C155 C156 1.400(5) . ?
C155 H15G 0.9500 . ?
C156 C157 1.381(5) . ?
C156 H15H 0.9500 . ?
C157 C158 1.386(5) . ?
C157 C236 1.551(5) . ?
C158 C159 1.371(5) . ?
C158 H15I 0.9500 . ?
C159 H15J 0.9500 . ?
C160 C161 1.387(5) . ?
C160 C165 1.388(5) . ?
C161 C162 1.376(5) . ?
C161 H16A 0.9500 . ?
C162 C163 1.391(5) . ?
C162 H16B 0.9500 . ?
C163 C164 1.382(5) . ?
C163 C240 1.535(5) . ?
C164 C165 1.384(5) . ?
C164 H16C 0.9500 . ?
C165 H16D 0.9500 . ?
C166 C167 1.403(5) . ?
C166 C171 1.407(5) . ?
C167 C168 1.379(6) . ?
C167 H16E 0.9500 . ?
C168 C169 1.393(5) . ?
C168 H16F 0.9500 . ?
C169 C170 1.373(5) . ?
C169 C244 1.549(5) . ?
C170 C171 1.410(5) . ?
C170 H17E 0.9500 . ?
C171 C173 1.462(5) . ?
C172 C173 1.395(5) . ?
C172 C181 1.412(5) . ?
C173 C174 1.444(5) . ?
C174 C179 1.417(4) . ?
C174 C175 1.422(5) . ?
C175 C176 1.361(5) . ?
C175 H17F 0.9500 . ?
C176 C177 1.395(5) . ?
C176 H17G 0.9500 . ?
C177 O3 1.376(4) . ?
C177 C178 1.384(5) . ?
C178 C179 1.423(4) . ?
C178 C192 1.472(4) . ?
C179 C180 1.428(4) . ?
C180 C181 1.374(5) . ?
C180 C190 1.479(4) . ?
C181 H18E 0.9500 . ?
C182 C183 1.409(4) . ?
C182 C187 1.417(5) . ?
C182 C188 1.475(4) . ?
C183 C184 1.420(4) . ?
C183 C198 1.476(4) . ?
C184 C185 1.406(5) . ?
C184 C204 1.498(5) . ?
C185 C186 1.414(5) . ?
C185 C210 1.497(4) . ?
C186 C187 1.396(5) . ?
C186 C216 1.499(5) . ?
C187 C222 1.492(5) . ?
C188 C197 1.398(4) . ?
C188 C189 1.411(4) . ?
C189 C190 1.372(4) . ?
C189 H18F 0.9500 . ?
C190 C191 1.431(4) . ?
C191 C196 1.423(4) . ?
C191 C192 1.426(4) . ?
C192 C193 1.384(5) . ?
C193 O4 1.376(4) . ?
C193 C194 1.393(5) . ?
C194 C195 1.362(5) . ?
C194 H19D 0.9500 . ?
C195 C196 1.418(5) . ?
C195 H19E 0.9500 . ?
C196 C197 1.435(4) . ?
C197 C199 1.459(4) . ?
C198 C203 1.409(5) . ?
C198 C199 1.414(5) . ?
C199 C200 1.410(5) . ?
C200 C201 1.374(5) . ?
C200 H20B 0.9500 . ?
C201 C202 1.395(5) . ?
C201 C251 1.540(5) . ?
C202 C203 1.367(5) . ?
C202 H20C 0.9500 . ?
C203 H20D 0.9500 . ?
C204 C205 1.382(5) . ?
C204 C209 1.388(5) . ?
C205 C206 1.386(5) . ?
C205 H20E 0.9500 . ?
C206 C207 1.377(5) . ?
C206 H20F 0.9500 . ?
C207 C208 1.393(5) . ?
C207 C255 1.548(5) . ?
C208 C209 1.386(5) . ?
C208 H20G 0.9500 . ?
C209 H20H 0.9500 . ?
C210 C211 1.380(5) . ?
C210 C215 1.387(5) . ?
C211 C212 1.388(5) . ?
C211 H21E 0.9500 . ?
C212 C213 1.389(6) . ?
C212 H21F 0.9500 . ?
C213 C214 1.373(5) . ?
C213 C259 1.543(5) . ?
C214 C215 1.386(5) . ?
C214 H21G 0.9500 . ?
C215 H21H 0.9500 . ?
C216 C217 1.375(5) . ?
C216 C221 1.393(5) . ?
C217 C218 1.387(5) . ?
C217 H21I 0.9500 . ?
C218 C219 1.380(5) . ?
C218 H21J 0.9500 . ?
C219 C220 1.379(6) . ?
C219 C263 1.542(5) . ?
C220 C221 1.378(5) . ?
C220 H22D 0.9500 . ?
C221 H22E 0.9500 . ?
C222 C227 1.364(6) . ?
C222 C223 1.404(6) . ?
C223 C224 1.372(6) . ?
C223 H22F 0.9500 . ?
C224 C225 1.363(7) . ?
C224 H22G 0.9500 . ?
C225 C226 1.397(7) . ?
C225 C267 1.562(7) . ?
C226 C227 1.441(7) . ?
C226 H22H 0.9500 . ?
C227 H22I 0.9500 . ?
C228 C230 1.491(8) . ?
C228 C229 1.528(8) . ?
C228 C231 1.586(8) . ?
C229 H22J 0.9800 . ?
C229 H22K 0.9800 . ?
C229 H22L 0.9800 . ?
C230 H23E 0.9800 . ?
C230 H23F 0.9800 . ?
C230 H23G 0.9800 . ?
C231 H23H 0.9800 . ?
C231 H23I 0.9800 . ?
C231 H23J 0.9800 . ?
C232 C234 1.520(8) . ?
C232 C233 1.533(8) . ?
C232 C235 1.558(7) . ?
C233 H23K 0.9800 . ?
C233 H23L 0.9800 . ?
C233 H23M 0.9800 . ?
C234 H23N 0.9800 . ?
C234 H23O 0.9800 . ?
C234 H23P 0.9800 . ?
C235 H23Q 0.9800 . ?
C235 H23R 0.9800 . ?
C235 H23S 0.9800 . ?
C236 C238 1.534(8) . ?
C236 C239 1.535(8) . ?
C236 C237 1.544(8) . ?
C237 H23T 0.9800 . ?
C237 H23U 0.9800 . ?
C237 H23V 0.9800 . ?
C238 H23W 0.9800 . ?
C238 H23X 0.9800 . ?
C238 H23Y 0.9800 . ?
C239 H23Z 0.9800 . ?
C239 H24B 0.9800 . ?
C239 H24C 0.9800 . ?
C240 C242 1.518(8) . ?
C240 C243 1.533(8) . ?
C240 C241 1.558(8) . ?
C241 H24D 0.9800 . ?
C241 H24E 0.9800 . ?
C241 H24F 0.9800 . ?
C242 H24G 0.9800 . ?
C242 H24H 0.9800 . ?
C242 H24I 0.9800 . ?
C243 H24J 0.9800 . ?
C243 H24K 0.9800 . ?
C243 H24L 0.9800 . ?
C244 C247 1.528(8) . ?
C244 C246 1.534(7) . ?
C244 C245 1.544(9) . ?
C245 H24M 0.9800 . ?
C245 H24N 0.9800 . ?
C245 H24O 0.9800 . ?
C246 H24P 0.9800 . ?
C246 H24Q 0.9800 . ?
C246 H24R 0.9800 . ?
C247 H24S 0.9800 . ?
C247 H24T 0.9800 . ?
C247 H24U 0.9800 . ?
C248 O3 1.323(13) . ?
C248 C249 1.606(17) . ?
C248 H24V 0.9900 . ?
C248 H24W 0.9900 . ?
C48D C49D 1.478(18) . ?
C48D O3 1.561(12) . ?
C48D H48A 0.9900 . ?
C48D H48B 0.9900 . ?
C249 C250 1.56(2) . ?
C249 H24X 0.9900 . ?
C249 H24Y 0.9900 . ?
C49D C50D 1.48(2) . ?
C49D H49A 0.9900 . ?
C49D H49B 0.9900 . ?
C250 O4 1.511(18) . ?
C250 H25D 0.9900 . ?
C250 H25E 0.9900 . ?
C50D O4 1.363(18) . ?
C50D H50A 0.9900 . ?
C50D H50B 0.9900 . ?
C251 C252 1.519(8) . ?
C251 C254 1.534(8) . ?
C251 C253 1.535(8) . ?
C252 H25F 0.9800 . ?
C252 H25G 0.9800 . ?
C252 H25H 0.9800 . ?
C253 H25I 0.9800 . ?
C253 H25J 0.9800 . ?
C253 H25K 0.9800 . ?
C254 H25L 0.9800 . ?
C254 H25M 0.9800 . ?
C254 H25N 0.9800 . ?
C255 C258 1.516(8) . ?
C255 C256 1.527(7) . ?
C255 C257 1.553(8) . ?
C256 H25O 0.9800 . ?
C256 H25P 0.9800 . ?
C256 H25Q 0.9800 . ?
C257 H25R 0.9800 . ?
C257 H25S 0.9800 . ?
C257 H25T 0.9800 . ?
C258 H25U 0.9800 . ?
C258 H25V 0.9800 . ?
C258 H25W 0.9800 . ?
C259 C260 1.521(8) . ?
C259 C262 1.531(8) . ?
C259 C261 1.555(8) . ?
C260 H26E 0.9800 . ?
C260 H26F 0.9800 . ?
C260 H26G 0.9800 . ?
C261 H26H 0.9800 . ?
C261 H26I 0.9800 . ?
C261 H26J 0.9800 . ?
C262 H26K 0.9800 . ?
C262 H26L 0.9800 . ?
C262 H26M 0.9800 . ?
C263 C266 1.507(8) . ?
C263 C265 1.519(8) . ?
C263 C264 1.598(8) . ?
C264 H26N 0.9800 . ?
C264 H26O 0.9800 . ?
C264 H26P 0.9800 . ?
C265 H26Q 0.9800 . ?
C265 H26R 0.9800 . ?
C265 H26S 0.9800 . ?
C266 H26T 0.9800 . ?
C266 H26U 0.9800 . ?
C266 H26V 0.9800 . ?
C267 C269 1.523(8) . ?
C267 C270 1.525(8) . ?
C267 C268 1.545(8) . ?
C268 H26W 0.9800 . ?
C268 H26X 0.9800 . ?
C268 H26Y 0.9800 . ?
C269 H26Z 0.9800 . ?
C269 H27E 0.9800 . ?
C269 H27F 0.9800 . ?
C270 H27G 0.9800 . ?
C270 H27H 0.9800 . ?
C270 H27I 0.9800 . ?
C271 Cl1 1.711(9) . ?
C271 Cl2 1.726(9) . ?
C271 H27J 0.9900 . ?
C271 H27K 0.9900 . ?
C272 Cl3 1.690(9) . ?
C272 Cl4 1.793(9) . ?
C272 H27L 0.9900 . ?
C272 H27M 0.9900 . ?
C273 Cl6 1.757(9) . ?
C273 Cl5 1.761(8) . ?
C273 H27N 0.9900 . ?
C273 H27S 0.9900 . ?
C274 Cl8 1.752(10) . ?
C274 Cl7 1.755(10) . ?
C274 H27O 0.9900 . ?
C274 H27P 0.9900 . ?
C275 Cl9 1.757(10) . ?
C275 Cl10 1.763(10) . ?
C275 H27Q 0.9900 . ?
C275 H27R 0.9900 . ?

loop_
_geom_torsion_atom_site_label_1
_geom_torsion_atom_site_label_2
_geom_torsion_atom_site_label_3
_geom_torsion_atom_site_label_4
_geom_torsion
_geom_torsion_site_symmetry_1
_geom_torsion_site_symmetry_2
_geom_torsion_site_symmetry_3
_geom_torsion_site_symmetry_4
_geom_torsion_publ_flag
C6 C1 C2 C3 -5.5(5) . . . . ?
C7 C1 C2 C3 177.8(3) . . . . ?
C6 C1 C2 C13 174.2(3) . . . . ?
C7 C1 C2 C13 -2.6(5) . . . . ?
C1 C2 C3 C4 11.0(5) . . . . ?
C13 C2 C3 C4 -168.6(3) . . . . ?
C1 C2 C3 C19 -168.5(3) . . . . ?
C13 C2 C3 C19 11.9(5) . . . . ?
C2 C3 C4 C5 0.3(5) . . . . ?
C19 C3 C4 C5 179.8(3) . . . . ?
C2 C3 C4 C25 -175.2(3) . . . . ?
C19 C3 C4 C25 4.2(5) . . . . ?
C3 C4 C5 C6 -17.1(5) . . . . ?
C25 C4 C5 C6 158.6(3) . . . . ?
C3 C4 C5 C31 152.9(3) . . . . ?
C25 C4 C5 C31 -31.5(5) . . . . ?
C4 C5 C6 C1 22.6(5) . . . . ?
C31 C5 C6 C1 -148.2(3) . . . . ?
C4 C5 C6 C37 -154.9(3) . . . . ?
C31 C5 C6 C37 34.4(4) . . . . ?
C2 C1 C6 C5 -11.3(5) . . . . ?
C7 C1 C6 C5 165.5(3) . . . . ?
C2 C1 C6 C37 166.0(3) . . . . ?
C7 C1 C6 C37 -17.2(5) . . . . ?
C2 C1 C7 C8 130.6(3) . . . . ?
C6 C1 C7 C8 -46.2(4) . . . . ?
C2 C1 C7 C12 -54.6(4) . . . . ?
C6 C1 C7 C12 128.6(3) . . . . ?
C12 C7 C8 C9 -4.7(5) . . . . ?
C1 C7 C8 C9 170.3(3) . . . . ?
C7 C8 C9 C10 0.2(5) . . . . ?
C8 C9 C10 C11 3.5(5) . . . . ?
C8 C9 C10 C93 -174.6(3) . . . . ?
C9 C10 C11 C12 -2.7(5) . . . . ?
C93 C10 C11 C12 175.4(3) . . . . ?
C10 C11 C12 C7 -1.8(5) . . . . ?
C8 C7 C12 C11 5.5(5) . . . . ?
C1 C7 C12 C11 -169.5(3) . . . . ?
C1 C2 C13 C18 -69.7(4) . . . . ?
C3 C2 C13 C18 109.9(4) . . . . ?
C1 C2 C13 C14 112.4(4) . . . . ?
C3 C2 C13 C14 -68.0(4) . . . . ?
C18 C13 C14 C15 -2.2(5) . . . . ?
C2 C13 C14 C15 175.7(3) . . . . ?
C13 C14 C15 C16 0.6(6) . . . . ?
C14 C15 C16 C17 1.6(7) . . . . ?
C14 C15 C16 C97 -175.7(4) . . . . ?
C15 C16 C17 C18 -2.1(7) . . . . ?
C97 C16 C17 C18 175.2(4) . . . . ?
C14 C13 C18 C17 1.7(6) . . . . ?
C2 C13 C18 C17 -176.2(4) . . . . ?
C16 C17 C18 C13 0.5(7) . . . . ?
C4 C3 C19 C20 -80.3(4) . . . . ?
C2 C3 C19 C20 99.2(4) . . . . ?
C4 C3 C19 C24 108.0(4) . . . . ?
C2 C3 C19 C24 -72.5(4) . . . . ?
C24 C19 C20 C21 3.2(6) . . . . ?
C3 C19 C20 C21 -168.8(4) . . . . ?
C19 C20 C21 C22 -0.1(7) . . . . ?
C20 C21 C22 C23 -3.5(6) . . . . ?
C20 C21 C22 C101 174.0(4) . . . . ?
C21 C22 C23 C24 4.0(6) . . . . ?
C101 C22 C23 C24 -173.5(4) . . . . ?
C20 C19 C24 C23 -2.8(5) . . . . ?
C3 C19 C24 C23 169.2(3) . . . . ?
C22 C23 C24 C19 -0.9(6) . . . . ?
C3 C4 C25 C26 -55.4(5) . . . . ?
C5 C4 C25 C26 129.0(4) . . . . ?
C3 C4 C25 C30 126.0(4) . . . . ?
C5 C4 C25 C30 -49.5(4) . . . . ?
C30 C25 C26 C27 3.1(5) . . . . ?
C4 C25 C26 C27 -175.5(3) . . . . ?
C25 C26 C27 C28 -1.4(5) . . . . ?
C26 C27 C28 C29 -1.7(5) . . . . ?
C26 C27 C28 C105 177.4(3) . . . . ?
C27 C28 C29 C30 2.9(5) . . . . ?
C105 C28 C29 C30 -176.1(3) . . . . ?
C28 C29 C30 C25 -1.2(6) . . . . ?
C26 C25 C30 C29 -1.8(5) . . . . ?
C4 C25 C30 C29 176.9(3) . . . . ?
C6 C5 C31 C36 -13.8(5) . . . . ?
C4 C5 C31 C36 175.9(3) . . . . ?
C6 C5 C31 C32 151.0(3) . . . . ?
C4 C5 C31 C32 -19.2(5) . . . . ?
C36 C31 C32 C33 3.6(6) . . . . ?
C5 C31 C32 C33 -161.6(4) . . . . ?
C31 C32 C33 C34 2.4(7) . . . . ?
C32 C33 C34 C35 -4.5(7) . . . . ?
C32 C33 C34 C109 170.7(4) . . . . ?
C33 C34 C35 C36 0.6(6) . . . . ?
C109 C34 C35 C36 -174.7(4) . . . . ?
C34 C35 C36 C31 5.4(6) . . . . ?
C34 C35 C36 C38 -179.3(4) . . . . ?
C32 C31 C36 C35 -7.2(5) . . . . ?
C5 C31 C36 C35 158.4(3) . . . . ?
C32 C31 C36 C38 177.2(3) . . . . ?
C5 C31 C36 C38 -17.2(5) . . . . ?
C5 C6 C37 C38 -24.5(4) . . . . ?
C1 C6 C37 C38 158.2(3) . . . . ?
C5 C6 C37 C46 147.8(3) . . . . ?
C1 C6 C37 C46 -29.6(5) . . . . ?
C46 C37 C38 C39 1.3(5) . . . . ?
C6 C37 C38 C39 173.7(3) . . . . ?
C46 C37 C38 C36 -179.3(3) . . . . ?
C6 C37 C38 C36 -6.9(5) . . . . ?
C35 C36 C38 C37 -147.9(3) . . . . ?
C31 C36 C38 C37 27.5(5) . . . . ?
C35 C36 C38 C39 31.5(5) . . . . ?
C31 C36 C38 C39 -153.0(3) . . . . ?
C37 C38 C39 C40 -167.8(3) . . . . ?
C36 C38 C39 C40 12.8(5) . . . . ?
C37 C38 C39 C44 8.3(5) . . . . ?
C36 C38 C39 C44 -171.1(3) . . . . ?
C44 C39 C40 C41 2.4(5) . . . . ?
C38 C39 C40 C41 178.6(4) . . . . ?
C39 C40 C41 C42 4.9(6) . . . . ?
C40 C41 C42 O1 -172.6(4) . . . . ?
C40 C41 C42 C43 -2.2(6) . . . . ?
O1 C42 C43 C44 163.2(3) . . . . ?
C41 C42 C43 C44 -7.7(5) . . . . ?
O1 C42 C43 C57 -14.1(5) . . . . ?
C41 C42 C43 C57 175.0(3) . . . . ?
C42 C43 C44 C39 15.1(5) . . . . ?
C57 C43 C44 C39 -167.4(3) . . . . ?
C42 C43 C44 C45 -161.5(3) . . . . ?
C57 C43 C44 C45 16.0(5) . . . . ?
C40 C39 C44 C43 -12.3(5) . . . . ?
C38 C39 C44 C43 171.3(3) . . . . ?
C40 C39 C44 C45 164.3(3) . . . . ?
C38 C39 C44 C45 -12.1(5) . . . . ?
C43 C44 C45 C46 -177.2(3) . . . . ?
C39 C44 C45 C46 6.1(5) . . . . ?
C43 C44 C45 C55 5.8(4) . . . . ?
C39 C44 C45 C55 -170.8(3) . . . . ?
C44 C45 C46 C37 3.8(5) . . . . ?
C55 C45 C46 C37 -179.4(3) . . . . ?
C38 C37 C46 C45 -7.6(5) . . . . ?
C6 C37 C46 C45 -179.9(3) . . . . ?
C52 C47 C48 C49 21.1(5) . . . . ?
C53 C47 C48 C49 -152.6(3) . . . . ?
C52 C47 C48 C63 -152.7(3) . . . . ?
C53 C47 C48 C63 33.5(4) . . . . ?
C47 C48 C49 C50 -11.1(5) . . . . ?
C63 C48 C49 C50 162.3(3) . . . . ?
C47 C48 C49 C69 158.4(3) . . . . ?
C63 C48 C49 C69 -28.3(5) . . . . ?
C48 C49 C50 C51 -3.8(5) . . . . ?
C69 C49 C50 C51 -173.6(3) . . . . ?
C48 C49 C50 C75 176.1(3) . . . . ?
C69 C49 C50 C75 6.3(5) . . . . ?
C49 C50 C51 C52 8.6(5) . . . . ?
C75 C50 C51 C52 -171.3(3) . . . . ?
C49 C50 C51 C81 -175.1(3) . . . . ?
C75 C50 C51 C81 5.0(5) . . . . ?
C50 C51 C52 C47 1.5(5) . . . . ?
C81 C51 C52 C47 -174.5(3) . . . . ?
C50 C51 C52 C87 -176.4(3) . . . . ?
C81 C51 C52 C87 7.5(5) . . . . ?
C48 C47 C52 C51 -16.2(5) . . . . ?
C53 C47 C52 C51 157.1(3) . . . . ?
C48 C47 C52 C87 161.8(3) . . . . ?
C53 C47 C52 C87 -24.9(5) . . . . ?
C48 C47 C53 C62 -17.5(4) . . . . ?
C52 C47 C53 C62 169.1(3) . . . . ?
C48 C47 C53 C54 151.7(3) . . . . ?
C52 C47 C53 C54 -21.7(5) . . . . ?
C62 C53 C54 C55 -5.4(5) . . . . ?
C47 C53 C54 C55 -174.7(3) . . . . ?
C53 C54 C55 C56 5.1(5) . . . . ?
C53 C54 C55 C45 178.9(3) . . . . ?
C46 C45 C55 C54 -6.6(5) . . . . ?
C44 C45 C55 C54 170.3(3) . . . . ?
C46 C45 C55 C56 167.1(3) . . . . ?
C44 C45 C55 C56 -16.0(4) . . . . ?
C54 C55 C56 C61 3.8(4) . . . . ?
C45 C55 C56 C61 -170.2(3) . . . . ?
C54 C55 C56 C57 177.9(3) . . . . ?
C45 C55 C56 C57 3.9(4) . . . . ?
C61 C56 C57 C58 17.1(5) . . . . ?
C55 C56 C57 C58 -157.0(3) . . . . ?
C61 C56 C57 C43 -168.2(3) . . . . ?
C55 C56 C57 C43 17.7(4) . . . . ?
C42 C43 C57 C58 -36.3(5) . . . . ?
C44 C43 C57 C58 146.3(3) . . . . ?
C42 C43 C57 C56 149.3(3) . . . . ?
C44 C43 C57 C56 -28.0(4) . . . . ?
C56 C57 C58 O2 159.7(3) . . . . ?
C43 C57 C58 O2 -14.6(5) . . . . ?
C56 C57 C58 C59 -11.4(5) . . . . ?
C43 C57 C58 C59 174.3(3) . . . . ?
O2 C58 C59 C60 -170.7(3) . . . . ?
C57 C58 C59 C60 0.1(5) . . . . ?
C58 C59 C60 C61 5.7(5) . . . . ?
C57 C56 C61 C60 -11.4(5) . . . . ?
C55 C56 C61 C60 162.6(3) . . . . ?
C57 C56 C61 C62 173.8(3) . . . . ?
C55 C56 C61 C62 -12.1(5) . . . . ?
C59 C60 C61 C56 0.0(5) . . . . ?
C59 C60 C61 C62 174.5(3) . . . . ?
C54 C53 C62 C61 -3.2(4) . . . . ?
C47 C53 C62 C61 166.3(3) . . . . ?
C54 C53 C62 C64 177.1(3) . . . . ?
C47 C53 C62 C64 -13.4(4) . . . . ?
C56 C61 C62 C53 11.8(5) . . . . ?
C60 C61 C62 C53 -162.6(3) . . . . ?
C56 C61 C62 C64 -168.6(3) . . . . ?
C60 C61 C62 C64 17.0(5) . . . . ?
C49 C48 C63 C68 -25.2(5) . . . . ?
C47 C48 C63 C68 148.4(3) . . . . ?
C49 C48 C63 C64 167.2(3) . . . . ?
C47 C48 C63 C64 -19.2(5) . . . . ?
C68 C63 C64 C65 -5.4(5) . . . . ?
C48 C63 C64 C65 162.9(3) . . . . ?
C68 C63 C64 C62 -179.8(3) . . . . ?
C48 C63 C64 C62 -11.6(5) . . . . ?
C53 C62 C64 C65 -146.3(3) . . . . ?
C61 C62 C64 C65 34.1(5) . . . . ?
C53 C62 C64 C63 28.0(4) . . . . ?
C61 C62 C64 C63 -151.6(3) . . . . ?
C63 C64 C65 C66 2.7(5) . . . . ?
C62 C64 C65 C66 176.9(3) . . . . ?
C64 C65 C66 C67 1.9(5) . . . . ?
C64 C65 C66 C116 -176.9(3) . . . . ?
C65 C66 C67 C68 -3.6(5) . . . . ?
C116 C66 C67 C68 175.1(3) . . . . ?
C66 C67 C68 C63 0.8(6) . . . . ?
C64 C63 C68 C67 3.8(5) . . . . ?
C48 C63 C68 C67 -164.1(3) . . . . ?
C50 C49 C69 C74 -54.8(5) . . . . ?
C48 C49 C69 C74 135.7(4) . . . . ?
C50 C49 C69 C70 116.3(4) . . . . ?
C48 C49 C69 C70 -53.2(5) . . . . ?
C74 C69 C70 C71 5.6(6) . . . . ?
C49 C69 C70 C71 -166.1(4) . . . . ?
C69 C70 C71 C72 -1.7(7) . . . . ?
C70 C71 C72 C73 -2.7(7) . . . . ?
C70 C71 C72 C120 170.7(4) . . . . ?
C71 C72 C73 C74 3.1(7) . . . . ?
C120 C72 C73 C74 -170.4(4) . . . . ?
C70 C69 C74 C73 -5.2(6) . . . . ?
C49 C69 C74 C73 166.1(4) . . . . ?
C72 C73 C74 C69 0.9(7) . . . . ?
C49 C50 C75 C80 113.2(4) . . . . ?
C51 C50 C75 C80 -66.9(5) . . . . ?
C49 C50 C75 C76 -68.8(5) . . . . ?
C51 C50 C75 C76 111.1(4) . . . . ?
C80 C75 C76 C77 2.2(6) . . . . ?
C50 C75 C76 C77 -175.9(3) . . . . ?
C75 C76 C77 C78 -0.6(6) . . . . ?
C76 C77 C78 C79 -1.0(6) . . . . ?
C76 C77 C78 C124 178.4(4) . . . . ?
C77 C78 C79 C80 1.0(6) . . . . ?
C124 C78 C79 C80 -178.3(4) . . . . ?
C76 C75 C80 C79 -2.1(6) . . . . ?
C50 C75 C80 C79 175.9(4) . . . . ?
C78 C79 C80 C75 0.6(6) . . . . ?
C52 C51 C81 C86 -73.6(5) . . . . ?
C50 C51 C81 C86 110.3(4) . . . . ?
C52 C51 C81 C82 108.6(4) . . . . ?
C50 C51 C81 C82 -67.5(4) . . . . ?
C86 C81 C82 C83 -1.3(5) . . . . ?
C51 C81 C82 C83 176.6(3) . . . . ?
C81 C82 C83 C84 -1.3(6) . . . . ?
C82 C83 C84 C85 2.8(6) . . . . ?
C82 C83 C84 C128 -177.4(4) . . . . ?
C83 C84 C85 C86 -1.7(6) . . . . ?
C128 C84 C85 C86 178.5(4) . . . . ?
C82 C81 C86 C85 2.3(5) . . . . ?
C51 C81 C86 C85 -175.5(3) . . . . ?
C84 C85 C86 C81 -0.9(6) . . . . ?
C51 C52 C87 C88 -50.7(5) . . . . ?
C47 C52 C87 C88 131.4(3) . . . . ?
C51 C52 C87 C92 133.2(3) . . . . ?
C47 C52 C87 C92 -44.8(4) . . . . ?
C92 C87 C88 C89 4.7(5) . . . . ?
C52 C87 C88 C89 -171.6(3) . . . . ?
C87 C88 C89 C90 -1.3(5) . . . . ?
C88 C89 C90 C91 -3.2(5) . . . . ?
C88 C89 C90 C132 174.6(3) . . . . ?
C89 C90 C91 C92 4.1(5) . . . . ?
C132 C90 C91 C92 -173.7(3) . . . . ?
C90 C91 C92 C87 -0.7(5) . . . . ?
C88 C87 C92 C91 -3.7(5) . . . . ?
C52 C87 C92 C91 172.7(3) . . . . ?
C11 C10 C93 C95A 1.5(11) . . . . ?
C9 C10 C93 C95A 179.5(11) . . . . ?
C11 C10 C93 C95 7.3(9) . . . . ?
C9 C10 C93 C95 -174.7(8) . . . . ?
C11 C10 C93 C96 126.5(5) . . . . ?
C9 C10 C93 C96 -55.6(6) . . . . ?
C11 C10 C93 C94 -114.2(6) . . . . ?
C9 C10 C93 C94 63.8(7) . . . . ?
C11 C10 C93 C94A -119.8(10) . . . . ?
C9 C10 C93 C94A 58.2(10) . . . . ?
C11 C10 C93 C96A 121.9(10) . . . . ?
C9 C10 C93 C96A -60.1(10) . . . . ?
C15 C16 C97 C98 -139.2(8) . . . . ?
C17 C16 C97 C98 43.6(9) . . . . ?
C15 C16 C97 C98A -104.3(8) . . . . ?
C17 C16 C97 C98A 78.5(8) . . . . ?
C15 C16 C97 C100 -5.8(9) . . . . ?
C17 C16 C97 C100 177.0(8) . . . . ?
C15 C16 C97 C99A 129.9(8) . . . . ?
C17 C16 C97 C99A -47.3(8) . . . . ?
C15 C16 C97 C00B 10.8(9) . . . . ?
C17 C16 C97 C00B -166.4(8) . . . . ?
C15 C16 C97 C99 107.3(8) . . . . ?
C17 C16 C97 C99 -69.9(8) . . . . ?
C21 C22 C101 C102 -137.8(7) . . . . ?
C23 C22 C101 C102 39.5(8) . . . . ?
C21 C22 C101 C03B 127.8(7) . . . . ?
C23 C22 C101 C03B -54.9(7) . . . . ?
C21 C22 C101 C04B 3.9(8) . . . . ?
C23 C22 C101 C04B -178.7(7) . . . . ?
C21 C22 C101 C103 97.3(7) . . . . ?
C23 C22 C101 C103 -85.3(7) . . . . ?
C21 C22 C101 C02B -112.5(7) . . . . ?
C23 C22 C101 C02B 64.9(7) . . . . ?
C21 C22 C101 C104 -15.6(7) . . . . ?
C23 C22 C101 C104 161.8(6) . . . . ?
C27 C28 C105 C07B 107.4(13) . . . . ?
C29 C28 C105 C07B -73.6(13) . . . . ?
C27 C28 C105 C107 117.9(13) . . . . ?
C29 C28 C105 C107 -63.1(13) . . . . ?
C27 C28 C105 C106 -4.8(12) . . . . ?
C29 C28 C105 C106 174.2(12) . . . . ?
C27 C28 C105 C08B -134.2(12) . . . . ?
C29 C28 C105 C08B 44.7(12) . . . . ?
C27 C28 C105 C06B -15.2(12) . . . . ?
C29 C28 C105 C06B 163.8(12) . . . . ?
C27 C28 C105 C108 -123.5(12) . . . . ?
C29 C28 C105 C108 55.5(12) . . . . ?
C35 C34 C109 C111 -158.4(7) . . . . ?
C33 C34 C109 C111 26.6(8) . . . . ?
C35 C34 C109 C112 -19.8(9) . . . . ?
C33 C34 C109 C112 165.1(8) . . . . ?
C35 C34 C109 C11B -178.4(7) . . . . ?
C33 C34 C109 C11B 6.5(9) . . . . ?
C35 C34 C109 C12B -54.3(8) . . . . ?
C33 C34 C109 C12B 130.6(7) . . . . ?
C35 C34 C109 C10B 65.9(7) . . . . ?
C33 C34 C109 C10B -109.2(6) . . . . ?
C35 C34 C109 C110 89.5(6) . . . . ?
C33 C34 C109 C110 -85.6(7) . . . . ?
O1 C113 C114 C115 55(2) . . . . ?
O1 C13B C14B C15B -30(3) . . . . ?
C113 C114 C115 O2 -27(3) . . . . ?
C13B C14B C15B O2 76(3) . . . . ?
C65 C66 C116 C17B 58.1(6) . . . . ?
C67 C66 C116 C17B -120.6(6) . . . . ?
C65 C66 C116 C18B -60.9(6) . . . . ?
C67 C66 C116 C18B 120.4(6) . . . . ?
C65 C66 C116 C117 59.5(11) . . . . ?
C67 C66 C116 C117 -119.2(11) . . . . ?
C65 C66 C116 C119 -180.0(10) . . . . ?
C67 C66 C116 C119 1.3(11) . . . . ?
C65 C66 C116 C19B 178.4(5) . . . . ?
C67 C66 C116 C19B -0.3(7) . . . . ?
C65 C66 C116 C118 -60.0(11) . . . . ?
C67 C66 C116 C118 121.4(11) . . . . ?
C71 C72 C120 C123 125.8(9) . . . . ?
C73 C72 C120 C123 -61.0(10) . . . . ?
C71 C72 C120 C21B -75.0(10) . . . . ?
C73 C72 C120 C21B 98.2(9) . . . . ?
C71 C72 C120 C22B 48.2(9) . . . . ?
C73 C72 C120 C22B -138.6(8) . . . . ?
C71 C72 C120 C121 -109.0(9) . . . . ?
C73 C72 C120 C121 64.2(9) . . . . ?
C71 C72 C120 C122 8.2(9) . . . . ?
C73 C72 C120 C122 -178.6(8) . . . . ?
C71 C72 C120 C23B 165.2(8) . . . . ?
C73 C72 C120 C23B -21.6(9) . . . . ?
C77 C78 C124 C26B 176.9(6) . . . . ?
C79 C78 C124 C26B -3.8(8) . . . . ?
C77 C78 C124 C127 -49.0(7) . . . . ?
C79 C78 C124 C127 130.3(7) . . . . ?
C77 C78 C124 C125 72.7(6) . . . . ?
C79 C78 C124 C125 -108.0(6) . . . . ?
C77 C78 C124 C25B 53.7(7) . . . . ?
C79 C78 C124 C25B -127.0(6) . . . . ?
C77 C78 C124 C126 -168.2(6) . . . . ?
C79 C78 C124 C126 11.1(8) . . . . ?
C77 C78 C124 C27B -61.5(7) . . . . ?
C79 C78 C124 C27B 117.8(7) . . . . ?
C83 C84 C128 C30B 25.0(8) . . . . ?
C85 C84 C128 C30B -155.2(7) . . . . ?
C83 C84 C128 C131 -60.0(8) . . . . ?
C85 C84 C128 C131 119.8(7) . . . . ?
C83 C84 C128 C129 167.6(9) . . . . ?
C85 C84 C128 C129 -12.6(10) . . . . ?
C83 C84 C128 C29B 157.6(8) . . . . ?
C85 C84 C128 C29B -22.6(10) . . . . ?
C83 C84 C128 C31B -94.0(6) . . . . ?
C85 C84 C128 C31B 85.8(7) . . . . ?
C83 C84 C128 C130 55.8(7) . . . . ?
C85 C84 C128 C130 -124.4(6) . . . . ?
C89 C90 C132 C133 -116.0(6) . . . . ?
C91 C90 C132 C133 61.6(6) . . . . ?
C89 C90 C132 C34B 17.0(7) . . . . ?
C91 C90 C132 C34B -165.4(6) . . . . ?
C89 C90 C132 C135 120.6(5) . . . . ?
C91 C90 C132 C135 -61.8(6) . . . . ?
C89 C90 C132 C35B 140.9(5) . . . . ?
C91 C90 C132 C35B -41.5(6) . . . . ?
C89 C90 C132 C33B -101.4(6) . . . . ?
C91 C90 C132 C33B 76.2(6) . . . . ?
C89 C90 C132 C134 2.0(6) . . . . ?
C91 C90 C132 C134 179.6(5) . . . . ?
C141 C136 C137 C138 -2.7(5) . . . . ?
C142 C136 C137 C138 179.8(3) . . . . ?
C141 C136 C137 C148 177.9(3) . . . . ?
C142 C136 C137 C148 0.5(5) . . . . ?
C136 C137 C138 C139 11.7(5) . . . . ?
C148 C137 C138 C139 -169.0(3) . . . . ?
C136 C137 C138 C154 -167.4(3) . . . . ?
C148 C137 C138 C154 11.9(5) . . . . ?
C137 C138 C139 C140 -4.1(5) . . . . ?
C154 C138 C139 C140 175.0(3) . . . . ?
C137 C138 C139 C160 -179.2(3) . . . . ?
C154 C138 C139 C160 -0.1(5) . . . . ?
C138 C139 C140 C141 -12.3(5) . . . . ?
C160 C139 C140 C141 162.7(3) . . . . ?
C138 C139 C140 C166 160.6(4) . . . . ?
C160 C139 C140 C166 -24.3(6) . . . . ?
C139 C140 C141 C136 21.1(5) . . . . ?
C166 C140 C141 C136 -152.3(3) . . . . ?
C139 C140 C141 C172 -153.8(3) . . . . ?
C166 C140 C141 C172 32.8(5) . . . . ?
C137 C136 C141 C140 -13.6(5) . . . . ?
C142 C136 C141 C140 163.8(3) . . . . ?
C137 C136 C141 C172 160.9(3) . . . . ?
C142 C136 C141 C172 -21.7(5) . . . . ?
C137 C136 C142 C147 123.2(4) . . . . ?
C141 C136 C142 C147 -54.2(5) . . . . ?
C137 C136 C142 C143 -56.9(5) . . . . ?
C141 C136 C142 C143 125.6(4) . . . . ?
C147 C142 C143 C144 3.2(5) . . . . ?
C136 C142 C143 C144 -176.6(3) . . . . ?
C142 C143 C144 C145 -2.0(6) . . . . ?
C143 C144 C145 C146 -0.6(6) . . . . ?
C143 C144 C145 C228 176.2(4) . . . . ?
C144 C145 C146 C147 1.8(6) . . . . ?
C228 C145 C146 C147 -174.9(4) . . . . ?
C145 C146 C147 C142 -0.5(6) . . . . ?
C143 C142 C147 C146 -2.0(5) . . . . ?
C136 C142 C147 C146 177.9(3) . . . . ?
C138 C137 C148 C149 -67.2(5) . . . . ?
C136 C137 C148 C149 112.1(4) . . . . ?
C138 C137 C148 C153 118.6(4) . . . . ?
C136 C137 C148 C153 -62.1(4) . . . . ?
C153 C148 C149 C150 4.3(5) . . . . ?
C137 C148 C149 C150 -170.0(3) . . . . ?
C148 C149 C150 C151 -0.1(6) . . . . ?
C149 C150 C151 C152 -4.3(6) . . . . ?
C149 C150 C151 C232 172.6(4) . . . . ?
C150 C151 C152 C153 4.5(5) . . . . ?
C232 C151 C152 C153 -172.4(3) . . . . ?
C151 C152 C153 C148 -0.4(5) . . . . ?
C149 C148 C153 C152 -4.0(5) . . . . ?
C137 C148 C153 C152 170.5(3) . . . . ?
C139 C138 C154 C155 110.0(4) . . . . ?
C137 C138 C154 C155 -71.0(5) . . . . ?
C139 C138 C154 C159 -65.3(5) . . . . ?
C137 C138 C154 C159 113.8(4) . . . . ?
C159 C154 C155 C156 2.4(5) . . . . ?
C138 C154 C155 C156 -173.0(3) . . . . ?
C154 C155 C156 C157 -0.1(6) . . . . ?
C155 C156 C157 C158 -2.3(6) . . . . ?
C155 C156 C157 C236 177.4(4) . . . . ?
C156 C157 C158 C159 2.5(6) . . . . ?
C236 C157 C158 C159 -177.2(4) . . . . ?
C157 C158 C159 C154 -0.2(6) . . . . ?
C155 C154 C159 C158 -2.2(6) . . . . ?
C138 C154 C159 C158 173.3(4) . . . . ?
C138 C139 C160 C161 -57.5(5) . . . . ?
C140 C139 C160 C161 127.5(4) . . . . ?
C138 C139 C160 C165 119.8(4) . . . . ?
C140 C139 C160 C165 -55.2(5) . . . . ?
C165 C160 C161 C162 -0.8(6) . . . . ?
C139 C160 C161 C162 176.5(4) . . . . ?
C160 C161 C162 C163 -0.5(6) . . . . ?
C161 C162 C163 C164 1.6(6) . . . . ?
C161 C162 C163 C240 -179.2(4) . . . . ?
C162 C163 C164 C165 -1.4(6) . . . . ?
C240 C163 C164 C165 179.4(4) . . . . ?
C163 C164 C165 C160 0.2(6) . . . . ?
C161 C160 C165 C164 1.0(6) . . . . ?
C139 C160 C165 C164 -176.4(4) . . . . ?
C141 C140 C166 C167 151.6(4) . . . . ?
C139 C140 C166 C167 -21.5(6) . . . . ?
C141 C140 C166 C171 -16.8(5) . . . . ?
C139 C140 C166 C171 170.1(3) . . . . ?
C171 C166 C167 C168 2.1(6) . . . . ?
C140 C166 C167 C168 -166.4(4) . . . . ?
C166 C167 C168 C169 2.6(7) . . . . ?
C167 C168 C169 C170 -3.5(6) . . . . ?
C167 C168 C169 C244 174.5(4) . . . . ?
C168 C169 C170 C171 -0.2(6) . . . . ?
C244 C169 C170 C171 -178.1(4) . . . . ?
C167 C166 C171 C170 -5.6(5) . . . . ?
C140 C166 C171 C170 163.3(3) . . . . ?
C167 C166 C171 C173 178.4(3) . . . . ?
C140 C166 C171 C173 -12.7(5) . . . . ?
C169 C170 C171 C166 4.8(5) . . . . ?
C169 C170 C171 C173 -179.4(3) . . . . ?
C140 C141 C172 C173 -19.9(5) . . . . ?
C136 C141 C172 C173 165.4(3) . . . . ?
C140 C141 C172 C181 150.0(3) . . . . ?
C136 C141 C172 C181 -24.6(5) . . . . ?
C181 C172 C173 C174 -1.1(5) . . . . ?
C141 C172 C173 C174 169.0(3) . . . . ?
C181 C172 C173 C171 -179.7(3) . . . . ?
C141 C172 C173 C171 -9.5(5) . . . . ?
C166 C171 C173 C172 25.9(5) . . . . ?
C170 C171 C173 C172 -149.9(3) . . . . ?
C166 C171 C173 C174 -152.6(3) . . . . ?
C170 C171 C173 C174 31.6(5) . . . . ?
C172 C173 C174 C179 10.5(5) . . . . ?
C171 C173 C174 C179 -171.0(3) . . . . ?
C172 C173 C174 C175 -164.8(3) . . . . ?
C171 C173 C174 C175 13.7(5) . . . . ?
C179 C174 C175 C176 4.0(5) . . . . ?
C173 C174 C175 C176 179.4(4) . . . . ?
C174 C175 C176 C177 3.7(6) . . . . ?
C175 C176 C177 O3 -174.3(4) . . . . ?
C175 C176 C177 C178 -2.0(6) . . . . ?
O3 C177 C178 C179 164.9(3) . . . . ?
C176 C177 C178 C179 -7.5(5) . . . . ?
O3 C177 C178 C192 -10.9(5) . . . . ?
C176 C177 C178 C192 176.7(3) . . . . ?
C175 C174 C179 C178 -13.7(5) . . . . ?
C173 C174 C179 C178 170.8(3) . . . . ?
C175 C174 C179 C180 162.3(3) . . . . ?
C173 C174 C179 C180 -13.2(5) . . . . ?
C177 C178 C179 C174 15.5(5) . . . . ?
C192 C178 C179 C174 -168.5(3) . . . . ?
C177 C178 C179 C180 -160.4(3) . . . . ?
C192 C178 C179 C180 15.6(5) . . . . ?
C174 C179 C180 C181 6.7(5) . . . . ?
C178 C179 C180 C181 -177.4(3) . . . . ?
C174 C179 C180 C190 -169.2(3) . . . . ?
C178 C179 C180 C190 6.8(5) . . . . ?
C179 C180 C181 C172 2.8(5) . . . . ?
C190 C180 C181 C172 178.5(3) . . . . ?
C173 C172 C181 C180 -5.6(5) . . . . ?
C141 C172 C181 C180 -175.6(3) . . . . ?
C187 C182 C183 C184 21.9(5) . . . . ?
C188 C182 C183 C184 -153.5(3) . . . . ?
C187 C182 C183 C198 -150.0(3) . . . . ?
C188 C182 C183 C198 34.5(4) . . . . ?
C182 C183 C184 C185 -14.5(5) . . . . ?
C198 C183 C184 C185 156.7(3) . . . . ?
C182 C183 C184 C204 162.1(3) . . . . ?
C198 C183 C184 C204 -26.6(5) . . . . ?
C183 C184 C185 C186 -1.4(5) . . . . ?
C204 C184 C185 C186 -178.0(3) . . . . ?
C183 C184 C185 C210 176.1(3) . . . . ?
C204 C184 C185 C210 -0.5(5) . . . . ?
C184 C185 C186 C187 10.2(5) . . . . ?
C210 C185 C186 C187 -167.4(3) . . . . ?
C184 C185 C186 C216 -171.8(3) . . . . ?
C210 C185 C186 C216 10.6(4) . . . . ?
C185 C186 C187 C182 -2.8(5) . . . . ?
C216 C186 C187 C182 179.1(3) . . . . ?
C185 C186 C187 C222 -179.6(3) . . . . ?
C216 C186 C187 C222 2.4(5) . . . . ?
C183 C182 C187 C186 -13.2(5) . . . . ?
C188 C182 C187 C186 161.9(3) . . . . ?
C183 C182 C187 C222 163.5(3) . . . . ?
C188 C182 C187 C222 -21.3(5) . . . . ?
C183 C182 C188 C197 -23.0(5) . . . . ?
C187 C182 C188 C197 161.7(3) . . . . ?
C183 C182 C188 C189 147.1(3) . . . . ?
C187 C182 C188 C189 -28.1(5) . . . . ?
C197 C188 C189 C190 -5.7(5) . . . . ?
C182 C188 C189 C190 -175.9(3) . . . . ?
C188 C189 C190 C191 2.1(5) . . . . ?
C188 C189 C190 C180 177.6(3) . . . . ?
C181 C180 C190 C189 -8.9(5) . . . . ?
C179 C180 C190 C189 166.8(3) . . . . ?
C181 C180 C190 C191 166.6(3) . . . . ?
C179 C180 C190 C191 -17.7(4) . . . . ?
C189 C190 C191 C196 6.9(5) . . . . ?
C180 C190 C191 C196 -168.8(3) . . . . ?
C189 C190 C191 C192 -178.9(3) . . . . ?
C180 C190 C191 C192 5.4(4) . . . . ?
C196 C191 C192 C193 14.7(5) . . . . ?
C190 C191 C192 C193 -159.5(3) . . . . ?
C196 C191 C192 C178 -168.7(3) . . . . ?
C190 C191 C192 C178 17.2(4) . . . . ?
C177 C178 C192 C193 -35.7(5) . . . . ?
C179 C178 C192 C193 148.5(3) . . . . ?
C177 C178 C192 C191 147.8(3) . . . . ?
C179 C178 C192 C191 -28.0(4) . . . . ?
C191 C192 C193 O4 162.8(3) . . . . ?
C178 C192 C193 O4 -13.7(5) . . . . ?
C191 C192 C193 C194 -8.9(5) . . . . ?
C178 C192 C193 C194 174.6(3) . . . . ?
O4 C193 C194 C195 -171.9(3) . . . . ?
C192 C193 C194 C195 -0.4(5) . . . . ?
C193 C194 C195 C196 4.3(6) . . . . ?
C194 C195 C196 C191 1.4(5) . . . . ?
C194 C195 C196 C197 176.5(3) . . . . ?
C192 C191 C196 C195 -10.9(5) . . . . ?
C190 C191 C196 C195 163.3(3) . . . . ?
C192 C191 C196 C197 173.8(3) . . . . ?
C190 C191 C196 C197 -12.0(5) . . . . ?
C189 C188 C197 C196 0.3(5) . . . . ?
C182 C188 C197 C196 170.5(3) . . . . ?
C189 C188 C197 C199 -178.7(3) . . . . ?
C182 C188 C197 C199 -8.5(5) . . . . ?
C195 C196 C197 C188 -166.6(3) . . . . ?
C191 C196 C197 C188 8.4(5) . . . . ?
C195 C196 C197 C199 12.4(5) . . . . ?
C191 C196 C197 C199 -172.7(3) . . . . ?
C182 C183 C198 C203 150.2(3) . . . . ?
C184 C183 C198 C203 -21.2(5) . . . . ?
C182 C183 C198 C199 -15.5(5) . . . . ?
C184 C183 C198 C199 173.0(3) . . . . ?
C203 C198 C199 C200 -7.4(5) . . . . ?
C183 C198 C199 C200 159.1(3) . . . . ?
C203 C198 C199 C197 177.5(3) . . . . ?
C183 C198 C199 C197 -16.0(5) . . . . ?
C188 C197 C199 C200 -147.0(3) . . . . ?
C196 C197 C199 C200 34.0(5) . . . . ?
C188 C197 C199 C198 28.0(4) . . . . ?
C196 C197 C199 C198 -151.0(3) . . . . ?
C198 C199 C200 C201 4.7(5) . . . . ?
C197 C199 C200 C201 179.6(3) . . . . ?
C199 C200 C201 C202 1.6(5) . . . . ?
C199 C200 C201 C251 -177.4(3) . . . . ?
C200 C201 C202 C203 -5.0(6) . . . . ?
C251 C201 C202 C203 174.0(3) . . . . ?
C201 C202 C203 C198 2.1(6) . . . . ?
C199 C198 C203 C202 4.2(5) . . . . ?
C183 C198 C203 C202 -161.9(4) . . . . ?
C185 C184 C204 C205 125.0(4) . . . . ?
C183 C184 C204 C205 -51.6(4) . . . . ?
C185 C184 C204 C209 -58.5(5) . . . . ?
C183 C184 C204 C209 124.9(4) . . . . ?
C209 C204 C205 C206 -1.3(5) . . . . ?
C184 C204 C205 C206 175.3(3) . . . . ?
C204 C205 C206 C207 -1.2(6) . . . . ?
C205 C206 C207 C208 2.3(6) . . . . ?
C205 C206 C207 C255 -178.2(4) . . . . ?
C206 C207 C208 C209 -1.0(6) . . . . ?
C255 C207 C208 C209 179.5(3) . . . . ?
C207 C208 C209 C204 -1.5(6) . . . . ?
C205 C204 C209 C208 2.6(5) . . . . ?
C184 C204 C209 C208 -173.9(3) . . . . ?
C184 C185 C210 C211 -66.4(4) . . . . ?
C186 C185 C210 C211 111.1(4) . . . . ?
C184 C185 C210 C215 120.4(4) . . . . ?
C186 C185 C210 C215 -62.0(4) . . . . ?
C215 C210 C211 C212 4.2(5) . . . . ?
C185 C210 C211 C212 -169.1(3) . . . . ?
C210 C211 C212 C213 -0.8(6) . . . . ?
C211 C212 C213 C214 -2.6(6) . . . . ?
C211 C212 C213 C259 174.3(4) . . . . ?
C212 C213 C214 C215 2.6(5) . . . . ?
C259 C213 C214 C215 -174.3(3) . . . . ?
C213 C214 C215 C210 0.9(6) . . . . ?
C211 C210 C215 C214 -4.3(5) . . . . ?
C185 C210 C215 C214 169.0(3) . . . . ?
C187 C186 C216 C217 110.0(4) . . . . ?
C185 C186 C216 C217 -68.0(4) . . . . ?
C187 C186 C216 C221 -69.1(4) . . . . ?
C185 C186 C216 C221 112.9(4) . . . . ?
C221 C216 C217 C218 0.8(5) . . . . ?
C186 C216 C217 C218 -178.3(3) . . . . ?
C216 C217 C218 C219 -1.1(6) . . . . ?
C217 C218 C219 C220 0.9(6) . . . . ?
C217 C218 C219 C263 -178.4(4) . . . . ?
C218 C219 C220 C221 -0.5(7) . . . . ?
C263 C219 C220 C221 178.9(4) . . . . ?
C219 C220 C221 C216 0.2(7) . . . . ?
C217 C216 C221 C220 -0.3(6) . . . . ?
C186 C216 C221 C220 178.8(4) . . . . ?
C186 C187 C222 C227 129.4(4) . . . . ?
C182 C187 C222 C227 -47.3(6) . . . . ?
C186 C187 C222 C223 -56.4(5) . . . . ?
C182 C187 C222 C223 126.9(4) . . . . ?
C227 C222 C223 C224 8.7(7) . . . . ?
C187 C222 C223 C224 -165.7(4) . . . . ?
C222 C223 C224 C225 -3.2(8) . . . . ?
C223 C224 C225 C226 -2.3(8) . . . . ?
C223 C224 C225 C267 174.1(5) . . . . ?
C224 C225 C226 C227 2.2(9) . . . . ?
C267 C225 C226 C227 -174.3(5) . . . . ?
C223 C222 C227 C226 -8.2(7) . . . . ?
C187 C222 C227 C226 166.3(4) . . . . ?
C225 C226 C227 C222 3.3(8) . . . . ?
C144 C145 C228 C31D 27.4(8) . . . . ?
C146 C145 C228 C31D -156.1(7) . . . . ?
C144 C145 C228 C230 -58.2(7) . . . . ?
C146 C145 C228 C230 118.4(7) . . . . ?
C144 C145 C228 C29D 156.0(7) . . . . ?
C146 C145 C228 C29D -27.4(9) . . . . ?
C144 C145 C228 C229 175.4(7) . . . . ?
C146 C145 C228 C229 -8.1(8) . . . . ?
C144 C145 C228 C231 57.9(6) . . . . ?
C146 C145 C228 C231 -125.5(6) . . . . ?
C144 C145 C228 C30D -88.4(6) . . . . ?
C146 C145 C228 C30D 88.2(6) . . . . ?
C150 C151 C232 C35D 144.7(7) . . . . ?
C152 C151 C232 C35D -38.5(8) . . . . ?
C150 C151 C232 C234 13.5(8) . . . . ?
C152 C151 C232 C234 -169.8(7) . . . . ?
C150 C151 C232 C233 -110.5(6) . . . . ?
C152 C151 C232 C233 66.2(6) . . . . ?
C150 C151 C232 C34D 21.6(8) . . . . ?
C152 C151 C232 C34D -161.7(7) . . . . ?
C150 C151 C232 C33D -93.5(6) . . . . ?
C152 C151 C232 C33D 83.3(6) . . . . ?
C150 C151 C232 C235 132.6(7) . . . . ?
C152 C151 C232 C235 -50.6(7) . . . . ?
C156 C157 C236 C238 9.3(11) . . . . ?
C158 C157 C236 C238 -171.0(11) . . . . ?
C156 C157 C236 C239 -111.9(11) . . . . ?
C158 C157 C236 C239 67.8(11) . . . . ?
C156 C157 C236 C39D -123.8(10) . . . . ?
C158 C157 C236 C39D 55.9(11) . . . . ?
C156 C157 C236 C37D 114.0(10) . . . . ?
C158 C157 C236 C37D -66.4(10) . . . . ?
C156 C157 C236 C38D -5.2(12) . . . . ?
C158 C157 C236 C38D 174.4(11) . . . . ?
C156 C157 C236 C237 126.9(10) . . . . ?
C158 C157 C236 C237 -53.4(10) . . . . ?
C164 C163 C240 C242 128.4(10) . . . . ?
C162 C163 C240 C242 -50.7(10) . . . . ?
C164 C163 C240 C43D -10.8(10) . . . . ?
C162 C163 C240 C43D 170.1(9) . . . . ?
C164 C163 C240 C41D -136.1(8) . . . . ?
C162 C163 C240 C41D 44.8(8) . . . . ?
C164 C163 C240 C243 2.8(10) . . . . ?
C162 C163 C240 C243 -176.4(9) . . . . ?
C164 C163 C240 C42D 108.4(8) . . . . ?
C162 C163 C240 C42D -70.7(8) . . . . ?
C164 C163 C240 C241 -112.3(7) . . . . ?
C162 C163 C240 C241 68.5(7) . . . . ?
C170 C169 C244 C247 5.2(11) . . . . ?
C168 C169 C244 C247 -172.7(11) . . . . ?
C170 C169 C244 C47D 1.8(8) . . . . ?
C168 C169 C244 C47D -176.1(6) . . . . ?
C170 C169 C244 C46D -122.0(10) . . . . ?
C168 C169 C244 C46D 60.1(10) . . . . ?
C170 C169 C244 C246 -118.3(5) . . . . ?
C168 C169 C244 C246 63.8(6) . . . . ?
C170 C169 C244 C45D 120.7(7) . . . . ?
C168 C169 C244 C45D -57.2(7) . . . . ?
C170 C169 C244 C245 124.3(11) . . . . ?
C168 C169 C244 C245 -53.6(11) . . . . ?
O3 C248 C249 C250 -44.8(13) . . . . ?
O3 C48D C49D C50D 72.2(11) . . . . ?
C248 C249 C250 O4 85.0(9) . . . . ?
C48D C49D C50D O4 -28.8(16) . . . . ?
C200 C201 C251 C52D 5.9(9) . . . . ?
C202 C201 C251 C52D -173.1(8) . . . . ?
C200 C201 C251 C53D -116.3(7) . . . . ?
C202 C201 C251 C53D 64.7(7) . . . . ?
C200 C201 C251 C252 23.1(9) . . . . ?
C202 C201 C251 C252 -155.9(9) . . . . ?
C200 C201 C251 C254 143.5(9) . . . . ?
C202 C201 C251 C254 -35.5(9) . . . . ?
C200 C201 C251 C253 -97.9(10) . . . . ?
C202 C201 C251 C253 83.1(10) . . . . ?
C200 C201 C251 C54D 124.0(7) . . . . ?
C202 C201 C251 C54D -55.0(7) . . . . ?
C206 C207 C255 C258 -108.6(7) . . . . ?
C208 C207 C255 C258 70.9(7) . . . . ?
C206 C207 C255 C57D 121.5(7) . . . . ?
C208 C207 C255 C57D -59.1(7) . . . . ?
C206 C207 C255 C256 15.2(7) . . . . ?
C208 C207 C255 C256 -165.4(5) . . . . ?
C206 C207 C255 C56D -3.3(7) . . . . ?
C208 C207 C255 C56D 176.2(5) . . . . ?
C206 C207 C255 C58D -118.8(7) . . . . ?
C208 C207 C255 C58D 60.7(7) . . . . ?
C206 C207 C255 C257 132.5(6) . . . . ?
C208 C207 C255 C257 -48.1(7) . . . . ?
C214 C213 C259 C260 -149.3(9) . . . . ?
C212 C213 C259 C260 33.9(9) . . . . ?
C214 C213 C259 C262 85.0(9) . . . . ?
C212 C213 C259 C262 -91.8(9) . . . . ?
C214 C213 C259 C61D -11.5(10) . . . . ?
C212 C213 C259 C61D 171.7(10) . . . . ?
C214 C213 C259 C60D -133.0(7) . . . . ?
C212 C213 C259 C60D 50.2(8) . . . . ?
C214 C213 C259 C62D 108.9(8) . . . . ?
C212 C213 C259 C62D -67.9(8) . . . . ?
C214 C213 C259 C261 -29.5(9) . . . . ?
C212 C213 C259 C261 153.7(8) . . . . ?
C220 C219 C263 C266 47.8(7) . . . . ?
C218 C219 C263 C266 -132.8(6) . . . . ?
C220 C219 C263 C265 -179.3(10) . . . . ?
C218 C219 C263 C265 0.1(11) . . . . ?
C220 C219 C263 C64D -49.0(8) . . . . ?
C218 C219 C263 C64D 130.4(7) . . . . ?
C220 C219 C263 C65D -174.5(10) . . . . ?
C218 C219 C263 C65D 4.9(11) . . . . ?
C220 C219 C263 C66D 71.0(7) . . . . ?
C218 C219 C263 C66D -109.7(6) . . . . ?
C220 C219 C263 C264 -62.6(7) . . . . ?
C218 C219 C263 C264 116.8(7) . . . . ?
C224 C225 C267 C68D 134.0(8) . . . . ?
C226 C225 C267 C68D -49.7(9) . . . . ?
C224 C225 C267 C269 -1.2(10) . . . . ?
C226 C225 C267 C269 175.1(8) . . . . ?
C224 C225 C267 C270 -125.0(7) . . . . ?
C226 C225 C267 C270 51.3(8) . . . . ?
C224 C225 C267 C69D 12.4(10) . . . . ?
C226 C225 C267 C69D -171.3(8) . . . . ?
C224 C225 C267 C268 115.6(8) . . . . ?
C226 C225 C267 C268 -68.1(8) . . . . ?
C224 C225 C267 C70D -104.9(7) . . . . ?
C226 C225 C267 C70D 71.4(8) . . . . ?
C114 C113 O1 C42 -126.8(11) . . . . ?
C41 C42 O1 C113 -45.0(14) . . . . ?
C43 C42 O1 C113 144.3(14) . . . . ?
C41 C42 O1 C13B -57.1(12) . . . . ?
C43 C42 O1 C13B 132.2(11) . . . . ?
C14B C13B O1 C42 -87(2) . . . . ?
C57 C58 O2 C115 136.3(18) . . . . ?
C59 C58 O2 C115 -52.6(19) . . . . ?
C57 C58 O2 C15B 127.5(18) . . . . ?
C59 C58 O2 C15B -61.5(18) . . . . ?
C114 C115 O2 C58 -83(3) . . . . ?
C14B C15B O2 C58 -132.9(15) . . . . ?
C249 C248 O3 C177 -85.2(11) . . . . ?
C178 C177 O3 C248 140.5(8) . . . . ?
C176 C177 O3 C248 -47.1(9) . . . . ?
C178 C177 O3 C48D 125.3(6) . . . . ?
C176 C177 O3 C48D -62.3(7) . . . . ?
C49D C48D O3 C177 -137.2(7) . . . . ?
C49D C50D O4 C193 -94.6(13) . . . . ?
C192 C193 O4 C50D 138.3(9) . . . . ?
C194 C193 O4 C50D -50.0(10) . . . . ?
C192 C193 O4 C250 127.1(8) . . . . ?
C194 C193 O4 C250 -61.3(8) . . . . ?
C249 C250 O4 C193 -141.4(7) . . . . ?
